data_4122062
loop_
_publ_author_name
'Riddell, Imogen A.'
'Ronson, Tanya K.'
'Clegg, Jack K.'
'Wood, Christopher S.'
'Bilbeisi, Rana A.'
'Nitschke, Jonathan R.'

_publ_section_title
;
 Cation- and Anion-Exchanges Induce Multiple Distinct Rearrangements
 within Metallosupramolecular Architectures.
;
_journal_issue 26
_journal_name_full 'Journal of the American Chemical Society'
_journal_page_first 9491
_journal_page_last 9498
_journal_paper_doi 10.1021/ja504748g
_journal_volume 136
_journal_year 2014
_chemical_formula_moiety 'C390 H330 Cd10 N60, 1.5(C2 H3 N), 14.5(Cl O4), F1.56 H0.56, 0.44(F)'
_chemical_formula_sum 'C393 H335.5 Cd10 Cl19 F2 N61.5 O76'
_chemical_formula_weight 8971.26
_chemical_name_systematic
;
 ?
;
_space_group_crystal_system monoclinic
_space_group_IT_number 15
_space_group_name_Hall '-C 2yc'
_space_group_name_H-M_alt 'C 1 2/c 1'
_symmetry_space_group_name_Hall '-C 2yc'
_symmetry_space_group_name_H-M 'C 1 2/c 1'
_atom_sites_solution_hydrogens mixed
_audit_creation_method SHELXL-2013
_cell_angle_alpha 90
_cell_angle_beta 108.199(5)
_cell_angle_gamma 90
_cell_formula_units_Z 8
_cell_length_a 80.943(9)
_cell_length_b 26.679(3)
_cell_length_c 45.354(5)
_cell_measurement_reflns_used 9651
_cell_measurement_temperature 100(2)
_cell_measurement_theta_max 36.735
_cell_measurement_theta_min 4.463
_cell_volume 93042(18)
_computing_cell_refinement
;
CrystalClear-SM Expert 2.0 r5 (Rigaku, 2010)
;
_computing_data_collection
;
CrystalClear-SM Expert 2.0 r5 (Rigaku, 2010)
;
_computing_data_reduction
;
CrystalClear-SM Expert 2.0 r5 (Rigaku, 2010)
;
_computing_structure_refinement 'SHELXL-2013 (Sheldrick, 2013)'
_computing_structure_solution 'SUPERFLIP (Palatinus & Chapuis, 2007)'
_diffrn_ambient_temperature 100(2)
_diffrn_detector_area_resol_mean 0
_diffrn_measured_fraction_theta_full 0.432
_diffrn_measured_fraction_theta_max 0.994
_diffrn_measurement_device_type 'Rigaku Saturn 724+ detector on Crystal Logic diffractometer'
_diffrn_measurement_method '\w  scans'
_diffrn_radiation_monochromator 'silicon double crystal'
_diffrn_radiation_source 'Diamond beamline I19'
_diffrn_radiation_type synchrotron
_diffrn_radiation_wavelength 0.6889
_diffrn_reflns_av_unetI/netI 0.2251
_diffrn_reflns_Laue_measured_fraction_full 0.432
_diffrn_reflns_Laue_measured_fraction_max 0.994
_diffrn_reflns_limit_h_max 69
_diffrn_reflns_limit_h_min -73
_diffrn_reflns_limit_k_max 24
_diffrn_reflns_limit_k_min 0
_diffrn_reflns_limit_l_max 41
_diffrn_reflns_limit_l_min 0
_diffrn_reflns_number 36395
_diffrn_reflns_point_group_measured_fraction_full 0.432
_diffrn_reflns_point_group_measured_fraction_max 0.994
_diffrn_reflns_theta_full 24.415
_diffrn_reflns_theta_max 18.248
_diffrn_reflns_theta_min 0.783
_diffrn_standards_decay_% 0
_diffrn_standards_interval_count 0
_diffrn_standards_interval_time 0
_diffrn_standards_number 0
_exptl_absorpt_coefficient_mu 0.543
_exptl_absorpt_correction_T_max 0.744225
_exptl_absorpt_correction_T_min 0.403963
_exptl_absorpt_correction_type multi-scan
_exptl_absorpt_process_details SADABS
_exptl_crystal_colour 'pale yellow'
_exptl_crystal_density_diffrn 1.281
_exptl_crystal_description plate
_exptl_crystal_F_000 36424
_exptl_crystal_size_max 0.050
_exptl_crystal_size_mid 0.040
_exptl_crystal_size_min 0.010
_platon_squeeze_details
;
;
_refine_diff_density_max 1.229
_refine_diff_density_min -0.777
_refine_diff_density_rms 0.113
_refine_ls_extinction_method none
_refine_ls_goodness_of_fit_ref 1.022
_refine_ls_hydrogen_treatment constr
_refine_ls_matrix_type full
_refine_ls_number_parameters 3086
_refine_ls_number_reflns 36395
_refine_ls_number_restraints 3399
_refine_ls_restrained_S_all 1.020
_refine_ls_R_factor_all 0.1746
_refine_ls_R_factor_gt 0.1226
_refine_ls_shift/su_max 0.001
_refine_ls_shift/su_mean 0.000
_refine_ls_structure_factor_coef Fsqd
_refine_ls_weighting_details
;
 w=1/[\s^2^(Fo^2^)+(0.1977P)^2^]
 where P=(Fo^2^+2Fc^2^)/3
;
_refine_ls_weighting_scheme calc
_refine_ls_wR_factor_gt 0.3315
_refine_ls_wR_factor_ref 0.3524
_reflns_Friedel_coverage 0.000
_reflns_number_gt 16358
_reflns_number_total 36395
_reflns_threshold_expression 'I > 2\s(I)'
_cod_data_source_file ja504748g_si_003.cif
_cod_data_source_block ir824
_cod_depositor_comments 'Adding full bibliography for 4122060--4122064.cif.'
_cod_original_cell_volume 93043(19)
_cod_original_formula_sum 'C393 H335.50 Cd10 Cl19 F2 N61.50 O76'
_cod_database_code 4122062
_shelx_space_group_comment
;
The symmetry employed for this shelxl refinement is uniquely defined
by the following loop, which should always be used as a source of
symmetry information in preference to the above space-group names.
They are only intended as comments.
;
_shelx_estimated_absorpt_t_min 0.969
_shelx_estimated_absorpt_t_max 0.994
_shelxl_version_number 2013-2

loop_
_space_group_symop_operation_xyz
'x, y, z'
'-x, y, -z+1/2'
'x+1/2, y+1/2, z'
'-x+1/2, y+1/2, -z+1/2'
'-x, -y, -z'
'x, -y, z-1/2'
'-x+1/2, -y+1/2, -z'
'x+1/2, -y+1/2, z-1/2'

loop_
_atom_site_label
_atom_site_type_symbol
_atom_site_fract_x
_atom_site_fract_y
_atom_site_fract_z
_atom_site_U_iso_or_equiv
_atom_site_adp_type
_atom_site_occupancy
_atom_site_site_symmetry_order
_atom_site_calc_flag
_atom_site_refinement_flags_posn
_atom_site_refinement_flags_adp
_atom_site_refinement_flags_occupancy
_atom_site_disorder_assembly
_atom_site_disorder_group
Cd1 Cd 0.67234(3) 0.52284(8) 0.67542(4) 0.1149(7) Uani 1 1 d . . . . .
Cd2 Cd 0.67378(3) 0.81062(9) 0.59889(4) 0.1211(8) Uani 1 1 d . . . . .
Cd3 Cd 0.67537(3) 1.02660(7) 0.74537(4) 0.1027(7) Uani 1 1 d . . . . .
Cd4 Cd 0.68643(3) 0.86483(7) 0.90458(4) 0.1018(7) Uani 1 1 d . . . . .
Cd5 Cd 0.68867(2) 0.54293(6) 0.87262(3) 0.0829(6) Uani 1 1 d . . . . .
Cd6 Cd 0.56720(2) 0.48373(7) 0.63965(4) 0.0919(6) Uani 1 1 d . . . . .
Cd7 Cd 0.56404(3) 0.78948(6) 0.55351(4) 0.1009(7) Uani 1 1 d . . . . .
Cd8 Cd 0.56845(3) 1.02355(6) 0.68542(4) 0.0979(6) Uani 1 1 d . . . . .
Cd9 Cd 0.57954(2) 0.87705(6) 0.86344(3) 0.0833(6) Uani 1 1 d . . . . .
Cd10 Cd 0.58124(2) 0.55851(6) 0.83409(3) 0.0709(5) Uani 1 1 d . . . . .
N1 N 0.6479(3) 0.4663(7) 0.6483(4) 0.107(4) Uani 1 1 d . U . . .
N4 N 0.6902(3) 0.8220(10) 0.5621(6) 0.152(6) Uani 1 1 d . U . . .
N5 N 0.6493(3) 0.8238(8) 0.5511(5) 0.134(5) Uani 1 1 d D U . . .
N8 N 0.6926(2) 1.1012(8) 0.7463(5) 0.162(5) Uani 1 1 d D U . . .
N9 N 0.6505(2) 1.0850(7) 0.7307(4) 0.097(4) Uani 1 1 d . U . . .
N12 N 0.7072(3) 0.8916(9) 0.9520(4) 0.124(5) Uani 1 1 d . U . . .
N13 N 0.6655(2) 0.8916(7) 0.9317(4) 0.101(4) Uani 1 1 d . U . . .
N16 N 0.7090(2) 0.4970(7) 0.9153(4) 0.104(4) Uani 1 1 d . U . . .
N17 N 0.6652(2) 0.5011(7) 0.8872(4) 0.084(4) Uani 1 1 d . U . . .
N20 N 0.6868(3) 0.4574(8) 0.6590(4) 0.111(4) Uani 1 1 d . U . . .
N21 N 0.5445(3) 0.8044(9) 0.5023(5) 0.134(5) Uani 1 1 d . U . . .
N24 N 0.5919(2) 1.0830(7) 0.6880(4) 0.102(4) Uani 1 1 d . U . . .
N25 N 0.5512(2) 1.0947(7) 0.6754(4) 0.103(4) Uani 1 1 d . U . . .
N28 N 0.6069(2) 0.9007(8) 0.9038(4) 0.097(4) Uani 1 1 d . U . . .
N29 N 0.5667(2) 0.9096(7) 0.9005(4) 0.089(4) Uani 1 1 d . U . . .
N32 N 0.6060(2) 0.5164(6) 0.8711(3) 0.078(3) Uani 1 1 d . U . . .
N33 N 0.5653(2) 0.5087(7) 0.8589(3) 0.077(4) Uani 1 1 d . U . . .
N36 N 0.5895(2) 0.4310(6) 0.6339(4) 0.085(4) Uani 1 1 d . U . . .
N37 N 0.5467(3) 0.4245(7) 0.6046(5) 0.112(4) Uani 1 1 d . U . . .
N40 N 0.5865(3) 0.7977(7) 0.5281(4) 0.104(4) Uani 1 1 d . U . . .
N44 N 0.5472(3) 0.5340(8) 0.6566(3) 0.111(4) Uani 1 1 d D U . . .
N45 N 0.6941(3) 0.8018(10) 0.6498(6) 0.164(5) Uani 1 1 d . U . . .
N48 N 0.5483(3) 0.7808(6) 0.5918(4) 0.139(5) Uani 1 1 d D U . . .
N49 N 0.6940(4) 0.9590(7) 0.7689(4) 0.174(6) Uani 1 1 d D U . . .
N52 N 0.5494(3) 0.9530(9) 0.6708(5) 0.133(5) Uani 1 1 d . U . . .
N53 N 0.7042(3) 0.8262(5) 0.8756(3) 0.107(5) Uani 1 1 d D U . . .
N56 N 0.5574(2) 0.8465(7) 0.8189(4) 0.096(4) Uani 1 1 d . U . . .
N57 N 0.7062(2) 0.5896(8) 0.8491(4) 0.106(4) Uani 1 1 d . U . . .
N60 N 0.5608(2) 0.6153(7) 0.8007(4) 0.095(4) Uani 1 1 d . U . . .
C1 C 0.64270(19) 0.4218(5) 0.6611(3) 0.108(4) Uani 1 1 d G U . . .
C2 C 0.6454(2) 0.3741(6) 0.6507(3) 0.116(4) Uani 1 1 d G U . . .
H2 H 0.6483 0.3705 0.6321 0.139 Uiso 1 1 calc R U . . .
C3 C 0.64374(19) 0.3317(5) 0.6676(3) 0.119(5) Uani 1 1 d G U . . .
H3 H 0.6456 0.2994 0.6604 0.143 Uiso 1 1 calc R U . . .
C4 C 0.63944(15) 0.3359(4) 0.6952(3) 0.116(5) Uani 1 1 d G U . . .
C5 C 0.63688(19) 0.3840(5) 0.7054(3) 0.109(5) Uani 1 1 d G U . . .
H5 H 0.6340 0.3878 0.7240 0.131 Uiso 1 1 calc R U . . .
C6 C 0.6385(2) 0.4266(4) 0.6886(3) 0.105(4) Uani 1 1 d G U . . .
H6 H 0.6367 0.4589 0.6958 0.126 Uiso 1 1 calc R U . . .
C7 C 0.6373(3) 0.2900(5) 0.7130(4) 0.124(7) Uiso 1 1 d G U . . .
H7A H 0.6362 0.3001 0.7331 0.186 Uiso 1 1 calc R U . . .
H7B H 0.6475 0.2682 0.7164 0.186 Uiso 1 1 calc R U . . .
H7C H 0.6268 0.2718 0.7011 0.186 Uiso 1 1 calc R U . . .
C8 C 0.6446(3) 0.4708(9) 0.6179(6) 0.112(5) Uiso 1 1 d . U . . .
H8 H 0.6386 0.4439 0.6052 0.134 Uiso 1 1 calc R U . . .
N2 N 0.6605(2) 0.5475(7) 0.6228(3) 0.120(4) Uani 1 1 d G U . . .
C9 C 0.6494(2) 0.5144(5) 0.6022(4) 0.113(4) Uani 1 1 d G U . . .
C10 C 0.6442(2) 0.5240(6) 0.5705(3) 0.115(4) Uani 1 1 d G U . . .
H10 H 0.6366 0.5013 0.5565 0.138 Uiso 1 1 calc R U . . .
C11 C 0.6501(2) 0.5666(7) 0.5593(3) 0.120(5) Uani 1 1 d G U . . .
H11 H 0.6466 0.5731 0.5377 0.144 Uiso 1 1 calc R U . . .
C12 C 0.6612(2) 0.5998(5) 0.5799(4) 0.128(4) Uani 1 1 d G U . . .
C13 C 0.6664(2) 0.5902(6) 0.6116(4) 0.128(5) Uani 1 1 d G U . . .
H13 H 0.6740 0.6129 0.6256 0.154 Uiso 1 1 calc R U . . .
N3 N 0.6758(2) 0.7306(6) 0.5795(4) 0.136(4) Uani 1 1 d G U . . .
C14 C 0.6685(2) 0.6869(7) 0.5866(3) 0.134(5) Uani 1 1 d G U . . .
H14 H 0.6643 0.6861 0.6039 0.161 Uiso 1 1 calc R U . . .
C15 C 0.6675(2) 0.6443(6) 0.5685(4) 0.134(4) Uani 1 1 d G U . . .
C16 C 0.6737(3) 0.6454(6) 0.5432(4) 0.141(5) Uani 1 1 d G U . . .
H16 H 0.6730 0.6163 0.5308 0.169 Uiso 1 1 calc R U . . .
C17 C 0.6810(2) 0.6891(7) 0.5360(3) 0.143(5) Uani 1 1 d G U . . .
H17 H 0.6853 0.6899 0.5188 0.171 Uiso 1 1 calc R U . . .
C18 C 0.6821(2) 0.7317(6) 0.5542(4) 0.141(4) Uani 1 1 d G U . . .
C19 C 0.6897(4) 0.7801(13) 0.5488(7) 0.158(5) Uiso 1 1 d . U . . .
H19 H 0.6949 0.7795 0.5328 0.190 Uiso 1 1 calc R U . . .
C20 C 0.6970(2) 0.8646(6) 0.5570(4) 0.166(6) Uiso 1 1 d G U . . .
C21 C 0.70289(18) 0.8999(6) 0.5807(3) 0.191(8) Uiso 1 1 d G U . . .
H21 H 0.7031 0.8919 0.6012 0.230 Uiso 1 1 calc R U . . .
C22 C 0.70847(14) 0.9471(6) 0.5743(3) 0.199(9) Uiso 1 1 d G U . . .
H22 H 0.7124 0.9708 0.5906 0.239 Uiso 1 1 calc R U . . .
C23 C 0.70833(16) 0.9600(6) 0.5443(3) 0.205(9) Uiso 1 1 d G U . . .
C24 C 0.70248(18) 0.9240(7) 0.5207(3) 0.212(9) Uiso 1 1 d G U . . .
H24 H 0.7023 0.9319 0.5002 0.255 Uiso 1 1 calc R U . . .
C25 C 0.69688(19) 0.8768(6) 0.5269(4) 0.196(8) Uiso 1 1 d G U . . .
H25 H 0.6929 0.8530 0.5107 0.235 Uiso 1 1 calc R U . . .
C26 C 0.7140(2) 1.0113(7) 0.5373(4) 0.234(14) Uiso 1 1 d G U . . .
H26A H 0.7111 1.0155 0.5148 0.350 Uiso 1 1 calc R U . . .
H26B H 0.7265 1.0149 0.5471 0.350 Uiso 1 1 calc R U . . .
H26C H 0.7079 1.0369 0.5455 0.350 Uiso 1 1 calc R U . . .
C31 C 0.64354(15) 1.1045(5) 0.6991(2) 0.096(5) Uiso 1 1 d G U . . .
C32 C 0.63806(14) 1.0683(4) 0.6758(3) 0.090(5) Uiso 1 1 d G U . . .
H32 H 0.6378 1.0339 0.6812 0.108 Uiso 1 1 calc R U . . .
C33 C 0.63288(11) 1.0826(4) 0.6446(2) 0.113(6) Uiso 1 1 d G U . . .
H33 H 0.6292 1.0577 0.6289 0.136 Uiso 1 1 calc R U . . .
C34 C 0.63309(12) 1.1330(4) 0.6360(2) 0.121(6) Uiso 1 1 d G U . . .
C35 C 0.63857(14) 1.1689(4) 0.6597(3) 0.124(6) Uiso 1 1 d G U . . .
H35 H 0.6388 1.2033 0.6544 0.149 Uiso 1 1 calc R U . . .
C36 C 0.64376(13) 1.1549(5) 0.6909(3) 0.105(6) Uiso 1 1 d G U . . .
H36 H 0.6475 1.1797 0.7066 0.126 Uiso 1 1 calc R U . . .
C37 C 0.62792(17) 1.1481(5) 0.6024(2) 0.144(9) Uiso 1 1 d G U . . .
H37A H 0.6361 1.1334 0.5927 0.216 Uiso 1 1 calc R U . . .
H37B H 0.6282 1.1847 0.6008 0.216 Uiso 1 1 calc R U . . .
H37C H 0.6161 1.1361 0.5917 0.216 Uiso 1 1 calc R U . . .
C38 C 0.6489(3) 1.1133(9) 0.7530(5) 0.100(4) Uani 1 1 d . U . . .
H38 H 0.6425 1.1437 0.7490 0.120 Uiso 1 1 calc R U . . .
N10 N 0.66780(19) 1.0527(5) 0.7885(3) 0.103(4) Uani 1 1 d G U . . .
C39 C 0.65762(19) 1.0955(6) 0.7850(2) 0.106(4) Uani 1 1 d G U . . .
C40 C 0.6560(2) 1.1200(5) 0.8111(4) 0.116(5) Uani 1 1 d G U . . .
H40 H 0.6491 1.1493 0.8087 0.139 Uiso 1 1 calc R U . . .
C41 C 0.6646(2) 1.1015(6) 0.8406(3) 0.119(5) Uani 1 1 d G U . . .
H41 H 0.6635 1.1182 0.8584 0.143 Uiso 1 1 calc R U . . .
C42 C 0.6748(2) 1.0586(6) 0.8440(2) 0.115(4) Uani 1 1 d DG U . . .
C43 C 0.67637(19) 1.0342(5) 0.8180(4) 0.110(4) Uani 1 1 d G U . . .
H43 H 0.6833 1.0049 0.8203 0.131 Uiso 1 1 calc R U . . .
N11 N 0.6910(2) 0.9493(4) 0.8995(3) 0.107(4) Uani 1 1 d G U . . .
C44 C 0.68264(19) 0.9766(6) 0.8730(3) 0.107(4) Uani 1 1 d G U . . .
H44 H 0.6765 0.9597 0.8544 0.129 Uiso 1 1 calc R U . . .
C45 C 0.6833(2) 1.0287(6) 0.8736(3) 0.114(4) Uani 1 1 d DG U . . .
C46 C 0.6924(2) 1.0534(4) 0.9009(4) 0.119(5) Uani 1 1 d G U . . .
H46 H 0.6929 1.0890 0.9013 0.142 Uiso 1 1 calc R U . . .
C47 C 0.7007(2) 1.0261(6) 0.9275(3) 0.122(5) Uani 1 1 d G U . . .
H47 H 0.7069 1.0429 0.9461 0.146 Uiso 1 1 calc R U . . .
C48 C 0.7000(2) 0.9740(6) 0.9268(3) 0.116(4) Uani 1 1 d G U . . .
C49 C 0.7085(3) 0.9395(11) 0.9534(5) 0.118(5) Uani 1 1 d . U . . .
H49 H 0.7152 0.9541 0.9725 0.142 Uiso 1 1 calc R U . . .
C50 C 0.71369(12) 0.8544(4) 0.9781(3) 0.136(5) Uiso 1 1 d G U . . .
C51 C 0.70891(12) 0.8593(4) 1.0050(2) 0.152(7) Uiso 1 1 d G U . . .
H51 H 0.7025 0.8878 1.0077 0.182 Uiso 1 1 calc R U . . .
C52 C 0.71356(16) 0.8225(5) 1.0280(3) 0.171(8) Uiso 1 1 d G U . . .
H52 H 0.7102 0.8262 1.0462 0.206 Uiso 1 1 calc R U . . .
C53 C 0.72308(15) 0.7801(4) 1.0247(3) 0.175(8) Uiso 1 1 d G U . . .
C54 C 0.72773(15) 0.7757(4) 0.9975(3) 0.163(8) Uiso 1 1 d G U . . .
H54 H 0.7341 0.7472 0.9947 0.196 Uiso 1 1 calc R U . . .
C55 C 0.72312(15) 0.8124(5) 0.9744(3) 0.151(7) Uiso 1 1 d G U . . .
H55 H 0.7264 0.8088 0.9562 0.182 Uiso 1 1 calc R U . . .
C56 C 0.7285(2) 0.7410(5) 1.0499(4) 0.208(13) Uiso 1 1 d G U . . .
H56A H 0.7356 0.7154 1.0441 0.312 Uiso 1 1 calc R U . . .
H56B H 0.7181 0.7253 1.0525 0.312 Uiso 1 1 calc R U . . .
H56C H 0.7352 0.7569 1.0694 0.312 Uiso 1 1 calc R U . . .
C61 C 0.65936(11) 0.9419(4) 0.9342(3) 0.117(5) Uiso 1 1 d G U . . .
C62 C 0.65267(15) 0.9701(5) 0.9071(3) 0.138(7) Uiso 1 1 d G U . . .
H62 H 0.6501 0.9544 0.8874 0.165 Uiso 1 1 calc R U . . .
C63 C 0.64976(15) 1.0215(5) 0.9090(3) 0.153(7) Uiso 1 1 d G U . . .
H63 H 0.6452 1.0403 0.8904 0.183 Uiso 1 1 calc R U . . .
C64 C 0.65345(15) 1.0457(5) 0.9378(3) 0.168(8) Uiso 1 1 d G U . . .
C65 C 0.66010(16) 1.0168(5) 0.9647(3) 0.154(7) Uiso 1 1 d G U . . .
H65 H 0.6626 1.0325 0.9845 0.185 Uiso 1 1 calc R U . . .
C66 C 0.66304(12) 0.9655(4) 0.9630(3) 0.135(7) Uiso 1 1 d G U . . .
H66 H 0.6676 0.9465 0.9816 0.162 Uiso 1 1 calc R U . . .
C67 C 0.65069(19) 1.1013(5) 0.9397(4) 0.223(14) Uiso 1 1 d G U . . .
H67A H 0.6487 1.1092 0.9594 0.334 Uiso 1 1 calc R U . . .
H67B H 0.6406 1.1116 0.9224 0.334 Uiso 1 1 calc R U . . .
H67C H 0.6610 1.1192 0.9385 0.334 Uiso 1 1 calc R U . . .
C69 C 0.6626(3) 0.8598(9) 0.9502(5) 0.101(4) Uani 1 1 d . U . . .
H69 H 0.6560 0.8688 0.9635 0.122 Uiso 1 1 calc R U . . .
N14 N 0.67874(18) 0.7955(5) 0.9303(3) 0.098(4) Uani 1 1 d G U . . .
C70 C 0.66974(19) 0.8070(4) 0.9509(3) 0.097(4) Uani 1 1 d G U . . .
C71 C 0.66714(18) 0.7703(6) 0.9708(3) 0.096(4) Uani 1 1 d G U . . .
H71 H 0.6610 0.7782 0.9850 0.115 Uiso 1 1 calc R U . . .
C72 C 0.6736(2) 0.7222(5) 0.9700(3) 0.095(4) Uani 1 1 d G U . . .
H72 H 0.6718 0.6971 0.9836 0.114 Uiso 1 1 calc R U . . .
C73 C 0.6826(2) 0.7107(4) 0.9493(3) 0.093(4) Uani 1 1 d G U . . .
C74 C 0.68515(18) 0.7473(6) 0.9295(3) 0.094(4) Uani 1 1 d G U . . .
H74 H 0.6913 0.7395 0.9153 0.113 Uiso 1 1 calc R U . . .
N15 N 0.69521(17) 0.5924(5) 0.9173(2) 0.091(4) Uani 1 1 d G U . . .
C75 C 0.68817(17) 0.6394(5) 0.9191(2) 0.093(4) Uani 1 1 d G U . . .
H75 H 0.6822 0.6571 0.9007 0.111 Uiso 1 1 calc R U . . .
C76 C 0.6899(2) 0.6605(5) 0.9479(3) 0.094(4) Uani 1 1 d G U . . .
C77 C 0.6986(2) 0.6346(5) 0.9749(2) 0.099(4) Uani 1 1 d G U . . .
H77 H 0.6998 0.6490 0.9946 0.119 Uiso 1 1 calc R U . . .
C78 C 0.70564(19) 0.5877(5) 0.9731(2) 0.099(4) Uani 1 1 d G U . . .
H78 H 0.7116 0.5700 0.9915 0.119 Uiso 1 1 calc R U . . .
C79 C 0.70394(19) 0.5666(4) 0.9442(3) 0.094(4) Uani 1 1 d G U . . .
C80 C 0.7105(3) 0.5198(9) 0.9411(5) 0.099(4) Uani 1 1 d . U . . .
H80 H 0.7168 0.5029 0.9597 0.119 Uiso 1 1 calc R U . . .
C81 C 0.7182(4) 0.4517(9) 0.9141(6) 0.116(5) Uiso 0.633(14) 1 d G U P A 1
C82 C 0.7356(4) 0.4480(8) 0.9323(6) 0.123(6) Uiso 0.633(14) 1 d G U P A 1
H82 H 0.7413 0.4762 0.9438 0.147 Uiso 0.633(14) 1 calc R U P A 1
C83 C 0.7446(3) 0.4030(9) 0.9336(5) 0.130(8) Uiso 0.633(14) 1 d G U P A 1
H83 H 0.7564 0.4009 0.9461 0.155 Uiso 0.633(14) 1 calc R U P A 1
C84 C 0.7365(3) 0.3608(8) 0.9168(5) 0.138(7) Uiso 0.633(14) 1 d G U P A 1
C85 C 0.7190(3) 0.3651(9) 0.8987(5) 0.137(6) Uiso 0.633(14) 1 d G U P A 1
H85 H 0.7132 0.3369 0.8872 0.164 Uiso 0.633(14) 1 calc R U P A 1
C86 C 0.7099(3) 0.4099(11) 0.8973(6) 0.129(6) Uiso 0.633(14) 1 d G U P A 1
H86 H 0.6981 0.4121 0.8848 0.155 Uiso 0.633(14) 1 calc R U P A 1
C87 C 0.7464(4) 0.3127(10) 0.9176(8) 0.161(11) Uiso 0.633(14) 1 d G U P A 1
H87A H 0.7446 0.3010 0.8964 0.241 Uiso 0.633(14) 1 calc R U P A 1
H87B H 0.7421 0.2872 0.9291 0.241 Uiso 0.633(14) 1 calc R U P A 1
H87C H 0.7588 0.3186 0.9280 0.241 Uiso 0.633(14) 1 calc R U P A 1
C581 C 0.71456(18) 0.4502(8) 0.9147(5) 0.116(5) Uiso 0.367(14) 1 d G U P A 2
C586 C 0.7170(2) 0.4293(9) 0.8881(5) 0.125(6) Uiso 0.367(14) 1 d G U P A 2
H586 H 0.7148 0.4487 0.8698 0.150 Uiso 0.367(14) 1 calc R U P A 2
C585 C 0.7228(3) 0.3798(10) 0.8886(6) 0.133(7) Uiso 0.367(14) 1 d G U P A 2
H585 H 0.7244 0.3660 0.8704 0.159 Uiso 0.367(14) 1 calc R U P A 2
C584 C 0.7262(3) 0.3504(9) 0.9154(6) 0.140(7) Uiso 0.367(14) 1 d G U P A 2
C583 C 0.7236(2) 0.3719(9) 0.9418(6) 0.138(7) Uiso 0.367(14) 1 d G U P A 2
H583 H 0.7258 0.3525 0.9602 0.165 Uiso 0.367(14) 1 calc R U P A 2
C582 C 0.71784(18) 0.4213(8) 0.9415(5) 0.125(6) Uiso 0.367(14) 1 d G U P A 2
H582 H 0.7162 0.4352 0.9597 0.151 Uiso 0.367(14) 1 calc R U P A 2
C587 C 0.7328(3) 0.2974(10) 0.9161(7) 0.152(13) Uiso 0.367(14) 1 d G U P A 2
H58A H 0.7344 0.2828 0.9366 0.228 Uiso 0.367(14) 1 calc R U P A 2
H58B H 0.7439 0.2977 0.9118 0.228 Uiso 0.367(14) 1 calc R U P A 2
H58C H 0.7244 0.2774 0.9002 0.228 Uiso 0.367(14) 1 calc R U P A 2
C91 C 0.66003(13) 0.5141(5) 0.91455(19) 0.086(4) Uani 1 1 d G U . . .
C92 C 0.65501(16) 0.5628(4) 0.9192(2) 0.089(4) Uani 1 1 d G U . . .
H92 H 0.6541 0.5877 0.9038 0.106 Uiso 1 1 calc R U . . .
C93 C 0.65134(14) 0.5749(4) 0.9465(3) 0.091(4) Uani 1 1 d G U . . .
H93 H 0.6479 0.6082 0.9494 0.110 Uiso 1 1 calc R U . . .
C94 C 0.65261(13) 0.5389(4) 0.9696(2) 0.093(4) Uani 1 1 d G U . . .
C95 C 0.65762(14) 0.4902(4) 0.9645(2) 0.096(4) Uani 1 1 d G U . . .
H95 H 0.6585 0.4652 0.9799 0.115 Uiso 1 1 calc R U . . .
C96 C 0.66131(12) 0.4778(4) 0.9373(2) 0.090(4) Uani 1 1 d G U . . .
H96 H 0.6647 0.4446 0.9343 0.108 Uiso 1 1 calc R U . . .
C97 C 0.64906(18) 0.5525(6) 0.9993(2) 0.119(7) Uiso 1 1 d G U . . .
H97A H 0.6456 0.5878 0.9986 0.179 Uiso 1 1 calc R U . . .
H97B H 0.6596 0.5472 1.0169 0.179 Uiso 1 1 calc R U . . .
H97C H 0.6397 0.5313 1.0017 0.179 Uiso 1 1 calc R U . . .
C99 C 0.6602(3) 0.4606(9) 0.8734(5) 0.089(4) Uani 1 1 d . U . . .
H99 H 0.6523 0.4400 0.8795 0.107 Uiso 1 1 calc R U . . .
N18 N 0.67699(17) 0.4783(4) 0.8378(3) 0.085(4) Uani 1 1 d G U . . .
C98 C 0.66671(18) 0.4440(5) 0.8471(2) 0.088(4) Uani 1 1 d G U . . .
C100 C 0.66041(18) 0.4018(5) 0.8292(3) 0.096(4) Uani 1 1 d G U . . .
H100 H 0.6534 0.3783 0.8355 0.115 Uiso 1 1 calc R U . . .
C101 C 0.66440(19) 0.3939(4) 0.8018(3) 0.100(4) Uani 1 1 d G U . . .
H101 H 0.6601 0.3651 0.7896 0.119 Uiso 1 1 calc R U . . .
C102 C 0.67468(19) 0.4282(5) 0.7925(2) 0.096(4) Uani 1 1 d DG U . . .
C103 C 0.68098(17) 0.4704(5) 0.8105(3) 0.087(4) Uani 1 1 d G U . . .
H103 H 0.6880 0.4939 0.8041 0.104 Uiso 1 1 calc R U . . .
N19 N 0.68071(18) 0.4634(5) 0.7147(3) 0.101(4) Uani 1 1 d G U . . .
C104 C 0.67680(19) 0.4669(5) 0.7423(3) 0.102(4) Uani 1 1 d G U . . .
H104 H 0.6730 0.4979 0.7483 0.122 Uiso 1 1 calc R U . . .
C105 C 0.6785(2) 0.4251(6) 0.7613(3) 0.099(4) Uani 1 1 d DG U . . .
C106 C 0.6841(2) 0.3798(5) 0.7526(3) 0.105(4) Uani 1 1 d G U . . .
H106 H 0.6852 0.3512 0.7656 0.127 Uiso 1 1 calc R U . . .
C107 C 0.6880(2) 0.3763(5) 0.7249(3) 0.103(4) Uani 1 1 d G U . . .
H107 H 0.6918 0.3453 0.7190 0.124 Uiso 1 1 calc R U . . .
C108 C 0.68629(19) 0.4181(6) 0.7060(3) 0.101(4) Uani 1 1 d G U . . .
C109 C 0.6895(3) 0.4188(10) 0.6765(5) 0.106(4) Uani 1 1 d . U . . .
H109 H 0.6939 0.3893 0.6698 0.127 Uiso 1 1 calc R U . . .
C110 C 0.6881(2) 0.4585(7) 0.6276(3) 0.118(5) Uiso 1 1 d G U . . .
C111 C 0.6962(2) 0.4989(6) 0.6181(3) 0.134(7) Uiso 1 1 d G U . . .
H111 H 0.6999 0.5270 0.6314 0.160 Uiso 1 1 calc R U . . .
C112 C 0.6987(2) 0.4983(5) 0.5890(4) 0.143(7) Uiso 1 1 d G U . . .
H112 H 0.7042 0.5259 0.5827 0.172 Uiso 1 1 calc R U . . .
C113 C 0.69322(17) 0.4574(5) 0.5688(3) 0.143(7) Uiso 1 1 d G U . . .
C114 C 0.6852(2) 0.4170(5) 0.5788(4) 0.137(7) Uiso 1 1 d G U . . .
H114 H 0.6815 0.3889 0.5655 0.164 Uiso 1 1 calc R U . . .
C115 C 0.6827(2) 0.4175(6) 0.6078(4) 0.124(6) Uiso 1 1 d G U . . .
H115 H 0.6772 0.3898 0.6142 0.149 Uiso 1 1 calc R U . . .
C116 C 0.6956(3) 0.4574(9) 0.5371(3) 0.167(11) Uiso 1 1 d G U . . .
H11A H 0.6922 0.4901 0.5273 0.250 Uiso 1 1 calc R U . . .
H11B H 0.6882 0.4313 0.5243 0.250 Uiso 1 1 calc R U . . .
H11C H 0.7078 0.4506 0.5392 0.250 Uiso 1 1 calc R U . . .
C121 C 0.6418(3) 0.7937(6) 0.5253(3) 0.135(5) Uiso 0.48(4) 1 d DG U P B 1
C122 C 0.6338(3) 0.7486(7) 0.5288(3) 0.132(6) Uiso 0.48(4) 1 d DG U P B 1
H122 H 0.6334 0.7387 0.5487 0.159 Uiso 0.48(4) 1 calc R U P B 1
C123 C 0.6264(4) 0.7181(8) 0.5030(4) 0.133(6) Uiso 0.48(4) 1 d G U P B 1
H123 H 0.6210 0.6875 0.5056 0.160 Uiso 0.48(4) 1 calc R U P B 1
C124 C 0.6268(5) 0.7318(8) 0.4734(3) 0.134(6) Uiso 0.48(4) 1 d G U P B 1
C125 C 0.6348(5) 0.7772(8) 0.4703(3) 0.137(7) Uiso 0.48(4) 1 d G U P B 1
H125 H 0.6351 0.7873 0.4504 0.164 Uiso 0.48(4) 1 calc R U P B 1
C126 C 0.6422(4) 0.8080(6) 0.4960(4) 0.139(6) Uiso 0.48(4) 1 d DG U P B 1
H126 H 0.6476 0.8386 0.4934 0.166 Uiso 0.48(4) 1 calc R U P B 1
C127 C 0.6192(7) 0.6981(11) 0.4458(4) 0.134(11) Uiso 0.48(4) 1 d G U P B 1
H12A H 0.6206 0.7138 0.4272 0.202 Uiso 0.48(4) 1 calc R U P B 1
H12B H 0.6067 0.6931 0.4428 0.202 Uiso 0.48(4) 1 calc R U P B 1
H12C H 0.6251 0.6657 0.4494 0.202 Uiso 0.48(4) 1 calc R U P B 1
C521 C 0.6474(3) 0.7875(6) 0.5277(3) 0.136(5) Uiso 0.52(4) 1 d DG U P B 2
C522 C 0.6501(4) 0.8003(7) 0.4997(5) 0.137(6) Uiso 0.52(4) 1 d G U P B 2
H522 H 0.6553 0.8315 0.4978 0.165 Uiso 0.52(4) 1 calc R U P B 2
C523 C 0.6452(5) 0.7672(8) 0.4746(5) 0.137(7) Uiso 0.52(4) 1 d G U P B 2
H523 H 0.6471 0.7763 0.4557 0.165 Uiso 0.52(4) 1 calc R U P B 2
C524 C 0.6376(5) 0.7208(7) 0.4769(4) 0.132(6) Uiso 0.52(4) 1 d G U P B 2
C525 C 0.6349(5) 0.7086(6) 0.5051(4) 0.132(6) Uiso 0.52(4) 1 d G U P B 2
H525 H 0.6296 0.6775 0.5071 0.159 Uiso 0.52(4) 1 calc R U P B 2
C526 C 0.6397(3) 0.7415(6) 0.5303(3) 0.134(6) Uiso 0.52(4) 1 d G U P B 2
H526 H 0.6378 0.7326 0.5493 0.161 Uiso 0.52(4) 1 calc R U P B 2
C527 C 0.6327(7) 0.6847(9) 0.4500(5) 0.127(11) Uiso 0.52(4) 1 d G U P B 2
H52A H 0.6275 0.6546 0.4558 0.191 Uiso 0.52(4) 1 calc R U P B 2
H52B H 0.6431 0.6755 0.4446 0.191 Uiso 0.52(4) 1 calc R U P B 2
H52C H 0.6242 0.7006 0.4321 0.191 Uiso 0.52(4) 1 calc R U P B 2
C128 C 0.6479(4) 0.8691(11) 0.5501(6) 0.130(5) Uiso 1 1 d . U . . .
H128 H 0.6417 0.8797 0.5296 0.156 Uiso 1 1 calc R U . . .
N6 N 0.6642(2) 0.8963(5) 0.5992(4) 0.119(4) Uani 1 1 d G U . . .
C129 C 0.6529(2) 0.9120(6) 0.5708(3) 0.125(4) Uani 1 1 d G U . . .
C130 C 0.6483(2) 0.9622(7) 0.5660(3) 0.132(5) Uani 1 1 d G U . . .
H130 H 0.6406 0.9729 0.5466 0.158 Uiso 1 1 calc R U . . .
C131 C 0.6550(2) 0.9968(5) 0.5896(4) 0.129(5) Uani 1 1 d G U . . .
H131 H 0.6519 1.0312 0.5863 0.155 Uiso 1 1 calc R U . . .
C132 C 0.6663(2) 0.9812(6) 0.6180(4) 0.123(4) Uani 1 1 d G U . . .
C133 C 0.67089(19) 0.9309(7) 0.6228(3) 0.119(4) Uani 1 1 d G U . . .
H133 H 0.6786 0.9202 0.6422 0.143 Uiso 1 1 calc R U . . .
N7 N 0.67959(19) 1.0374(7) 0.6976(3) 0.116(4) Uani 1 1 d G U . . .
C134 C 0.6735(2) 1.0032(5) 0.6735(4) 0.112(4) Uani 1 1 d G U . . .
H134 H 0.6698 0.9709 0.6775 0.134 Uiso 1 1 calc R U . . .
C135 C 0.6730(2) 1.0163(6) 0.6435(3) 0.114(4) Uani 1 1 d G U . . .
C136 C 0.6784(2) 1.0635(7) 0.6376(3) 0.112(4) Uani 1 1 d G U . . .
H136 H 0.6780 1.0725 0.6172 0.135 Uiso 1 1 calc R U . . .
C137 C 0.6845(2) 1.0978(5) 0.6617(4) 0.120(5) Uani 1 1 d G U . . .
H137 H 0.6882 1.1301 0.6577 0.144 Uiso 1 1 calc R U . . .
C138 C 0.6851(2) 1.0847(6) 0.6917(3) 0.125(4) Uani 1 1 d G U . . .
C139 C 0.6896(4) 1.1147(12) 0.7176(7) 0.148(5) Uani 1 1 d . U . . .
H139 H 0.6908 1.1495 0.7141 0.177 Uiso 1 1 calc R U . . .
C140 C 0.69340(15) 1.1420(5) 0.7715(3) 0.177(6) Uiso 1 1 d G U . . .
C141 C 0.70104(18) 1.1321(6) 0.8031(3) 0.201(8) Uiso 1 1 d DG U . . .
H141 H 0.7062 1.1004 0.8097 0.241 Uiso 1 1 calc R U . . .
C142 C 0.70109(19) 1.1689(6) 0.8251(3) 0.226(9) Uiso 1 1 d G U . . .
H142 H 0.7063 1.1618 0.8465 0.271 Uiso 1 1 calc R U . . .
C143 C 0.69354(19) 1.2160(6) 0.8160(3) 0.243(10) Uiso 1 1 d G U . . .
C144 C 0.6860(2) 1.2254(6) 0.7842(3) 0.235(9) Uiso 1 1 d G U . . .
H144 H 0.6808 1.2571 0.7776 0.282 Uiso 1 1 calc R U . . .
C145 C 0.68588(18) 1.1888(5) 0.7622(3) 0.200(8) Uiso 1 1 d DG U . . .
H145 H 0.6807 1.1958 0.7407 0.240 Uiso 1 1 calc R U . . .
C146 C 0.6933(2) 1.2552(7) 0.8398(3) 0.314(18) Uiso 1 1 d G U . . .
H14A H 0.6991 1.2421 0.8607 0.470 Uiso 1 1 calc R U . . .
H14B H 0.6812 1.2635 0.8380 0.470 Uiso 1 1 calc R U . . .
H14C H 0.6993 1.2853 0.8364 0.470 Uiso 1 1 calc R U . . .
C151 C 0.59455(17) 0.8405(5) 0.5188(3) 0.115(5) Uiso 1 1 d G U . . .
C152 C 0.59732(15) 0.8447(5) 0.4900(3) 0.152(7) Uiso 1 1 d G U . . .
H152 H 0.5952 0.8168 0.4763 0.182 Uiso 1 1 calc R U . . .
C153 C 0.60318(15) 0.8899(5) 0.4813(3) 0.162(8) Uiso 1 1 d G U . . .
H153 H 0.6050 0.8924 0.4616 0.194 Uiso 1 1 calc R U . . .
C154 C 0.60643(16) 0.9316(5) 0.5011(2) 0.157(7) Uiso 1 1 d G U . . .
C155 C 0.60355(12) 0.9268(4) 0.5299(2) 0.136(7) Uiso 1 1 d G U . . .
H155 H 0.6056 0.9546 0.5436 0.163 Uiso 1 1 calc R U . . .
C156 C 0.59768(14) 0.8817(5) 0.5387(3) 0.117(6) Uiso 1 1 d G U . . .
H156 H 0.5958 0.8791 0.5583 0.141 Uiso 1 1 calc R U . . .
C157 C 0.6132(2) 0.9799(6) 0.4920(2) 0.183(12) Uiso 1 1 d G U . . .
H15A H 0.6093 1.0081 0.5020 0.274 Uiso 1 1 calc R U . . .
H15B H 0.6087 0.9839 0.4694 0.274 Uiso 1 1 calc R U . . .
H15C H 0.6259 0.9790 0.4986 0.274 Uiso 1 1 calc R U . . .
C158 C 0.5909(3) 0.7551(9) 0.5179(5) 0.103(4) Uani 1 1 d . U . . .
H158 H 0.5993 0.7542 0.5072 0.124 Uiso 1 1 calc R U . . .
N39 N 0.57219(18) 0.7109(4) 0.5432(3) 0.096(4) Uani 1 1 d G U . . .
C159 C 0.58248(19) 0.7089(5) 0.5238(3) 0.101(4) Uani 1 1 d G U . . .
C160 C 0.58630(19) 0.6630(6) 0.5129(3) 0.108(4) Uani 1 1 d G U . . .
H160 H 0.5933 0.6617 0.4997 0.130 Uiso 1 1 calc R U . . .
C161 C 0.5798(2) 0.6190(4) 0.5216(3) 0.111(4) Uani 1 1 d G U . . .
H161 H 0.5825 0.5876 0.5142 0.133 Uiso 1 1 calc R U . . .
C162 C 0.5696(2) 0.6209(4) 0.5410(3) 0.106(4) Uani 1 1 d G U . . .
C163 C 0.56573(18) 0.6669(6) 0.5518(3) 0.099(4) Uani 1 1 d G U . . .
H163 H 0.5587 0.6682 0.5651 0.119 Uiso 1 1 calc R U . . .
N38 N 0.5603(2) 0.5167(5) 0.5897(2) 0.106(4) Uani 1 1 d G U . . .
C164 C 0.56630(19) 0.5611(5) 0.5807(3) 0.107(4) Uani 1 1 d G U . . .
H164 H 0.5733 0.5832 0.5960 0.128 Uiso 1 1 calc R U . . .
C165 C 0.5621(2) 0.5730(5) 0.5494(3) 0.105(4) Uani 1 1 d G U . . .
C166 C 0.5519(2) 0.5406(6) 0.5271(2) 0.113(5) Uani 1 1 d G U . . .
H166 H 0.5491 0.5487 0.5057 0.136 Uiso 1 1 calc R U . . .
C167 C 0.5459(2) 0.4961(6) 0.5361(3) 0.119(5) Uani 1 1 d G U . . .
H167 H 0.5389 0.4740 0.5209 0.142 Uiso 1 1 calc R U . . .
C168 C 0.5501(2) 0.4842(5) 0.5674(3) 0.113(4) Uani 1 1 d G U . . .
C169 C 0.5429(3) 0.4369(9) 0.5767(6) 0.112(5) Uani 1 1 d . U . . .
H169 H 0.5353 0.4162 0.5612 0.135 Uiso 1 1 calc R U . . .
C170 C 0.53739(17) 0.3808(4) 0.6124(3) 0.140(5) Uiso 1 1 d G U . . .
C171 C 0.52068(18) 0.3671(4) 0.5941(3) 0.177(8) Uiso 1 1 d G U . . .
H171 H 0.5150 0.3858 0.5759 0.212 Uiso 1 1 calc R U . . .
C172 C 0.5124(2) 0.3262(5) 0.6024(3) 0.193(8) Uiso 1 1 d G U . . .
H172 H 0.5010 0.3172 0.5898 0.231 Uiso 1 1 calc R U . . .
C173 C 0.5205(2) 0.2981(5) 0.6292(3) 0.183(8) Uiso 1 1 d G U . . .
C174 C 0.5373(2) 0.3122(5) 0.6473(3) 0.181(8) Uiso 1 1 d G U . . .
H174 H 0.5431 0.2935 0.6654 0.217 Uiso 1 1 calc R U . . .
C175 C 0.5457(2) 0.3531(5) 0.6390(3) 0.167(8) Uiso 1 1 d G U . . .
H175 H 0.5571 0.3621 0.6516 0.200 Uiso 1 1 calc R U . . .
C176 C 0.5113(2) 0.2547(5) 0.6385(4) 0.228(14) Uiso 1 1 d G U . . .
H17A H 0.5051 0.2353 0.6201 0.341 Uiso 1 1 calc R U . . .
H17B H 0.5030 0.2674 0.6485 0.341 Uiso 1 1 calc R U . . .
H17C H 0.5199 0.2332 0.6531 0.341 Uiso 1 1 calc R U . . .
C181 C 0.5380(2) 0.7632(5) 0.4819(4) 0.146(6) Uiso 1 1 d G U . . .
C182 C 0.53321(19) 0.7163(5) 0.4901(4) 0.179(8) Uiso 1 1 d G U . . .
H182 H 0.5321 0.7113 0.5102 0.214 Uiso 1 1 calc R U . . .
C183 C 0.52996(15) 0.6767(5) 0.4689(3) 0.212(9) Uiso 1 1 d G U . . .
H183 H 0.5267 0.6450 0.4748 0.254 Uiso 1 1 calc R U . . .
C184 C 0.5315(2) 0.6831(6) 0.4392(3) 0.225(9) Uiso 1 1 d DG U . . .
C185 C 0.5363(2) 0.7304(6) 0.4312(4) 0.209(9) Uiso 1 1 d G U . . .
H185 H 0.5373 0.7356 0.4112 0.251 Uiso 1 1 calc R U . . .
C186 C 0.53955(19) 0.7702(5) 0.4523(4) 0.176(8) Uiso 1 1 d G U . . .
H186 H 0.5428 0.8020 0.4465 0.211 Uiso 1 1 calc R U . . .
C187 C 0.5284(3) 0.6399(6) 0.4167(3) 0.298(17) Uiso 1 1 d DG U . . .
H18A H 0.5251 0.6101 0.4262 0.447 Uiso 1 1 calc R U . . .
H18B H 0.5390 0.6332 0.4114 0.447 Uiso 1 1 calc R U . . .
H18C H 0.5189 0.6485 0.3978 0.447 Uiso 1 1 calc R U . . .
C188 C 0.5428(4) 0.8498(10) 0.4925(6) 0.129(5) Uani 1 1 d . U . . .
H188 H 0.5376 0.8575 0.4711 0.155 Uiso 1 1 calc R U . . .
N22 N 0.5578(2) 0.8765(4) 0.5468(3) 0.111(4) Uani 1 1 d G U . . .
C189 C 0.5493(2) 0.8893(5) 0.5160(3) 0.120(4) Uani 1 1 d G U . . .
C190 C 0.5479(2) 0.9394(6) 0.5071(3) 0.121(5) Uani 1 1 d G U . . .
H190 H 0.5421 0.9481 0.4861 0.145 Uiso 1 1 calc R U . . .
C191 C 0.5550(2) 0.9766(4) 0.5288(4) 0.116(5) Uani 1 1 d G U . . .
H191 H 0.5540 1.0108 0.5227 0.139 Uiso 1 1 calc R U . . .
C192 C 0.5634(2) 0.9637(5) 0.5595(3) 0.108(4) Uani 1 1 d DG U . . .
C193 C 0.5648(2) 0.9137(6) 0.5685(2) 0.107(5) Uani 1 1 d G U . . .
H193 H 0.5706 0.9049 0.5895 0.128 Uiso 1 1 calc R U . . .
N23 N 0.57515(18) 1.0259(5) 0.6387(3) 0.096(4) Uani 1 1 d G U . . .
C194 C 0.56739(17) 0.9943(4) 0.6139(4) 0.098(4) Uani 1 1 d G U . . .
H194 H 0.5604 0.9672 0.6164 0.118 Uiso 1 1 calc R U . . .
C195 C 0.5699(2) 1.0024(5) 0.5853(3) 0.104(4) Uani 1 1 d DG U . . .
C196 C 0.5802(2) 1.0420(6) 0.5815(3) 0.105(4) Uani 1 1 d G U . . .
H196 H 0.5819 1.0475 0.5620 0.126 Uiso 1 1 calc R U . . .
C197 C 0.58797(18) 1.0737(5) 0.6063(4) 0.105(4) Uani 1 1 d G U . . .
H197 H 0.5950 1.1008 0.6038 0.126 Uiso 1 1 calc R U . . .
C198 C 0.58545(19) 1.0656(5) 0.6349(3) 0.098(4) Uani 1 1 d G U . . .
C199 C 0.5935(3) 1.0944(9) 0.6632(5) 0.102(4) Uani 1 1 d . U . . .
H199 H 0.6003 1.1231 0.6620 0.122 Uiso 1 1 calc R U . . .
C200 C 0.59905(17) 1.1141(3) 0.7148(3) 0.114(5) Uiso 1 1 d G U . . .
C201 C 0.59779(17) 1.1663(3) 0.7132(3) 0.147(7) Uiso 1 1 d G U . . .
H201 H 0.5937 1.1824 0.6935 0.177 Uiso 1 1 calc R U . . .
C202 C 0.60256(15) 1.1949(3) 0.7403(3) 0.154(7) Uiso 1 1 d G U . . .
H202 H 0.6016 1.2304 0.7389 0.185 Uiso 1 1 calc R U . . .
C203 C 0.60869(16) 1.1721(3) 0.7696(3) 0.168(8) Uiso 1 1 d G U . . .
C204 C 0.60983(14) 1.1197(3) 0.7709(3) 0.159(7) Uiso 1 1 d G U . . .
H204 H 0.6139 1.1035 0.7905 0.190 Uiso 1 1 calc R U . . .
C205 C 0.60508(13) 1.0909(3) 0.7438(3) 0.132(7) Uiso 1 1 d G U . . .
H205 H 0.6060 1.0554 0.7451 0.158 Uiso 1 1 calc R U . . .
C206 C 0.6142(2) 1.2031(3) 0.7988(3) 0.221(13) Uiso 1 1 d G U . . .
H20A H 0.6257 1.1919 0.8120 0.331 Uiso 1 1 calc R U . . .
H20B H 0.6057 1.1992 0.8100 0.331 Uiso 1 1 calc R U . . .
H20C H 0.6149 1.2385 0.7934 0.331 Uiso 1 1 calc R U . . .
C211 C 0.61185(12) 0.4689(3) 0.86650(19) 0.080(4) Uani 1 1 d G U . . .
C212 C 0.61136(16) 0.4290(3) 0.8862(2) 0.088(4) Uani 1 1 d G U . . .
H212 H 0.6092 0.4353 0.9053 0.106 Uiso 1 1 calc R U . . .
C213 C 0.61398(13) 0.3800(3) 0.8778(2) 0.096(4) Uani 1 1 d G U . . .
H213 H 0.6136 0.3532 0.8913 0.115 Uiso 1 1 calc R U . . .
C214 C 0.61715(12) 0.3698(3) 0.8497(2) 0.099(4) Uani 1 1 d G U . . .
C215 C 0.61753(14) 0.4102(3) 0.8301(2) 0.092(4) Uani 1 1 d G U . . .
H215 H 0.6196 0.4040 0.8110 0.110 Uiso 1 1 calc R U . . .
C216 C 0.61493(11) 0.4593(3) 0.83840(18) 0.082(4) Uani 1 1 d G U . . .
H216 H 0.6153 0.4862 0.8249 0.098 Uiso 1 1 calc R U . . .
C217 C 0.62039(16) 0.3170(3) 0.8411(2) 0.135(8) Uiso 1 1 d G U . . .
H21A H 0.6175 0.3144 0.8184 0.202 Uiso 1 1 calc R U . . .
H21B H 0.6131 0.2937 0.8483 0.202 Uiso 1 1 calc R U . . .
H21C H 0.6327 0.3085 0.8508 0.202 Uiso 1 1 calc R U . . .
C218 C 0.6090(3) 0.5326(8) 0.8989(5) 0.081(4) Uani 1 1 d . U . . .
H218 H 0.6155 0.5125 0.9158 0.098 Uiso 1 1 calc R U . . .
N31 N 0.59171(16) 0.6077(4) 0.8795(2) 0.072(3) Uani 1 1 d G U . . .
C219 C 0.60247(16) 0.5823(4) 0.9051(3) 0.075(3) Uani 1 1 d G U . . .
C220 C 0.60636(16) 0.6032(5) 0.9345(2) 0.079(4) Uani 1 1 d G U . . .
H220 H 0.6137 0.5859 0.9520 0.095 Uiso 1 1 calc R U . . .
C221 C 0.59948(17) 0.6496(5) 0.9384(2) 0.079(4) Uani 1 1 d G U . . .
H221 H 0.6021 0.6639 0.9585 0.095 Uiso 1 1 calc R U . . .
C222 C 0.58872(17) 0.6750(4) 0.9128(3) 0.080(3) Uani 1 1 d G U . . .
C223 C 0.58483(15) 0.6541(4) 0.8834(2) 0.075(4) Uani 1 1 d G U . . .
H223 H 0.5775 0.6714 0.8659 0.091 Uiso 1 1 calc R U . . .
N30 N 0.57615(17) 0.8117(4) 0.8949(2) 0.078(3) Uani 1 1 d G U . . .
C224 C 0.58195(18) 0.7632(5) 0.8926(2) 0.080(4) Uani 1 1 d G U . . .
H224 H 0.5858 0.7543 0.8756 0.096 Uiso 1 1 calc R U . . .
C225 C 0.5821(2) 0.7279(4) 0.9153(3) 0.084(3) Uani 1 1 d G U . . .
C226 C 0.57652(19) 0.7411(5) 0.9402(3) 0.089(4) Uani 1 1 d G U . . .
H226 H 0.5766 0.7169 0.9557 0.107 Uiso 1 1 calc R U . . .
C227 C 0.57072(19) 0.7895(5) 0.9425(2) 0.088(4) Uani 1 1 d G U . . .
H227 H 0.5669 0.7985 0.9596 0.106 Uiso 1 1 calc R U . . .
C228 C 0.57054(18) 0.8248(4) 0.9199(3) 0.083(3) Uani 1 1 d G U . . .
C229 C 0.5665(3) 0.8784(8) 0.9221(5) 0.086(4) Uani 1 1 d . U . . .
H229 H 0.5637 0.8901 0.9397 0.103 Uiso 1 1 calc R U . . .
C230 C 0.56364(14) 0.9630(4) 0.9044(2) 0.105(4) Uani 1 1 d G U . . .
C231 C 0.55773(13) 0.9944(4) 0.8786(2) 0.121(5) Uiso 1 1 d G U . . .
H231 H 0.5547 0.9807 0.8583 0.145 Uiso 1 1 calc R U . . .
C232 C 0.55625(16) 1.0459(4) 0.8826(2) 0.140(7) Uiso 1 1 d G U . . .
H232 H 0.5522 1.0669 0.8649 0.168 Uiso 1 1 calc R U . . .
C233 C 0.56063(15) 1.0671(4) 0.9123(3) 0.150(7) Uiso 1 1 d G U . . .
C234 C 0.56649(14) 1.0351(4) 0.9380(2) 0.140(7) Uiso 1 1 d G U . . .
H234 H 0.5695 1.0487 0.9584 0.168 Uiso 1 1 calc R U . . .
C235 C 0.56800(17) 0.9835(4) 0.9342(2) 0.118(5) Uiso 1 1 d G U . . .
H235 H 0.5720 0.9624 0.9518 0.142 Uiso 1 1 calc R U . . .
C236 C 0.55942(19) 1.1229(4) 0.9166(3) 0.215(13) Uiso 1 1 d G U . . .
H23A H 0.5594 1.1299 0.9378 0.322 Uiso 1 1 calc R U . . .
H23B H 0.5486 1.1356 0.9018 0.322 Uiso 1 1 calc R U . . .
H23C H 0.5694 1.1395 0.9129 0.322 Uiso 1 1 calc R U . . .
C241 C 0.59432(14) 0.4261(3) 0.6061(2) 0.093(4) Uani 1 1 d G U . . .
C242 C 0.59333(16) 0.3799(3) 0.5912(2) 0.100(4) Uani 1 1 d G U . . .
H242 H 0.5906 0.3505 0.6006 0.120 Uiso 1 1 calc R U . . .
C243 C 0.59629(13) 0.3768(3) 0.5625(2) 0.106(4) Uani 1 1 d G U . . .
H243 H 0.5956 0.3452 0.5526 0.127 Uiso 1 1 calc R U . . .
C244 C 0.60032(13) 0.4197(3) 0.54819(19) 0.102(4) Uani 1 1 d G U . . .
C245 C 0.60121(14) 0.4658(3) 0.5634(2) 0.101(4) Uani 1 1 d G U . . .
H245 H 0.6039 0.4953 0.5541 0.121 Uiso 1 1 calc R U . . .
C246 C 0.59825(11) 0.4691(3) 0.59207(18) 0.093(4) Uani 1 1 d G U . . .
H246 H 0.5989 0.5007 0.6021 0.112 Uiso 1 1 calc R U . . .
C247 C 0.60394(17) 0.4161(4) 0.5176(2) 0.117(7) Uiso 1 1 d G U . . .
H24A H 0.6113 0.4442 0.5156 0.176 Uiso 1 1 calc R U . . .
H24B H 0.5929 0.4171 0.5006 0.176 Uiso 1 1 calc R U . . .
H24C H 0.6099 0.3845 0.5168 0.176 Uiso 1 1 calc R U . . .
C248 C 0.5939(3) 0.3942(8) 0.6538(4) 0.080(4) Uani 1 1 d . U . . .
H248 H 0.6004 0.3665 0.6500 0.097 Uiso 1 1 calc R U . . .
N35 N 0.57907(16) 0.4380(4) 0.6863(2) 0.077(3) Uani 1 1 d G U . . .
C249 C 0.58862(17) 0.3961(5) 0.6833(2) 0.074(3) Uani 1 1 d G U . . .
C250 C 0.59396(17) 0.3616(4) 0.7074(3) 0.082(4) Uani 1 1 d G U . . .
H250 H 0.6005 0.3330 0.7053 0.098 Uiso 1 1 calc R U . . .
C251 C 0.58974(18) 0.3691(4) 0.7345(2) 0.082(4) Uani 1 1 d G U . . .
H251 H 0.5934 0.3455 0.7510 0.099 Uiso 1 1 calc R U . . .
C252 C 0.58019(18) 0.4110(5) 0.7375(2) 0.078(3) Uani 1 1 d G U . . .
C253 C 0.57486(16) 0.4454(4) 0.7134(3) 0.076(4) Uani 1 1 d G U . . .
H253 H 0.5683 0.4741 0.7155 0.091 Uiso 1 1 calc R U . . .
N34 N 0.57427(16) 0.4845(4) 0.8060(3) 0.075(3) Uani 1 1 d G U . . .
C254 C 0.57765(16) 0.4736(4) 0.7784(3) 0.076(4) Uani 1 1 d G U . . .
H254 H 0.5812 0.4994 0.7674 0.092 Uiso 1 1 calc R U . . .
C255 C 0.57580(18) 0.4247(5) 0.7672(2) 0.076(3) Uani 1 1 d G U . . .
C256 C 0.57058(17) 0.3869(4) 0.7834(3) 0.079(4) Uani 1 1 d G U . . .
H256 H 0.5693 0.3536 0.7757 0.095 Uiso 1 1 calc R U . . .
C257 C 0.56721(17) 0.3979(4) 0.8109(3) 0.078(4) Uani 1 1 d G U . . .
H257 H 0.5636 0.3721 0.8220 0.094 Uiso 1 1 calc R U . . .
C258 C 0.56905(17) 0.4467(5) 0.8222(2) 0.075(3) Uani 1 1 d G U . . .
C259 C 0.5649(3) 0.4620(8) 0.8516(4) 0.078(4) Uani 1 1 d . U . . .
H259 H 0.5620 0.4373 0.8643 0.093 Uiso 1 1 calc R U . . .
C260 C 0.56168(12) 0.5213(4) 0.8874(2) 0.089(4) Uani 1 1 d G U . . .
C261 C 0.56797(12) 0.4928(4) 0.9144(3) 0.096(4) Uani 1 1 d G U . . .
H261 H 0.5736 0.4617 0.9139 0.116 Uiso 1 1 calc R U . . .
C262 C 0.56603(11) 0.5099(4) 0.9422(2) 0.106(5) Uani 1 1 d G U . . .
H262 H 0.5704 0.4903 0.9605 0.127 Uiso 1 1 calc R U . . .
C263 C 0.55777(11) 0.5557(4) 0.9437(2) 0.110(5) Uani 1 1 d G U . . .
C264 C 0.55157(11) 0.5839(4) 0.9163(2) 0.106(4) Uani 1 1 d G U . . .
H264 H 0.5460 0.6151 0.9168 0.127 Uiso 1 1 calc R U . . .
C265 C 0.55348(10) 0.5670(5) 0.8885(2) 0.099(4) Uani 1 1 d G U . . .
H265 H 0.5492 0.5866 0.8702 0.119 Uiso 1 1 calc R U . . .
C266 C 0.55530(14) 0.5734(5) 0.9736(3) 0.145(8) Uiso 1 1 d G U . . .
H26D H 0.5443 0.5604 0.9752 0.218 Uiso 1 1 calc R U . . .
H26E H 0.5551 0.6102 0.9738 0.218 Uiso 1 1 calc R U . . .
H26F H 0.5649 0.5613 0.9912 0.218 Uiso 1 1 calc R U . . .
C271 C 0.72285(11) 0.8297(3) 0.8794(2) 0.109(5) Uiso 1 1 d G U . . .
C272 C 0.73130(12) 0.7992(4) 0.8636(2) 0.123(6) Uiso 1 1 d DG U . . .
H272 H 0.7251 0.7733 0.8504 0.148 Uiso 1 1 calc R U . . .
C273 C 0.74889(12) 0.8066(4) 0.8672(3) 0.133(7) Uiso 1 1 d G U . . .
H273 H 0.7545 0.7857 0.8563 0.160 Uiso 1 1 calc R U . . .
C274 C 0.75841(11) 0.8445(4) 0.8866(2) 0.137(7) Uiso 1 1 d G U . . .
C275 C 0.74974(12) 0.8749(4) 0.9023(2) 0.141(7) Uiso 1 1 d G U . . .
H275 H 0.7559 0.9009 0.9155 0.169 Uiso 1 1 calc R U . . .
C276 C 0.73215(12) 0.8676(3) 0.8988(2) 0.128(7) Uiso 1 1 d DG U . . .
H276 H 0.7265 0.8885 0.9096 0.153 Uiso 1 1 calc R U . . .
C277 C 0.77750(11) 0.8517(4) 0.8910(3) 0.162(10) Uiso 1 1 d G U . . .
H27A H 0.7792 0.8820 0.8801 0.244 Uiso 1 1 calc R U . . .
H27B H 0.7819 0.8226 0.8826 0.244 Uiso 1 1 calc R U . . .
H27C H 0.7838 0.8550 0.9132 0.244 Uiso 1 1 calc R U . . .
C278 C 0.6945(3) 0.8094(9) 0.8507(6) 0.115(5) Uiso 1 1 d . U . . .
H278 H 0.6997 0.7949 0.8365 0.138 Uiso 1 1 calc R U . . .
N54 N 0.6666(2) 0.8405(5) 0.8583(3) 0.111(4) Uani 1 1 d G U . . .
C279 C 0.67461(16) 0.8109(6) 0.8416(4) 0.113(4) Uani 1 1 d G U . . .
C280 C 0.6646(2) 0.7829(6) 0.8165(3) 0.126(5) Uani 1 1 d G U . . .
H280 H 0.6701 0.7627 0.8051 0.152 Uiso 1 1 calc R U . . .
C281 C 0.6466(2) 0.7846(6) 0.8081(3) 0.122(4) Uani 1 1 d G U . . .
H281 H 0.6398 0.7655 0.7909 0.147 Uiso 1 1 calc R U . . .
C282 C 0.63853(15) 0.8142(6) 0.8248(3) 0.106(4) Uani 1 1 d G U . . .
C283 C 0.6485(2) 0.8422(5) 0.8499(3) 0.109(4) Uani 1 1 d G U . . .
H283 H 0.6430 0.8624 0.8613 0.131 Uiso 1 1 calc R U . . .
N55 N 0.59384(19) 0.8376(5) 0.8323(3) 0.090(4) Uani 1 1 d G U . . .
C284 C 0.61178(18) 0.8350(5) 0.8389(2) 0.091(4) Uani 1 1 d G U . . .
H284 H 0.6192 0.8456 0.8585 0.109 Uiso 1 1 calc R U . . .
C285 C 0.61883(15) 0.8170(6) 0.8166(3) 0.099(4) Uani 1 1 d G U . . .
C286 C 0.6079(2) 0.8015(6) 0.7879(3) 0.109(4) Uani 1 1 d G U . . .
H286 H 0.6127 0.7891 0.7727 0.131 Uiso 1 1 calc R U . . .
C287 C 0.5900(2) 0.8040(6) 0.7813(2) 0.112(4) Uani 1 1 d G U . . .
H287 H 0.5825 0.7934 0.7617 0.134 Uiso 1 1 calc R U . . .
C288 C 0.58295(15) 0.8221(6) 0.8035(3) 0.101(4) Uani 1 1 d G U . . .
C289 C 0.5648(3) 0.8295(8) 0.7993(5) 0.101(4) Uani 1 1 d . U . . .
H289 H 0.5572 0.8207 0.7794 0.121 Uiso 1 1 calc R U . . .
C290 C 0.53908(17) 0.8489(5) 0.8115(3) 0.106(4) Uiso 0.484(12) 1 d G U P C 1
C291 C 0.53442(18) 0.8640(5) 0.8373(3) 0.108(4) Uiso 0.484(12) 1 d G U P C 1
H291 H 0.5430 0.8772 0.8550 0.129 Uiso 0.484(12) 1 calc R U P C 1
C292 C 0.51720(19) 0.8598(4) 0.8371(3) 0.108(4) Uiso 0.484(12) 1 d G U P C 1
H292 H 0.5142 0.8702 0.8548 0.130 Uiso 0.484(12) 1 calc R U P C 1
C293 C 0.50429(17) 0.8405(4) 0.8113(3) 0.108(4) Uiso 0.484(12) 1 d G U P C 1
C294 C 0.50915(16) 0.8257(4) 0.7855(2) 0.108(4) Uiso 0.484(12) 1 d G U P C 1
H294 H 0.5006 0.8126 0.7677 0.129 Uiso 0.484(12) 1 calc R U P C 1
C295 C 0.52636(17) 0.8298(4) 0.7855(2) 0.107(4) Uiso 0.484(12) 1 d G U P C 1
H295 H 0.5294 0.8195 0.7678 0.128 Uiso 0.484(12) 1 calc R U P C 1
C296 C 0.48580(18) 0.8348(6) 0.8114(4) 0.110(5) Uiso 0.484(12) 1 d G U P C 1
H29A H 0.4849 0.8471 0.8312 0.166 Uiso 0.484(12) 1 calc R U P C 1
H29B H 0.4825 0.7994 0.8088 0.166 Uiso 0.484(12) 1 calc R U P C 1
H29C H 0.4781 0.8544 0.7943 0.166 Uiso 0.484(12) 1 calc R U P C 1
C90' C 0.53935(17) 0.8494(5) 0.8160(3) 0.106(4) Uiso 0.516(12) 1 d G U P C 2
C91' C 0.5323(2) 0.8963(4) 0.8187(3) 0.107(4) Uiso 0.516(12) 1 d G U P C 2
H91' H 0.5397 0.9250 0.8235 0.129 Uiso 0.516(12) 1 calc R U P C 2
C92' C 0.5146(2) 0.9013(4) 0.8145(3) 0.108(4) Uiso 0.516(12) 1 d G U P C 2
H92' H 0.5099 0.9334 0.8163 0.130 Uiso 0.516(12) 1 calc R U P C 2
C93' C 0.50346(18) 0.8596(4) 0.8075(3) 0.108(4) Uiso 0.516(12) 1 d G U P C 2
C94' C 0.51068(16) 0.8127(4) 0.8048(2) 0.108(4) Uiso 0.516(12) 1 d G U P C 2
H94' H 0.5034 0.7841 0.8000 0.129 Uiso 0.516(12) 1 calc R U P C 2
C95' C 0.52844(16) 0.8075(4) 0.8090(2) 0.107(4) Uiso 0.516(12) 1 d G U P C 2
H95' H 0.5331 0.7755 0.8071 0.129 Uiso 0.516(12) 1 calc R U P C 2
C96' C 0.48437(18) 0.8649(6) 0.8037(4) 0.111(5) Uiso 0.516(12) 1 d G U P C 2
H96A H 0.4787 0.8321 0.7989 0.166 Uiso 0.516(12) 1 calc R U P C 2
H96B H 0.4790 0.8882 0.7867 0.166 Uiso 0.516(12) 1 calc R U P C 2
H96C H 0.4829 0.8778 0.8230 0.166 Uiso 0.516(12) 1 calc R U P C 2
C301 C 0.53022(19) 0.5144(5) 0.6520(3) 0.118(5) Uiso 0.754(15) 1 d DG U P D 1
C302 C 0.5160(2) 0.5463(5) 0.6407(2) 0.126(6) Uiso 0.754(15) 1 d G U P D 1
H302 H 0.5177 0.5803 0.6364 0.151 Uiso 0.754(15) 1 calc R U P D 1
C303 C 0.49913(19) 0.5282(5) 0.6359(3) 0.132(6) Uiso 0.754(15) 1 d G U P D 1
H303 H 0.4895 0.5503 0.6283 0.159 Uiso 0.754(15) 1 calc R U P D 1
C304 C 0.4962(2) 0.4782(5) 0.6423(3) 0.134(6) Uiso 0.754(15) 1 d G U P D 1
C305 C 0.5106(2) 0.4465(5) 0.6534(3) 0.132(6) Uiso 0.754(15) 1 d G U P D 1
H305 H 0.5089 0.4124 0.6578 0.159 Uiso 0.754(15) 1 calc R U P D 1
C306 C 0.5275(2) 0.4643(5) 0.6583(3) 0.122(6) Uiso 0.754(15) 1 d G U P D 1
H306 H 0.5371 0.4424 0.6658 0.146 Uiso 0.754(15) 1 calc R U P D 1
C307 C 0.4780(2) 0.4591(6) 0.6378(4) 0.157(11) Uiso 0.754(15) 1 d G U P D 1
H30A H 0.4705 0.4683 0.6170 0.235 Uiso 0.754(15) 1 calc R U P D 1
H30B H 0.4735 0.4742 0.6534 0.235 Uiso 0.754(15) 1 calc R U P D 1
H30C H 0.4783 0.4226 0.6400 0.235 Uiso 0.754(15) 1 calc R U P D 1
C501 C 0.5294(3) 0.5210(10) 0.6495(17) 0.119(5) Uiso 0.246(15) 1 d DG U P D 2
C502 C 0.5240(5) 0.504(2) 0.6741(13) 0.125(6) Uiso 0.246(15) 1 d G U P D 2
H502 H 0.5320 0.5020 0.6944 0.150 Uiso 0.246(15) 1 calc R U P D 2
C503 C 0.5067(6) 0.490(2) 0.6689(11) 0.132(7) Uiso 0.246(15) 1 d G U P D 2
H503 H 0.5031 0.4785 0.6858 0.158 Uiso 0.246(15) 1 calc R U P D 2
C504 C 0.4945(4) 0.4928(19) 0.6392(13) 0.133(7) Uiso 0.246(15) 1 d G U P D 2
C505 C 0.5002(5) 0.510(2) 0.6147(11) 0.130(7) Uiso 0.246(15) 1 d G U P D 2
H505 H 0.4921 0.5117 0.5944 0.156 Uiso 0.246(15) 1 calc R U P D 2
C506 C 0.5175(6) 0.524(2) 0.6198(14) 0.126(6) Uiso 0.246(15) 1 d G U P D 2
H506 H 0.5211 0.5352 0.6029 0.151 Uiso 0.246(15) 1 calc R U P D 2
C507 C 0.4757(4) 0.479(3) 0.634(2) 0.150(13) Uiso 0.246(15) 1 d G U P D 2
H50A H 0.4742 0.4680 0.6534 0.225 Uiso 0.246(15) 1 calc R U P D 2
H50B H 0.4725 0.4516 0.6186 0.225 Uiso 0.246(15) 1 calc R U P D 2
H50C H 0.4683 0.5081 0.6258 0.225 Uiso 0.246(15) 1 calc R U P D 2
C308 C 0.5540(3) 0.5754(10) 0.6679(5) 0.114(5) Uiso 1 1 d . U . . .
H308 H 0.5467 0.5999 0.6725 0.136 Uiso 1 1 calc R U . . .
N43 N 0.5824(2) 0.5554(5) 0.6631(3) 0.105(4) Uani 1 1 d G U . . .
C309 C 0.57258(17) 0.5883(7) 0.6746(4) 0.118(4) Uani 1 1 d G U . . .
C310 C 0.5804(2) 0.6299(6) 0.6918(4) 0.130(5) Uani 1 1 d G U . . .
H310 H 0.5737 0.6523 0.6997 0.156 Uiso 1 1 calc R U . . .
C311 C 0.5981(3) 0.6385(5) 0.6975(3) 0.127(5) Uani 1 1 d G U . . .
H311 H 0.6035 0.6669 0.7093 0.152 Uiso 1 1 calc R U . . .
C312 C 0.60790(17) 0.6056(7) 0.6860(4) 0.114(4) Uani 1 1 d G U . . .
C313 C 0.6000(2) 0.5641(5) 0.6688(3) 0.106(4) Uani 1 1 d G U . . .
H313 H 0.6067 0.5416 0.6609 0.127 Uiso 1 1 calc R U . . .
N42 N 0.6547(2) 0.5779(6) 0.6907(3) 0.116(4) Uani 1 1 d G U . . .
C314 C 0.6368(2) 0.5726(5) 0.6847(3) 0.110(4) Uani 1 1 d G U . . .
H314 H 0.6312 0.5424 0.6758 0.132 Uiso 1 1 calc R U . . .
C315 C 0.62723(18) 0.6114(7) 0.6917(4) 0.114(4) Uani 1 1 d G U . . .
C316 C 0.6355(3) 0.6555(6) 0.7047(4) 0.133(5) Uani 1 1 d G U . . .
H316 H 0.6289 0.6821 0.7095 0.160 Uiso 1 1 calc R U . . .
C317 C 0.6533(3) 0.6609(5) 0.7107(4) 0.141(5) Uani 1 1 d G U . . .
H317 H 0.6589 0.6911 0.7195 0.169 Uiso 1 1 calc R U . . .
C318 C 0.66289(18) 0.6221(8) 0.7036(4) 0.138(5) Uani 1 1 d G U . . .
C319 C 0.6816(5) 0.6238(13) 0.7071(8) 0.162(5) Uani 1 1 d . U . . .
H319 H 0.6880 0.6503 0.7195 0.194 Uiso 1 1 calc R U . . .
C331 C 0.54249(19) 0.6206(8) 0.7955(4) 0.116(5) Uiso 1 1 d G U . . .
C332 C 0.5340(2) 0.5788(6) 0.8026(4) 0.118(6) Uiso 1 1 d G U . . .
H332 H 0.5403 0.5488 0.8097 0.141 Uiso 1 1 calc R U . . .
C333 C 0.5163(2) 0.5811(5) 0.7993(4) 0.146(7) Uiso 1 1 d G U . . .
H333 H 0.5107 0.5526 0.8043 0.175 Uiso 1 1 calc R U . . .
C334 C 0.50667(19) 0.6249(6) 0.7889(3) 0.168(8) Uiso 1 1 d G U . . .
C335 C 0.5154(2) 0.6665(5) 0.7819(4) 0.180(8) Uiso 1 1 d G U . . .
H335 H 0.5091 0.6966 0.7749 0.216 Uiso 1 1 calc R U . . .
C336 C 0.5331(3) 0.6645(6) 0.7852(4) 0.162(7) Uiso 1 1 d G U . . .
H336 H 0.5388 0.6930 0.7803 0.195 Uiso 1 1 calc R U . . .
C337 C 0.4875(2) 0.6269(10) 0.7846(5) 0.199(13) Uiso 1 1 d G U . . .
H33A H 0.4821 0.6532 0.7696 0.299 Uiso 1 1 calc R U . . .
H33B H 0.4857 0.6342 0.8045 0.299 Uiso 1 1 calc R U . . .
H33C H 0.4822 0.5945 0.7768 0.299 Uiso 1 1 calc R U . . .
C338 C 0.5688(3) 0.6409(9) 0.7844(5) 0.099(4) Uiso 1 1 d . U . . .
H338 H 0.5618 0.6634 0.7694 0.119 Uiso 1 1 calc R U . . .
N59 N 0.59712(16) 0.6036(4) 0.8081(3) 0.078(4) Uani 1 1 d G U . . .
C339 C 0.58726(14) 0.6383(5) 0.7871(3) 0.091(4) Uani 1 1 d G U . . .
C340 C 0.59529(18) 0.6707(5) 0.7718(3) 0.104(4) Uani 1 1 d G U . . .
H340 H 0.5886 0.6945 0.7574 0.125 Uiso 1 1 calc R U . . .
C341 C 0.61318(18) 0.6684(5) 0.7776(3) 0.103(4) Uani 1 1 d G U . . .
H341 H 0.6187 0.6905 0.7671 0.124 Uiso 1 1 calc R U . . .
C342 C 0.62304(14) 0.6337(6) 0.7986(3) 0.091(4) Uani 1 1 d G U . . .
C343 C 0.61501(16) 0.6012(4) 0.8139(3) 0.081(4) Uani 1 1 d G U . . .
H343 H 0.6217 0.5775 0.8283 0.097 Uiso 1 1 calc R U . . .
N61 N 0.67087(17) 0.6009(5) 0.8379(2) 0.091(4) Uani 1 1 d G U . . .
C344 C 0.65291(17) 0.6030(5) 0.8312(3) 0.087(4) Uani 1 1 d G U . . .
H344 H 0.6475 0.5859 0.8440 0.104 Uiso 1 1 calc R U . . .
C345 C 0.64293(14) 0.6301(6) 0.8056(3) 0.093(4) Uani 1 1 d G U . . .
C346 C 0.65091(18) 0.6551(6) 0.7868(3) 0.109(4) Uani 1 1 d G U . . .
H346 H 0.6441 0.6737 0.7694 0.130 Uiso 1 1 calc R U . . .
C347 C 0.66887(19) 0.6530(6) 0.7936(3) 0.114(4) Uani 1 1 d G U . . .
H347 H 0.6743 0.6701 0.7807 0.137 Uiso 1 1 calc R U . . .
C348 C 0.67885(14) 0.6259(6) 0.8191(3) 0.104(4) Uani 1 1 d G U . . .
C349 C 0.6980(3) 0.6230(9) 0.8286(5) 0.107(4) Uani 1 1 d . U . . .
H349 H 0.7043 0.6453 0.8198 0.129 Uiso 1 1 calc R U . . .
C350 C 0.72499(16) 0.5866(5) 0.8559(3) 0.129(5) Uiso 1 1 d G U . . .
C351 C 0.73486(17) 0.5427(5) 0.8633(3) 0.153(7) Uiso 1 1 d G U . . .
H351 H 0.7293 0.5114 0.8631 0.184 Uiso 1 1 calc R U . . .
C352 C 0.75295(17) 0.5448(5) 0.8709(3) 0.177(8) Uiso 1 1 d G U . . .
H352 H 0.7595 0.5148 0.8759 0.212 Uiso 1 1 calc R U . . .
C353 C 0.76155(16) 0.5906(6) 0.8714(3) 0.187(8) Uiso 1 1 d G U . . .
C354 C 0.75148(16) 0.6343(5) 0.8638(3) 0.186(8) Uiso 1 1 d G U . . .
H354 H 0.7570 0.6656 0.8639 0.223 Uiso 1 1 calc R U . . .
C355 C 0.73338(16) 0.6324(5) 0.8561(2) 0.167(8) Uiso 1 1 d G U . . .
H355 H 0.7268 0.6624 0.8511 0.200 Uiso 1 1 calc R U . . .
C356 C 0.78111(16) 0.5929(6) 0.8804(3) 0.240(15) Uiso 1 1 d G U . . .
H35A H 0.7845 0.6205 0.8693 0.360 Uiso 1 1 calc R U . . .
H35B H 0.7855 0.5612 0.8749 0.360 Uiso 1 1 calc R U . . .
H35C H 0.7859 0.5984 0.9028 0.360 Uiso 1 1 calc R U . . .
C361 C 0.53184(15) 0.9508(4) 0.6509(3) 0.139(6) Uiso 1 1 d G U . . .
C362 C 0.51988(17) 0.9853(5) 0.6554(3) 0.146(7) Uiso 1 1 d G U . . .
H362 H 0.5233 1.0079 0.6724 0.176 Uiso 1 1 calc R U . . .
C363 C 0.50291(16) 0.9865(5) 0.6351(3) 0.165(8) Uiso 1 1 d G U . . .
H363 H 0.4949 1.0102 0.6383 0.198 Uiso 1 1 calc R U . . .
C364 C 0.49752(16) 0.9535(5) 0.6098(3) 0.184(8) Uiso 1 1 d G U . . .
C365 C 0.50968(16) 0.9192(5) 0.6055(3) 0.185(8) Uiso 1 1 d G U . . .
H365 H 0.5063 0.8965 0.5885 0.222 Uiso 1 1 calc R U . . .
C366 C 0.52668(16) 0.9177(5) 0.6258(3) 0.165(8) Uiso 1 1 d G U . . .
H366 H 0.5347 0.8942 0.6226 0.198 Uiso 1 1 calc R U . . .
C367 C 0.47907(16) 0.9541(5) 0.5883(4) 0.251(15) Uiso 1 1 d G U . . .
H36A H 0.4746 0.9197 0.5849 0.376 Uiso 1 1 calc R U . . .
H36B H 0.4788 0.9691 0.5684 0.376 Uiso 1 1 calc R U . . .
H36C H 0.4718 0.9739 0.5977 0.376 Uiso 1 1 calc R U . . .
C369 C 0.5574(4) 0.9132(12) 0.6781(6) 0.127(5) Uiso 1 1 d . U . . .
H369 H 0.5509 0.8833 0.6717 0.152 Uiso 1 1 calc R U . . .
N51 N 0.5853(2) 0.9521(5) 0.7024(3) 0.110(4) Uani 1 1 d G U . . .
C370 C 0.57617(16) 0.9071(7) 0.6960(3) 0.115(4) Uani 1 1 d G U . . .
C371 C 0.5851(2) 0.8619(5) 0.7016(4) 0.124(5) Uani 1 1 d G U . . .
H371 H 0.5789 0.8311 0.6972 0.149 Uiso 1 1 calc R U . . .
C372 C 0.6032(2) 0.8616(5) 0.7136(4) 0.119(5) Uani 1 1 d G U . . .
H372 H 0.6093 0.8306 0.7174 0.143 Uiso 1 1 calc R U . . .
C373 C 0.61225(16) 0.9065(7) 0.7200(4) 0.111(4) Uani 1 1 d G U . . .
C374 C 0.6033(2) 0.9518(5) 0.7144(3) 0.107(4) Uani 1 1 d G U . . .
H374 H 0.6095 0.9825 0.7188 0.128 Uiso 1 1 calc R U . . .
N50 N 0.6577(2) 0.9546(5) 0.7388(3) 0.112(4) Uani 1 1 d G U . . .
C375 C 0.6396(2) 0.9521(5) 0.7290(3) 0.106(4) Uani 1 1 d G U . . .
H375 H 0.6330 0.9813 0.7213 0.127 Uiso 1 1 calc R U . . .
C376 C 0.63135(17) 0.9070(6) 0.7306(4) 0.110(4) Uani 1 1 d G U . . .
C377 C 0.6411(2) 0.8644(5) 0.7420(4) 0.119(5) Uani 1 1 d G U . . .
H377 H 0.6355 0.8336 0.7431 0.143 Uiso 1 1 calc R U . . .
C378 C 0.6592(2) 0.8668(5) 0.7518(4) 0.126(5) Uani 1 1 d G U . . .
H378 H 0.6659 0.8377 0.7596 0.151 Uiso 1 1 calc R U . . .
C379 C 0.66747(17) 0.9119(7) 0.7502(4) 0.123(5) Uani 1 1 d G U . . .
C380 C 0.6854(4) 0.9156(12) 0.7634(6) 0.148(5) Uiso 1 1 d . U . . .
H380 H 0.6919 0.8855 0.7687 0.177 Uiso 1 1 calc R U . . .
C381 C 0.7135(2) 0.9559(5) 0.7782(3) 0.201(7) Uiso 1 1 d G U . . .
C382 C 0.7230(2) 0.9226(6) 0.8011(3) 0.237(9) Uiso 1 1 d DG U . . .
H382 H 0.7171 0.9019 0.8116 0.285 Uiso 1 1 calc R U . . .
C383 C 0.7410(2) 0.9197(6) 0.8084(4) 0.260(10) Uiso 1 1 d G U . . .
H383 H 0.7473 0.8968 0.8240 0.311 Uiso 1 1 calc R U . . .
C384 C 0.7501(2) 0.9498(6) 0.7932(4) 0.270(10) Uiso 1 1 d G U . . .
C385 C 0.7404(2) 0.9830(7) 0.7703(4) 0.260(10) Uiso 1 1 d G U . . .
H385 H 0.7462 1.0036 0.7597 0.312 Uiso 1 1 calc R U . . .
C386 C 0.7223(2) 0.9861(6) 0.7629(4) 0.238(9) Uiso 1 1 d DG U . . .
H386 H 0.7160 1.0088 0.7473 0.285 Uiso 1 1 calc R U . . .
C387 C 0.7696(2) 0.9474(7) 0.8018(4) 0.300(17) Uiso 1 1 d G U . . .
H38A H 0.7741 0.9223 0.8181 0.450 Uiso 1 1 calc R U . . .
H38B H 0.7745 0.9803 0.8093 0.450 Uiso 1 1 calc R U . . .
H38C H 0.7729 0.9381 0.7835 0.450 Uiso 1 1 calc R U . . .
C391 C 0.5290(2) 0.7849(4) 0.5867(3) 0.165(6) Uiso 1 1 d G U . . .
C392 C 0.5219(2) 0.7775(5) 0.6108(3) 0.199(8) Uiso 1 1 d DG U . . .
H392 H 0.5293 0.7701 0.6311 0.239 Uiso 1 1 calc R U . . .
C393 C 0.5040(2) 0.7808(6) 0.6050(4) 0.228(9) Uiso 1 1 d G U . . .
H393 H 0.4993 0.7757 0.6215 0.273 Uiso 1 1 calc R U . . .
C394 C 0.4927(2) 0.7915(5) 0.5752(4) 0.244(10) Uiso 1 1 d G U . . .
C395 C 0.5001(2) 0.7991(5) 0.5513(4) 0.231(9) Uiso 1 1 d G U . . .
H395 H 0.4927 0.8065 0.5310 0.277 Uiso 1 1 calc R U . . .
C396 C 0.5180(2) 0.7958(6) 0.5569(3) 0.198(8) Uiso 1 1 d DG U . . .
H396 H 0.5228 0.8010 0.5405 0.238 Uiso 1 1 calc R U . . .
C397 C 0.4733(2) 0.7938(6) 0.5689(4) 0.310(18) Uiso 1 1 d G U . . .
H39A H 0.4677 0.8017 0.5469 0.465 Uiso 1 1 calc R U . . .
H39B H 0.4706 0.8199 0.5818 0.465 Uiso 1 1 calc R U . . .
H39C H 0.4692 0.7613 0.5738 0.465 Uiso 1 1 calc R U . . .
C398 C 0.5568(4) 0.7667(10) 0.6170(6) 0.125(5) Uani 1 1 d . U . . .
H398 H 0.5514 0.7551 0.6316 0.150 Uiso 1 1 calc R U . . .
N47 N 0.58429(19) 0.7846(5) 0.6031(2) 0.100(4) Uani 1 1 d G U . . .
C399 C 0.57673(16) 0.7678(6) 0.6249(3) 0.114(4) Uani 1 1 d G U . . .
C400 C 0.5871(2) 0.7549(6) 0.6545(3) 0.118(4) Uani 1 1 d G U . . .
H400 H 0.5820 0.7434 0.6695 0.141 Uiso 1 1 calc R U . . .
C401 C 0.6051(2) 0.7587(6) 0.6624(2) 0.112(4) Uani 1 1 d G U . . .
H401 H 0.6123 0.7498 0.6827 0.135 Uiso 1 1 calc R U . . .
C402 C 0.61269(16) 0.7755(6) 0.6406(3) 0.099(4) Uani 1 1 d G U . . .
C403 C 0.6023(2) 0.7884(5) 0.6109(3) 0.095(4) Uani 1 1 d G U . . .
H403 H 0.6074 0.7999 0.5960 0.114 Uiso 1 1 calc R U . . .
N46 N 0.6574(2) 0.7883(6) 0.6324(3) 0.109(4) Uani 1 1 d G U . . .
C404 C 0.63951(19) 0.7836(6) 0.6251(2) 0.104(4) Uani 1 1 d G U . . .
H404 H 0.6324 0.7822 0.6040 0.125 Uiso 1 1 calc R U . . .
C405 C 0.63194(16) 0.7810(6) 0.6486(3) 0.100(4) Uani 1 1 d G U . . .
C406 C 0.6423(2) 0.7830(6) 0.6795(3) 0.110(4) Uani 1 1 d G U . . .
H406 H 0.6371 0.7812 0.6956 0.132 Uiso 1 1 calc R U . . .
C407 C 0.6602(2) 0.7877(6) 0.6868(2) 0.119(4) Uani 1 1 d G U . . .
H407 H 0.6673 0.7892 0.7079 0.143 Uiso 1 1 calc R U . . .
C408 C 0.66780(16) 0.7904(6) 0.6632(3) 0.121(4) Uani 1 1 d G U . . .
C409 C 0.6872(4) 0.7917(11) 0.6705(7) 0.141(5) Uani 1 1 d . U . . .
H409 H 0.6944 0.7848 0.6911 0.169 Uiso 1 1 calc R U . . .
C421 C 0.61359(19) 0.8733(5) 0.9311(3) 0.097(5) Uiso 1 1 d G U . . .
C422 C 0.61772(19) 0.8231(6) 0.9282(2) 0.093(5) Uiso 1 1 d G U . . .
H422 H 0.6170 0.8099 0.9084 0.111 Uiso 1 1 calc R U . . .
C423 C 0.62293(18) 0.7923(4) 0.9544(3) 0.104(6) Uiso 1 1 d G U . . .
H423 H 0.6257 0.7583 0.9522 0.124 Uiso 1 1 calc R U . . .
C424 C 0.62413(16) 0.8109(5) 0.9839(2) 0.120(6) Uiso 1 1 d G U . . .
C425 C 0.61998(19) 0.8614(5) 0.9865(3) 0.126(7) Uiso 1 1 d G U . . .
H425 H 0.6207 0.8748 1.0063 0.151 Uiso 1 1 calc R U . . .
C426 C 0.6148(2) 0.8924(4) 0.9604(4) 0.118(6) Uiso 1 1 d G U . . .
H426 H 0.6120 0.9265 0.9625 0.142 Uiso 1 1 calc R U . . .
C427 C 0.6293(3) 0.7773(7) 1.0120(3) 0.148(10) Uiso 1 1 d G U . . .
H42A H 0.6192 0.7583 1.0131 0.222 Uiso 1 1 calc R U . . .
H42B H 0.6339 0.7977 1.0308 0.222 Uiso 1 1 calc R U . . .
H42C H 0.6384 0.7539 1.0104 0.222 Uiso 1 1 calc R U . . .
C428 C 0.6090(3) 0.9448(10) 0.9014(5) 0.106(5) Uani 1 1 d . U . . .
H428 H 0.6174 0.9601 0.9187 0.128 Uiso 1 1 calc R U . . .
C439 C 0.5517(3) 1.1208(10) 0.6998(6) 0.114(5) Uani 1 1 d . U . . .
H439 H 0.5469 1.1537 0.6974 0.137 Uiso 1 1 calc R U . . .
N27 N 0.5887(2) 0.9542(4) 0.8507(3) 0.099(4) Uani 1 1 d G U . . .
C429 C 0.6006(2) 0.9785(6) 0.8755(3) 0.110(4) Uani 1 1 d G U . . .
C430 C 0.6044(2) 1.0288(6) 0.8730(3) 0.122(5) Uani 1 1 d G U . . .
H430 H 0.6126 1.0454 0.8899 0.146 Uiso 1 1 calc R U . . .
C431 C 0.5963(2) 1.0548(4) 0.8457(4) 0.128(5) Uani 1 1 d G U . . .
H431 H 0.5989 1.0892 0.8440 0.154 Uiso 1 1 calc R U . . .
C432 C 0.5844(2) 1.0305(6) 0.8210(3) 0.119(4) Uani 1 1 d G U . . .
C433 C 0.58062(18) 0.9802(6) 0.8235(3) 0.107(4) Uani 1 1 d G U . . .
H433 H 0.5725 0.9636 0.8066 0.128 Uiso 1 1 calc R U . . .
N26 N 0.5656(2) 1.0506(6) 0.7326(3) 0.107(4) Uani 1 1 d G U . . .
C434 C 0.5736(2) 1.0279(5) 0.7612(4) 0.112(5) Uani 1 1 d G U . . .
H434 H 0.5776 0.9944 0.7620 0.135 Uiso 1 1 calc R U . . .
C435 C 0.5755(2) 1.0542(6) 0.7885(3) 0.118(4) Uani 1 1 d G U . . .
C436 C 0.5695(2) 1.1032(6) 0.7873(3) 0.122(5) Uani 1 1 d G U . . .
H436 H 0.5709 1.1212 0.8060 0.146 Uiso 1 1 calc R U . . .
C437 C 0.5616(2) 1.1259(5) 0.7588(4) 0.123(5) Uani 1 1 d G U . . .
H437 H 0.5575 1.1594 0.7580 0.148 Uiso 1 1 calc R U . . .
C438 C 0.5596(2) 1.0996(6) 0.7315(3) 0.115(4) Uani 1 1 d G U . . .
C440 C 0.54669(17) 1.1215(6) 0.6475(3) 0.102(4) Uiso 0.576(12) 1 d G U P E 1
C441 C 0.53663(15) 1.0937(5) 0.6221(3) 0.102(4) Uiso 0.576(12) 1 d G U P E 1
H441 H 0.5340 1.0597 0.6248 0.123 Uiso 0.576(12) 1 calc R U P E 1
C442 C 0.53048(15) 1.1158(5) 0.5928(3) 0.102(4) Uiso 0.576(12) 1 d G U P E 1
H442 H 0.5236 1.0966 0.5757 0.122 Uiso 0.576(12) 1 calc R U P E 1
C443 C 0.53424(16) 1.1660(5) 0.5882(3) 0.102(4) Uiso 0.576(12) 1 d G U P E 1
C444 C 0.54431(16) 1.1934(4) 0.6139(3) 0.102(4) Uiso 0.576(12) 1 d G U P E 1
H444 H 0.5470 1.2275 0.6112 0.122 Uiso 0.576(12) 1 calc R U P E 1
C445 C 0.55051(16) 1.1716(5) 0.6432(3) 0.103(4) Uiso 0.576(12) 1 d G U P E 1
H445 H 0.5573 1.1907 0.6604 0.123 Uiso 0.576(12) 1 calc R U P E 1
C446 C 0.52795(19) 1.1893(7) 0.5564(3) 0.104(5) Uiso 0.576(12) 1 d G U P E 1
H44A H 0.5212 1.1647 0.5414 0.156 Uiso 0.576(12) 1 calc R U P E 1
H44B H 0.5380 1.2001 0.5502 0.156 Uiso 0.576(12) 1 calc R U P E 1
H44C H 0.5206 1.2184 0.5568 0.156 Uiso 0.576(12) 1 calc R U P E 1
N2S N 0.4824(6) 1.0922(18) 0.5698(11) 0.147(12) Uiso 0.5 1 d . U P F 1
C3S C 0.4864(8) 1.114(2) 0.5961(15) 0.145(12) Uiso 0.5 1 d . U P F 1
C4S C 0.4909(7) 1.126(2) 0.6296(12) 0.145(13) Uiso 0.5 1 d . U P F 1
H4S1 H 0.4845 1.1044 0.6395 0.217 Uiso 0.5 1 calc R U P F 1
H4S2 H 0.4877 1.1614 0.6318 0.217 Uiso 0.5 1 calc R U P F 1
H4S3 H 0.5034 1.1221 0.6396 0.217 Uiso 0.5 1 calc R U P F 1
C540 C 0.53990(17) 1.1200(6) 0.6436(3) 0.102(4) Uiso 0.424(12) 1 d G U P E 2
C541 C 0.52194(17) 1.1277(6) 0.6330(4) 0.102(4) Uiso 0.424(12) 1 d G U P E 2
H541 H 0.5149 1.1167 0.6451 0.123 Uiso 0.424(12) 1 calc R U P E 2
C542 C 0.51424(15) 1.1516(5) 0.6046(3) 0.102(4) Uiso 0.424(12) 1 d G U P E 2
H542 H 0.5020 1.1567 0.5976 0.123 Uiso 0.424(12) 1 calc R U P E 2
C543 C 0.52426(16) 1.1681(5) 0.5862(3) 0.102(4) Uiso 0.424(12) 1 d G U P E 2
C544 C 0.54228(16) 1.1603(4) 0.5973(3) 0.102(4) Uiso 0.424(12) 1 d G U P E 2
H544 H 0.5493 1.1713 0.5852 0.122 Uiso 0.424(12) 1 calc R U P E 2
C545 C 0.55006(15) 1.1364(4) 0.6256(3) 0.102(4) Uiso 0.424(12) 1 d G U P E 2
H545 H 0.5623 1.1314 0.6327 0.122 Uiso 0.424(12) 1 calc R U P E 2
C546 C 0.51585(19) 1.1927(7) 0.5553(3) 0.101(5) Uiso 0.424(12) 1 d G U P E 2
H54A H 0.5174 1.1715 0.5387 0.152 Uiso 0.424(12) 1 calc R U P E 2
H54B H 0.5213 1.2255 0.5548 0.152 Uiso 0.424(12) 1 calc R U P E 2
H54C H 0.5034 1.1973 0.5521 0.152 Uiso 0.424(12) 1 calc R U P E 2
C410 C 0.71380(17) 0.8052(5) 0.6594(4) 0.221(6) Uiso 1 1 d G U . . .
C411 C 0.72373(18) 0.7813(5) 0.6866(4) 0.230(6) Uiso 1 1 d G U . . .
H411 H 0.7181 0.7657 0.6997 0.276 Uiso 1 1 calc R U . . .
C412 C 0.74183(18) 0.7804(6) 0.6944(4) 0.234(6) Uiso 1 1 d G U . . .
H412 H 0.7485 0.7639 0.7129 0.281 Uiso 1 1 calc R U . . .
C413 C 0.75039(17) 0.8032(6) 0.6754(4) 0.235(6) Uiso 1 1 d G U . . .
C414 C 0.74024(18) 0.8269(6) 0.6482(4) 0.232(6) Uiso 1 1 d G U . . .
H414 H 0.7458 0.8425 0.6349 0.279 Uiso 1 1 calc R U . . .
C415 C 0.72213(18) 0.8280(6) 0.6402(4) 0.227(6) Uiso 1 1 d G U . . .
H415 H 0.7155 0.8443 0.6217 0.273 Uiso 1 1 calc R U . . .
C416 C 0.76996(17) 0.8032(6) 0.6843(5) 0.250(8) Uiso 1 1 d G U . . .
H41A H 0.7736 0.8207 0.6684 0.375 Uiso 1 1 calc R U . . .
H41B H 0.7742 0.7685 0.6861 0.375 Uiso 1 1 calc R U . . .
H41C H 0.7748 0.8202 0.7043 0.375 Uiso 1 1 calc R U . . .
N41 N 0.6896(4) 0.5977(12) 0.6968(7) 0.194(6) Uani 1 1 d D U . . .
C320 C 0.7064(3) 0.6124(14) 0.6940(6) 0.245(6) Uiso 1 1 d DG U . . .
C321 C 0.7168(4) 0.5724(10) 0.6909(6) 0.250(7) Uiso 1 1 d G U . . .
H321 H 0.7121 0.5395 0.6873 0.300 Uiso 1 1 calc R U . . .
C322 C 0.7342(4) 0.5805(8) 0.6929(5) 0.255(7) Uiso 1 1 d G U . . .
H322 H 0.7411 0.5530 0.6907 0.306 Uiso 1 1 calc R U . . .
C323 C 0.7415(3) 0.6286(9) 0.6982(4) 0.257(7) Uiso 1 1 d G U . . .
C324 C 0.7308(4) 0.6685(8) 0.7012(5) 0.256(7) Uiso 1 1 d G U . . .
H324 H 0.7355 0.7014 0.7047 0.307 Uiso 1 1 calc R U . . .
C325 C 0.7134(3) 0.6606(12) 0.6992(6) 0.252(7) Uiso 1 1 d G U . . .
H325 H 0.7064 0.6880 0.7013 0.302 Uiso 1 1 calc R U . . .
C326 C 0.7603(3) 0.6371(15) 0.7012(7) 0.267(9) Uiso 1 1 d G U . . .
H32A H 0.7631 0.6728 0.7048 0.400 Uiso 1 1 calc R U . . .
H32B H 0.7625 0.6265 0.6820 0.400 Uiso 1 1 calc R U . . .
H32C H 0.7677 0.6175 0.7187 0.400 Uiso 1 1 calc R U . . .
Cl1 Cl 0.61661(13) 0.9298(3) 0.63201(18) 0.159(4) Uani 1 1 d D . . . .
O1 O 0.6123(5) 0.9680(11) 0.6515(8) 0.151(8) Uiso 0.407(16) 1 d D U P G 1
O3 O 0.6336(3) 0.9092(15) 0.6492(9) 0.166(10) Uiso 0.407(16) 1 d D U P G 1
O2 O 0.6036(4) 0.8907(12) 0.6246(9) 0.175(10) Uiso 0.407(16) 1 d D U P G 1
O4 O 0.6180(6) 0.9537(14) 0.6040(6) 0.171(10) Uiso 0.407(16) 1 d D U P G 1
O1' O 0.6278(4) 0.9436(14) 0.6616(6) 0.164(9) Uiso 0.593(16) 1 d D U P G 2
O3' O 0.6244(4) 0.8902(11) 0.6191(8) 0.163(8) Uiso 0.593(16) 1 d D U P G 2
O2' O 0.5998(4) 0.9102(13) 0.6350(8) 0.158(9) Uiso 0.593(16) 1 d D U P G 2
O4' O 0.6133(5) 0.9732(11) 0.6120(7) 0.165(9) Uiso 0.593(16) 1 d D U P G 2
Cl2 Cl 0.63046(11) 0.9677(2) 0.81067(15) 0.126(3) Uani 1 1 d D . . . .
O7 O 0.6460(2) 0.9428(6) 0.8083(4) 0.150(7) Uani 1 1 d D U . . .
O5 O 0.6176(2) 0.9723(9) 0.7800(3) 0.136(8) Uiso 0.689(15) 1 d D U P H 1
O6 O 0.6350(3) 1.0172(5) 0.8245(5) 0.134(8) Uiso 0.689(15) 1 d D U P H 1
O8 O 0.6238(3) 0.9391(8) 0.8319(5) 0.141(8) Uiso 0.689(15) 1 d D U P H 1
O5' O 0.6137(3) 0.9432(16) 0.7964(10) 0.140(10) Uiso 0.311(15) 1 d D U P H 2
O6' O 0.6304(6) 1.0132(10) 0.7929(9) 0.135(10) Uiso 0.311(15) 1 d D U P H 2
O8' O 0.6321(6) 0.9809(17) 0.8427(4) 0.141(10) Uiso 0.311(15) 1 d D U P H 2
Cl3 Cl 0.63312(9) 0.7056(3) 0.88394(12) 0.107(2) Uani 1 1 d D . . . .
O9 O 0.6397(2) 0.7566(5) 0.8898(4) 0.106(6) Uiso 0.726(13) 1 d D U P I 1
O10 O 0.6160(2) 0.7093(8) 0.8607(4) 0.127(7) Uiso 0.726(13) 1 d D U P I 1
O11 O 0.6446(2) 0.6749(7) 0.8732(4) 0.124(7) Uiso 0.726(13) 1 d D U P I 1
O12 O 0.6307(3) 0.6854(8) 0.9119(4) 0.129(7) Uiso 0.726(13) 1 d D U P I 1
O9' O 0.6368(6) 0.7127(17) 0.9171(4) 0.122(9) Uiso 0.274(13) 1 d D U P I 2
O10' O 0.6188(4) 0.7364(15) 0.8665(9) 0.120(9) Uiso 0.274(13) 1 d D U P I 2
O12' O 0.6298(6) 0.6527(7) 0.8769(10) 0.125(8) Uiso 0.274(13) 1 d D U P I 2
O11' O 0.6490(3) 0.7180(17) 0.8765(9) 0.111(9) Uiso 0.274(13) 1 d D U P I 2
Cl4 Cl 0.62597(11) 0.5002(3) 0.76042(16) 0.094(2) Uani 1 1 d . . . . .
O13 O 0.6100(3) 0.5287(7) 0.7546(4) 0.145(7) Uani 1 1 d . . . . .
O14 O 0.6366(3) 0.5172(8) 0.7428(5) 0.183(9) Uani 1 1 d . . . . .
O15 O 0.6357(2) 0.5102(7) 0.7918(4) 0.129(6) Uani 1 1 d . . . . .
O16 O 0.6238(3) 0.4477(8) 0.7589(4) 0.139(6) Uani 1 1 d . U . . .
Cl5 Cl 0.61966(16) 0.6486(4) 0.60496(18) 0.144(3) Uani 1 1 d . . . . .
O17 O 0.6372(4) 0.6573(7) 0.6288(5) 0.181(10) Uani 1 1 d . . . . .
O18 O 0.6037(4) 0.6614(9) 0.6138(5) 0.206(11) Uani 1 1 d . . . . .
O19 O 0.6184(3) 0.6786(11) 0.5799(5) 0.212(10) Uani 1 1 d . U . . .
O20 O 0.6182(3) 0.5942(9) 0.5997(5) 0.167(8) Uani 1 1 d . U . . .
Cl6 Cl 0.70388(9) 0.7549(2) 0.77018(13) 0.097(2) Uani 1 1 d D . . . .
O23 O 0.7115(4) 0.7186(9) 0.7938(5) 0.141(8) Uiso 0.538(15) 1 d D U P J 1
O21 O 0.7065(4) 0.8051(6) 0.7834(6) 0.137(8) Uiso 0.538(15) 1 d D U P J 1
O22 O 0.7118(4) 0.7522(11) 0.7456(6) 0.154(9) Uiso 0.538(15) 1 d D U P J 1
O24 O 0.6852(2) 0.7476(10) 0.7569(6) 0.123(7) Uiso 0.538(15) 1 d D U P J 1
O23' O 0.7018(4) 0.7222(10) 0.7943(5) 0.131(8) Uiso 0.462(15) 1 d D U P J 2
O22' O 0.7223(2) 0.7596(11) 0.7743(7) 0.140(8) Uiso 0.462(15) 1 d D U P J 2
O24' O 0.6952(4) 0.7328(10) 0.7403(4) 0.135(9) Uiso 0.462(15) 1 d D U P J 2
O21' O 0.6965(4) 0.8031(7) 0.7731(7) 0.132(9) Uiso 0.462(15) 1 d D U P J 2
Cl7 Cl 0.61129(12) 0.4407(3) 0.97836(15) 0.105(2) Uani 1 1 d . . . . .
O25 O 0.6117(2) 0.4854(7) 0.9614(3) 0.129(6) Uani 1 1 d . . . . .
O27 O 0.6090(3) 0.4529(7) 1.0075(3) 0.148(8) Uani 1 1 d . . . . .
O28 O 0.5981(3) 0.4013(7) 0.9611(4) 0.137(6) Uani 1 1 d . . . . .
O26 O 0.6284(3) 0.4162(9) 0.9848(4) 0.171(8) Uani 1 1 d . . . . .
Cl8 Cl 0.83292(12) 0.6025(3) 0.95459(15) 0.157(3) Uani 1 1 d D . . . .
O30 O 0.8209(6) 0.5615(16) 0.9439(11) 0.172(11) Uiso 0.33(2) 1 d D U P K 1
O29 O 0.8274(6) 0.6310(16) 0.9767(8) 0.143(12) Uiso 0.33(2) 1 d D U P K 1
O31 O 0.8323(8) 0.6334(14) 0.9282(7) 0.165(10) Uiso 0.33(2) 1 d D U P K 1
O32 O 0.8501(4) 0.583(2) 0.9682(10) 0.161(11) Uiso 0.33(2) 1 d D U P K 1
O30' O 0.81542(19) 0.5952(13) 0.9352(5) 0.177(10) Uiso 0.67(2) 1 d D U P K 2
O29' O 0.8331(4) 0.6416(7) 0.9767(5) 0.142(9) Uiso 0.67(2) 1 d D U P K 2
O31' O 0.8439(3) 0.6190(10) 0.9367(6) 0.153(9) Uiso 0.67(2) 1 d D U P K 2
O32' O 0.8403(4) 0.5573(7) 0.9707(5) 0.168(10) Uiso 0.67(2) 1 d D U P K 2
Cl9 Cl 0.44972(13) 0.7427(3) 0.79262(18) 0.136(3) Uani 1 1 d . . . . .
O34 O 0.4535(4) 0.7535(12) 0.7665(8) 0.122(8) Uiso 0.64(2) 1 d . U P L 1
O33 O 0.4536(4) 0.7692(13) 0.8182(8) 0.136(7) Uiso 0.64(2) 1 d . U P L 1
O36 O 0.4548(4) 0.6993(14) 0.8081(8) 0.145(8) Uiso 0.64(2) 1 d . U P L 1
O35 O 0.4286(4) 0.7414(10) 0.7859(6) 0.120(10) Uiso 0.64(2) 1 d . . P L 1
O34' O 0.4447(8) 0.7489(19) 0.7575(12) 0.109(11) Uiso 0.36(2) 1 d . U P L 2
O33' O 0.4491(8) 0.793(3) 0.8024(15) 0.148(12) Uiso 0.36(2) 1 d . U P L 2
O36' O 0.4487(7) 0.686(2) 0.7899(13) 0.129(12) Uiso 0.36(2) 1 d . U P L 2
O35' O 0.4713(8) 0.7416(19) 0.8036(12) 0.139(8) Uiso 0.36(2) 1 d . U P L 2
Cl10 Cl 0.75131(15) -0.0119(5) 0.9773(3) 0.245(6) Uani 1 1 d D . . . .
O37 O 0.7419(3) 0.0304(8) 0.9847(6) 0.205(11) Uiso 0.786(18) 1 d D U P M 1
O38 O 0.7424(3) -0.0261(10) 0.9460(4) 0.196(9) Uiso 0.786(18) 1 d D U P M 1
O39 O 0.7510(4) -0.0517(8) 0.9990(6) 0.222(11) Uiso 0.786(18) 1 d D U P M 1
O40 O 0.7689(2) 0.0042(9) 0.9814(6) 0.174(10) Uiso 0.786(18) 1 d D U P M 1
O37' O 0.7349(5) 0.008(3) 0.9777(18) 0.201(12) Uiso 0.214(18) 1 d D U P M 2
O38' O 0.7491(11) -0.0631(11) 0.9668(18) 0.208(12) Uiso 0.214(18) 1 d D U P M 2
O39' O 0.7638(8) -0.009(3) 1.0079(8) 0.201(12) Uiso 0.214(18) 1 d D U P M 2
O40' O 0.7576(10) 0.018(2) 0.9564(16) 0.180(11) Uiso 0.214(18) 1 d D U P M 2
Cl12 Cl 0.90769(15) 0.7526(4) 0.8628(3) 0.119(4) Uiso 0.669(17) 1 d D . P N 1
O48 O 0.9026(4) 0.7579(11) 0.8293(4) 0.189(10) Uiso 0.669(17) 1 d D U P N 1
O45 O 0.9109(4) 0.7011(6) 0.8709(6) 0.152(8) Uiso 0.669(17) 1 d D U P N 1
O46 O 0.9226(2) 0.7841(9) 0.8759(6) 0.169(9) Uiso 0.669(17) 1 d D U P N 1
O47 O 0.8934(3) 0.7710(10) 0.8726(7) 0.180(10) Uiso 0.669(17) 1 d D U P N 1
Cl22 Cl 0.9069(3) 0.7419(8) 0.8811(6) 0.115(9) Uiso 0.331(17) 1 d D . P N 2
O48' O 0.9018(7) 0.7677(19) 0.8516(9) 0.177(8) Uiso 0.331(17) 1 d D U P N 2
O45' O 0.9080(7) 0.6891(9) 0.8762(12) 0.154(12) Uiso 0.331(17) 1 d D U P N 2
O46' O 0.9234(4) 0.7615(18) 0.9001(11) 0.170(13) Uiso 0.331(17) 1 d D U P N 2
O47' O 0.8940(5) 0.7516(19) 0.8962(11) 0.180(14) Uiso 0.331(17) 1 d D U P N 2
Cl13 Cl 0.81154(15) 0.7586(4) 0.8336(2) 0.218(5) Uani 1 1 d D . . . .
O50 O 0.8043(5) 0.7130(11) 0.8440(9) 0.207(11) Uiso 0.522(19) 1 d D U P O 1
O52 O 0.8200(5) 0.7450(15) 0.8101(8) 0.215(11) Uiso 0.522(19) 1 d D U P O 1
O49 O 0.8242(5) 0.7844(15) 0.8604(7) 0.215(11) Uiso 0.522(19) 1 d D U P O 1
O51 O 0.7967(4) 0.7937(13) 0.8200(9) 0.218(10) Uiso 0.522(19) 1 d D U P O 1
O49' O 0.8110(6) 0.8095(10) 0.8464(10) 0.211(12) Uiso 0.478(19) 1 d D U P O 2
O51' O 0.7966(4) 0.7281(14) 0.8364(10) 0.207(11) Uiso 0.478(19) 1 d D U P O 2
O52' O 0.8104(6) 0.7611(17) 0.8003(5) 0.217(11) Uiso 0.478(19) 1 d D U P O 2
O50' O 0.8281(4) 0.7329(16) 0.8511(9) 0.220(10) Uiso 0.478(19) 1 d D U P O 2
Cl14 Cl 0.6956(4) 1.1903(11) 0.9430(7) 0.265(12) Uiso 0.5 1 d D . P . .
O53 O 0.6867(6) 1.1883(19) 0.9115(10) 0.22(2) Uiso 0.5 1 d D . P . .
O54 O 0.7060(5) 1.1484(14) 0.9579(9) 0.172(16) Uiso 0.5 1 d D . P . .
O56 O 0.6849(6) 1.206(2) 0.9601(11) 0.25(3) Uiso 0.5 1 d D . P . .
O55 O 0.7087(7) 1.229(2) 0.9465(15) 0.34(4) Uiso 0.5 1 d D . P . .
Cl15 Cl 0.4449(2) 0.8888(4) 0.4992(3) 0.188(5) Uiso 0.558(16) 1 d G U P P 1
O58 O 0.4264(2) 0.8945(12) 0.4931(6) 0.198(17) Uiso 0.558(16) 1 d G . P P 1
O57 O 0.4495(3) 0.9049(8) 0.4724(3) 0.183(11) Uiso 0.558(16) 1 d G U P P 1
O59 O 0.4496(4) 0.8368(4) 0.5055(6) 0.36(2) Uiso 0.558(16) 1 d G U P P 1
O60 O 0.4541(3) 0.9189(7) 0.5256(3) 0.198(11) Uiso 0.558(16) 1 d G U P P 1
Cl25 Cl 0.4570(2) 0.8861(5) 0.5018(3) 0.185(6) Uiso 0.442(16) 1 d G U P P 2
O60' O 0.4540(4) 0.8371(5) 0.5125(6) 0.36(2) Uiso 0.442(16) 1 d G U P P 2
O57' O 0.4478(3) 0.8904(8) 0.4690(3) 0.181(11) Uiso 0.442(16) 1 d G U P P 2
O58' O 0.4754(2) 0.8928(13) 0.5070(6) 0.25(3) Uiso 0.442(16) 1 d G . P P 2
O59' O 0.4509(3) 0.9240(6) 0.5185(4) 0.197(12) Uiso 0.442(16) 1 d G U P P 2
Cl16 Cl 0.5319(2) 0.6437(5) 0.5942(4) 0.147(7) Uani 0.5 1 d D . P . .
O62 O 0.5291(5) 0.6680(13) 0.5674(7) 0.191(12) Uiso 0.5 1 d D U P Q .
O63 O 0.5316(5) 0.5947(10) 0.5886(9) 0.189(13) Uiso 0.5 1 d D U P Q .
O64 O 0.5472(4) 0.6563(10) 0.6137(6) 0.114(12) Uiso 0.5 1 d D . P Q .
O61 O 0.5192(4) 0.6546(18) 0.6058(10) 0.184(16) Uiso 0.25 1 d D U P Q 1
O61' O 0.5268(8) 0.614(5) 0.580(2) 0.190(12) Uiso 0.25 1 d D U P Q 2
Cl17 Cl 0.5451(3) 0.2697(5) 0.7395(4) 0.177(8) Uani 0.5 1 d D . P . .
O66 O 0.5426(6) 0.3201(11) 0.7280(10) 0.145(12) Uiso 0.319(13) 1 d D U P R 1
O65 O 0.5627(4) 0.2629(15) 0.7594(9) 0.124(12) Uiso 0.319(13) 1 d D U P R 1
O67 O 0.5420(6) 0.2360(14) 0.7134(8) 0.144(13) Uiso 0.319(13) 1 d D U P R 1
O68 O 0.5332(5) 0.2576(17) 0.7563(9) 0.145(12) Uiso 0.319(13) 1 d D U P R 1
O66' O 0.5343(8) 0.3133(18) 0.7371(16) 0.146(13) Uiso 0.181(13) 1 d D U P R 2
O65' O 0.5550(8) 0.262(3) 0.7717(8) 0.136(13) Uiso 0.181(13) 1 d D U P R 2
O67' O 0.5567(8) 0.277(3) 0.7215(14) 0.138(12) Uiso 0.181(13) 1 d D U P R 2
O68' O 0.5343(8) 0.2266(18) 0.7285(16) 0.146(13) Uiso 0.181(13) 1 d D U P R 2
C2S C 0.5487(4) 0.5431(13) 0.7338(7) 0.177(12) Uiso 1 1 d . U . . .
H2S1 H 0.5591 0.5253 0.7326 0.266 Uiso 1 1 calc R U . . .
H2S2 H 0.5521 0.5674 0.7509 0.266 Uiso 1 1 calc R U . . .
H2S3 H 0.5432 0.5607 0.7143 0.266 Uiso 1 1 calc R U . . .
C1S C 0.5366(5) 0.5075(16) 0.7394(9) 0.192(11) Uiso 1 1 d . U . . .
N1S N 0.5268(4) 0.4615(13) 0.7457(7) 0.214(11) Uiso 1 1 d . U . . .
F1 F 0.62476(18) 0.7514(4) 0.7367(2) 0.104(5) Uani 1 1 d . . . . .
H1F H 0.6384 0.7514 0.7426 0.156 Uiso 0.56(2) 1 d R U P . .
F2 F 0.6526(2) 0.7505(7) 0.7490(4) 0.075(8) Uani 0.56(2) 1 d . . P S 1
F2' F 0.5973(4) 0.7487(11) 0.7260(6) 0.114(14) Uani 0.44(2) 1 d . . P S 2

loop_
_atom_site_aniso_label
_atom_site_aniso_U_11
_atom_site_aniso_U_22
_atom_site_aniso_U_33
_atom_site_aniso_U_23
_atom_site_aniso_U_13
_atom_site_aniso_U_12
Cd1 0.1108(18) 0.1402(18) 0.1017(13) -0.0232(12) 0.0450(12) -0.0380(14)
Cd2 0.1321(19) 0.167(2) 0.0864(12) -0.0171(12) 0.0658(13) -0.0114(15)
Cd3 0.1100(17) 0.1051(15) 0.0977(12) 0.0243(11) 0.0392(11) 0.0251(12)
Cd4 0.1026(17) 0.1126(15) 0.0884(12) 0.0233(11) 0.0271(11) -0.0028(12)
Cd5 0.0802(14) 0.1005(14) 0.0681(10) 0.0050(9) 0.0232(9) 0.0087(10)
Cd6 0.0946(15) 0.1011(14) 0.0765(11) 0.0087(10) 0.0219(10) -0.0068(11)
Cd7 0.1125(17) 0.0714(13) 0.0996(13) 0.0242(10) 0.0055(11) 0.0092(11)
Cd8 0.1088(17) 0.0643(12) 0.1273(14) 0.0051(10) 0.0465(12) 0.0179(11)
Cd9 0.0952(15) 0.0854(13) 0.0779(10) -0.0044(9) 0.0393(10) 0.0109(10)
Cd10 0.0797(13) 0.0779(12) 0.0575(9) 0.0080(8) 0.0249(8) 0.0059(10)
N1 0.111(8) 0.110(7) 0.107(7) -0.002(6) 0.040(7) -0.016(7)
N4 0.162(8) 0.156(8) 0.150(8) -0.003(7) 0.063(7) -0.003(7)
N5 0.140(7) 0.132(7) 0.129(6) 0.002(6) 0.041(6) -0.010(6)
N8 0.166(9) 0.169(9) 0.151(8) 0.006(8) 0.050(8) -0.003(8)
N9 0.098(8) 0.094(8) 0.097(7) -0.003(6) 0.029(7) 0.011(7)
N12 0.137(8) 0.127(8) 0.104(7) 0.002(7) 0.033(7) -0.002(8)
N13 0.109(8) 0.106(8) 0.094(7) 0.001(6) 0.043(7) 0.010(7)
N16 0.108(7) 0.112(7) 0.095(6) -0.003(5) 0.038(6) 0.004(6)
N17 0.093(8) 0.087(8) 0.078(7) 0.022(6) 0.036(7) 0.006(8)
N20 0.112(8) 0.117(8) 0.107(7) -0.002(6) 0.037(7) -0.012(7)
N21 0.144(9) 0.115(8) 0.128(8) 0.017(7) 0.020(7) 0.002(8)
N24 0.106(8) 0.089(8) 0.108(7) 0.004(7) 0.029(7) 0.013(7)
N25 0.107(6) 0.095(6) 0.106(6) 0.016(6) 0.034(6) 0.008(6)
N28 0.107(8) 0.097(8) 0.088(7) -0.005(7) 0.032(6) 0.003(8)
N29 0.100(8) 0.089(7) 0.093(7) -0.010(6) 0.049(7) 0.004(7)
N32 0.092(8) 0.084(7) 0.059(6) 0.010(6) 0.027(7) 0.004(7)
N33 0.073(8) 0.091(8) 0.070(6) 0.002(7) 0.028(6) -0.009(8)
N36 0.123(9) 0.060(8) 0.079(7) 0.002(6) 0.042(7) -0.038(7)
N37 0.122(8) 0.106(8) 0.116(7) -0.004(7) 0.047(7) -0.008(7)
N40 0.119(8) 0.099(7) 0.093(7) 0.024(7) 0.031(7) -0.009(7)
N44 0.114(6) 0.114(6) 0.109(6) -0.002(5) 0.038(5) -0.004(5)
N45 0.165(8) 0.190(9) 0.158(8) 0.010(8) 0.082(7) 0.008(8)
N48 0.138(8) 0.145(9) 0.141(8) 0.032(8) 0.055(7) 0.001(7)
N49 0.167(8) 0.165(8) 0.181(8) 0.011(7) 0.043(7) -0.002(7)
N52 0.131(8) 0.132(8) 0.137(7) 0.003(7) 0.045(7) -0.003(7)
N53 0.109(7) 0.109(7) 0.103(7) -0.008(6) 0.033(6) -0.004(6)
N56 0.105(6) 0.095(6) 0.093(6) -0.002(6) 0.040(5) 0.005(6)
N57 0.092(8) 0.122(8) 0.108(8) 0.026(7) 0.037(7) 0.009(7)
N60 0.095(7) 0.096(7) 0.102(7) 0.009(6) 0.044(6) 0.011(6)
C1 0.115(8) 0.106(8) 0.106(8) -0.007(7) 0.038(7) -0.020(8)
C2 0.128(10) 0.111(8) 0.114(9) -0.013(8) 0.046(8) -0.014(9)
C3 0.135(10) 0.112(9) 0.118(9) -0.013(8) 0.049(8) -0.011(9)
C4 0.129(10) 0.112(9) 0.110(9) -0.008(8) 0.043(8) -0.011(9)
C5 0.123(10) 0.107(9) 0.099(9) -0.009(7) 0.038(8) -0.022(9)
C6 0.114(10) 0.103(9) 0.099(9) -0.009(7) 0.034(8) -0.026(9)
N2 0.139(9) 0.132(9) 0.114(8) 0.014(7) 0.074(7) 0.024(8)
C9 0.127(7) 0.122(7) 0.115(7) 0.037(6) 0.073(6) 0.037(6)
C10 0.135(9) 0.125(9) 0.110(7) 0.022(8) 0.075(8) 0.013(8)
C11 0.143(10) 0.134(9) 0.109(8) 0.015(7) 0.078(8) 0.000(8)
C12 0.152(9) 0.142(8) 0.115(8) 0.005(7) 0.078(7) -0.005(7)
C13 0.149(10) 0.141(9) 0.114(8) 0.007(7) 0.071(8) 0.006(8)
N3 0.156(10) 0.156(9) 0.126(8) -0.010(8) 0.086(7) -0.024(8)
C14 0.156(10) 0.150(9) 0.124(9) -0.011(8) 0.082(8) -0.020(9)
C15 0.160(9) 0.149(8) 0.122(8) -0.005(7) 0.086(7) -0.018(8)
C16 0.169(10) 0.155(9) 0.132(9) -0.011(8) 0.096(8) -0.027(9)
C17 0.170(10) 0.157(10) 0.137(9) -0.011(8) 0.100(8) -0.024(9)
C18 0.161(8) 0.155(8) 0.137(7) -0.010(7) 0.087(7) -0.021(7)
C38 0.110(9) 0.095(9) 0.097(7) -0.002(7) 0.034(8) 0.009(8)
N10 0.114(10) 0.095(9) 0.100(7) 0.008(7) 0.035(7) -0.006(7)
C39 0.121(9) 0.097(8) 0.101(6) 0.002(7) 0.033(7) 0.000(7)
C40 0.139(10) 0.101(9) 0.101(7) -0.002(7) 0.029(8) 0.002(8)
C41 0.142(10) 0.104(9) 0.101(7) -0.004(8) 0.024(8) -0.001(8)
C42 0.136(9) 0.102(8) 0.098(6) 0.000(7) 0.023(7) -0.004(7)
C43 0.124(10) 0.103(9) 0.099(7) 0.007(7) 0.031(8) -0.001(8)
N11 0.131(10) 0.108(8) 0.083(7) -0.006(6) 0.033(7) -0.016(8)
C44 0.130(10) 0.104(8) 0.086(7) -0.001(7) 0.031(8) -0.011(9)
C45 0.136(9) 0.104(8) 0.093(6) -0.002(7) 0.025(7) -0.009(8)
C46 0.140(10) 0.107(9) 0.098(8) -0.006(7) 0.022(8) -0.012(9)
C47 0.142(10) 0.113(8) 0.096(8) -0.010(7) 0.018(8) -0.012(9)
C48 0.134(9) 0.116(8) 0.091(7) -0.006(7) 0.027(7) -0.012(8)
C49 0.137(9) 0.124(9) 0.090(7) -0.002(8) 0.029(8) -0.008(9)
C69 0.114(9) 0.107(8) 0.091(8) -0.003(7) 0.042(7) 0.006(8)
N14 0.114(9) 0.113(8) 0.079(7) 0.008(7) 0.048(6) -0.001(8)
C70 0.113(8) 0.108(8) 0.081(7) 0.003(7) 0.044(6) 0.002(7)
C71 0.115(9) 0.108(9) 0.075(8) 0.002(7) 0.046(7) 0.002(8)
C72 0.115(9) 0.108(8) 0.071(8) 0.006(7) 0.043(7) 0.004(8)
C73 0.114(8) 0.109(8) 0.064(7) 0.007(6) 0.039(6) 0.001(7)
C74 0.111(9) 0.112(8) 0.071(7) 0.005(7) 0.044(7) -0.001(8)
N15 0.102(9) 0.116(9) 0.062(6) 0.004(6) 0.036(7) -0.006(7)
C75 0.108(9) 0.114(9) 0.065(6) 0.011(7) 0.039(7) 0.001(8)
C76 0.114(8) 0.111(8) 0.065(6) 0.008(6) 0.036(7) 0.006(7)
C77 0.122(10) 0.117(9) 0.066(6) 0.013(7) 0.040(7) 0.011(8)
C78 0.119(10) 0.118(9) 0.066(6) 0.008(7) 0.036(8) 0.009(8)
C79 0.107(8) 0.116(8) 0.065(6) 0.006(6) 0.035(7) 0.001(7)
C80 0.105(9) 0.118(8) 0.076(7) 0.001(7) 0.031(7) 0.005(7)
C91 0.092(8) 0.095(8) 0.083(7) 0.021(6) 0.042(7) 0.005(7)
C92 0.095(9) 0.096(8) 0.086(8) 0.020(7) 0.044(7) 0.003(8)
C93 0.099(9) 0.098(9) 0.089(8) 0.012(7) 0.048(8) 0.004(8)
C94 0.105(9) 0.108(9) 0.085(7) 0.010(7) 0.056(7) 0.006(8)
C95 0.104(9) 0.108(9) 0.089(8) 0.019(8) 0.051(7) 0.013(8)
C96 0.097(9) 0.102(9) 0.088(8) 0.023(7) 0.052(7) 0.013(8)
C99 0.100(9) 0.089(9) 0.085(8) 0.018(6) 0.036(7) -0.003(8)
N18 0.094(9) 0.081(8) 0.079(7) 0.007(6) 0.027(6) -0.005(7)
C98 0.096(8) 0.087(8) 0.087(7) 0.010(6) 0.035(6) -0.005(7)
C100 0.102(9) 0.090(9) 0.099(8) 0.006(7) 0.037(7) -0.010(8)
C101 0.107(10) 0.093(9) 0.100(8) -0.006(7) 0.034(7) -0.010(7)
C102 0.102(8) 0.091(8) 0.096(7) -0.008(6) 0.035(6) -0.007(7)
C103 0.093(9) 0.085(8) 0.087(8) -0.003(7) 0.034(7) -0.003(7)
N19 0.098(9) 0.096(8) 0.110(8) -0.025(7) 0.035(7) -0.007(8)
C104 0.105(9) 0.099(8) 0.102(8) -0.015(7) 0.034(8) -0.013(8)
C105 0.103(8) 0.097(8) 0.099(7) -0.015(6) 0.037(6) -0.004(7)
C106 0.112(9) 0.105(8) 0.101(8) -0.013(7) 0.035(8) 0.000(8)
C107 0.106(9) 0.104(8) 0.103(8) -0.012(7) 0.037(8) 0.001(8)
C108 0.101(8) 0.099(8) 0.105(7) -0.014(6) 0.036(7) -0.002(8)
C109 0.110(9) 0.106(9) 0.102(8) -0.015(7) 0.033(8) -0.004(8)
N6 0.122(7) 0.131(6) 0.115(6) 0.025(5) 0.053(5) 0.011(6)
C129 0.130(6) 0.134(6) 0.125(6) 0.038(5) 0.061(5) 0.040(5)
C130 0.136(7) 0.130(7) 0.128(7) 0.027(6) 0.040(6) 0.012(6)
C131 0.130(7) 0.134(7) 0.126(7) 0.021(5) 0.043(6) 0.008(6)
C132 0.119(7) 0.131(6) 0.124(6) 0.018(5) 0.047(5) 0.010(6)
C133 0.119(7) 0.128(7) 0.121(6) 0.019(5) 0.052(6) 0.010(6)
N7 0.110(9) 0.126(9) 0.120(7) 0.030(7) 0.050(8) 0.023(8)
C134 0.105(9) 0.127(9) 0.118(7) 0.029(7) 0.055(8) 0.020(8)
C135 0.107(8) 0.129(7) 0.118(7) 0.025(6) 0.055(7) 0.017(7)
C136 0.104(9) 0.125(9) 0.122(8) 0.027(7) 0.057(8) 0.020(8)
C137 0.109(9) 0.129(9) 0.130(8) 0.030(7) 0.050(9) 0.013(8)
C138 0.120(9) 0.133(9) 0.131(7) 0.028(7) 0.052(8) 0.014(8)
C139 0.148(9) 0.149(9) 0.144(8) 0.013(8) 0.043(9) 0.001(9)
C158 0.121(9) 0.100(8) 0.094(8) 0.013(8) 0.040(7) -0.017(8)
N39 0.119(9) 0.092(7) 0.083(8) 0.012(7) 0.039(6) -0.011(7)
C159 0.127(9) 0.090(7) 0.094(8) 0.007(7) 0.045(6) -0.008(7)
C160 0.140(10) 0.094(8) 0.108(9) 0.000(8) 0.062(7) -0.012(8)
C161 0.143(10) 0.093(8) 0.114(9) -0.007(8) 0.063(7) -0.016(8)
C162 0.138(9) 0.092(7) 0.099(8) -0.008(7) 0.054(6) -0.016(7)
C163 0.125(10) 0.090(8) 0.090(8) 0.000(7) 0.045(7) -0.011(8)
N38 0.134(10) 0.091(9) 0.092(7) -0.008(7) 0.035(7) -0.026(7)
C164 0.141(10) 0.090(9) 0.093(7) -0.005(7) 0.042(8) -0.024(8)
C165 0.138(9) 0.092(7) 0.093(7) -0.008(7) 0.050(7) -0.019(7)
C166 0.145(10) 0.099(9) 0.097(8) -0.009(7) 0.040(8) -0.022(8)
C167 0.147(10) 0.107(9) 0.099(7) -0.012(8) 0.033(8) -0.032(8)
C168 0.139(9) 0.098(8) 0.097(7) -0.012(7) 0.031(8) -0.027(7)
C169 0.130(9) 0.096(8) 0.110(8) -0.008(8) 0.035(8) -0.018(7)
C188 0.140(10) 0.105(8) 0.123(8) 0.016(7) 0.012(8) 0.004(9)
N22 0.121(10) 0.080(8) 0.115(8) 0.022(6) 0.011(8) 0.021(8)
C189 0.133(9) 0.094(7) 0.115(8) 0.023(7) 0.013(8) 0.014(8)
C190 0.140(10) 0.093(8) 0.110(8) 0.024(7) 0.010(9) 0.019(9)
C191 0.133(10) 0.088(8) 0.109(8) 0.023(7) 0.013(9) 0.016(9)
C192 0.124(9) 0.081(7) 0.107(7) 0.020(6) 0.019(7) 0.018(7)
C193 0.117(10) 0.080(8) 0.109(8) 0.019(7) 0.017(8) 0.025(9)
N23 0.112(9) 0.067(8) 0.106(7) 0.025(6) 0.028(7) 0.023(7)
C194 0.112(10) 0.067(8) 0.110(8) 0.024(7) 0.026(8) 0.017(7)
C195 0.122(9) 0.075(7) 0.108(7) 0.021(6) 0.026(7) 0.013(7)
C196 0.124(10) 0.082(9) 0.107(8) 0.020(7) 0.032(8) 0.008(7)
C197 0.122(10) 0.084(9) 0.107(8) 0.018(7) 0.033(8) 0.007(8)
C198 0.111(9) 0.074(8) 0.107(7) 0.014(7) 0.033(7) 0.017(7)
C199 0.108(9) 0.085(8) 0.109(8) 0.010(7) 0.028(8) 0.014(7)
C211 0.101(8) 0.077(7) 0.063(6) 0.011(6) 0.029(6) 0.000(7)
C212 0.116(9) 0.080(8) 0.071(7) 0.011(7) 0.034(7) -0.002(8)
C213 0.131(10) 0.075(8) 0.082(8) 0.017(7) 0.033(8) 0.003(9)
C214 0.130(9) 0.081(8) 0.087(8) 0.009(7) 0.035(8) 0.004(8)
C215 0.117(10) 0.084(9) 0.076(8) 0.006(7) 0.032(8) 0.006(9)
C216 0.104(9) 0.079(8) 0.066(7) 0.010(7) 0.034(7) 0.001(8)
C218 0.093(9) 0.086(8) 0.064(7) 0.003(7) 0.022(7) -0.001(7)
N31 0.090(9) 0.072(7) 0.061(6) 0.015(6) 0.032(6) -0.016(7)
C219 0.093(8) 0.076(7) 0.059(6) 0.008(6) 0.027(6) -0.013(7)
C220 0.098(9) 0.079(8) 0.064(6) 0.007(6) 0.031(7) -0.010(7)
C221 0.098(9) 0.082(8) 0.066(7) 0.005(6) 0.039(7) -0.008(7)
C222 0.098(8) 0.084(7) 0.067(6) 0.005(6) 0.040(6) -0.005(6)
C223 0.091(9) 0.078(8) 0.066(6) 0.005(6) 0.037(7) -0.011(7)
N30 0.104(9) 0.068(7) 0.075(7) -0.013(6) 0.048(6) -0.013(7)
C224 0.101(9) 0.078(7) 0.075(7) -0.009(6) 0.046(7) -0.005(8)
C225 0.106(8) 0.083(7) 0.073(7) -0.002(6) 0.044(6) -0.003(7)
C226 0.112(9) 0.089(8) 0.079(7) -0.002(7) 0.050(7) -0.003(8)
C227 0.107(9) 0.092(8) 0.082(7) -0.004(7) 0.054(7) 0.000(8)
C228 0.101(8) 0.082(7) 0.081(7) -0.010(6) 0.050(6) 0.000(7)
C229 0.099(9) 0.085(7) 0.086(8) -0.017(6) 0.047(7) 0.000(8)
C230 0.110(7) 0.104(6) 0.108(7) -0.005(6) 0.045(6) 0.002(6)
C241 0.129(9) 0.078(8) 0.082(7) -0.002(6) 0.046(7) -0.026(8)
C242 0.139(10) 0.088(8) 0.081(8) -0.006(7) 0.046(8) -0.034(9)
C243 0.143(10) 0.100(9) 0.085(8) -0.007(7) 0.050(8) -0.034(9)
C244 0.136(9) 0.100(9) 0.085(8) -0.009(7) 0.057(8) -0.031(8)
C245 0.133(10) 0.099(8) 0.086(8) -0.006(7) 0.056(8) -0.025(9)
C246 0.126(10) 0.087(8) 0.081(8) -0.003(7) 0.053(8) -0.027(8)
C248 0.113(9) 0.054(8) 0.079(7) 0.000(6) 0.037(7) -0.025(8)
N35 0.100(9) 0.058(7) 0.070(6) 0.003(6) 0.024(6) -0.006(6)
C249 0.103(8) 0.047(7) 0.075(6) 0.002(6) 0.033(6) -0.013(6)
C250 0.111(9) 0.057(8) 0.079(7) 0.007(6) 0.032(7) -0.008(7)
C251 0.108(9) 0.060(8) 0.078(7) 0.006(7) 0.030(7) 0.000(7)
C252 0.096(8) 0.065(7) 0.076(6) 0.007(6) 0.029(6) 0.000(6)
C253 0.098(9) 0.059(8) 0.070(7) 0.000(6) 0.025(7) -0.003(7)
N34 0.078(8) 0.078(7) 0.069(7) 0.009(6) 0.024(6) -0.003(7)
C254 0.083(8) 0.076(7) 0.072(7) 0.013(6) 0.027(7) 0.003(8)
C255 0.084(8) 0.069(7) 0.074(6) 0.015(6) 0.026(6) 0.002(7)
C256 0.080(9) 0.078(8) 0.081(7) 0.017(6) 0.025(7) 0.000(7)
C257 0.077(9) 0.078(7) 0.080(7) 0.015(7) 0.026(7) -0.002(8)
C258 0.074(8) 0.080(7) 0.073(7) 0.015(6) 0.025(6) 0.003(7)
C259 0.077(8) 0.088(8) 0.070(7) 0.016(7) 0.026(6) 0.004(8)
C260 0.091(8) 0.110(9) 0.072(6) 0.002(7) 0.032(7) -0.007(7)
C261 0.103(10) 0.117(10) 0.074(7) 0.005(7) 0.034(8) -0.005(8)
C262 0.113(10) 0.130(10) 0.078(7) 0.005(8) 0.034(8) -0.002(8)
C263 0.121(10) 0.136(10) 0.081(7) -0.004(7) 0.042(8) 0.003(8)
C264 0.114(10) 0.130(10) 0.081(8) -0.003(7) 0.039(8) 0.001(8)
C265 0.103(10) 0.120(10) 0.080(7) -0.002(7) 0.036(8) 0.001(8)
N54 0.122(8) 0.133(9) 0.088(7) 0.029(6) 0.050(7) 0.053(8)
C279 0.122(7) 0.136(7) 0.102(7) 0.039(6) 0.062(6) 0.057(6)
C280 0.127(8) 0.153(9) 0.112(8) 0.011(7) 0.056(8) 0.054(8)
C281 0.125(8) 0.154(10) 0.103(8) -0.004(7) 0.058(7) 0.049(9)
C282 0.120(7) 0.131(8) 0.084(7) 0.004(7) 0.056(6) 0.040(8)
C283 0.120(8) 0.135(9) 0.086(8) 0.009(7) 0.053(7) 0.042(9)
N55 0.110(8) 0.094(8) 0.074(7) -0.004(7) 0.041(7) 0.030(8)
C284 0.112(8) 0.095(9) 0.076(7) -0.001(7) 0.043(7) 0.039(9)
C285 0.119(7) 0.113(8) 0.077(7) -0.002(7) 0.048(6) 0.039(8)
C286 0.126(8) 0.119(9) 0.089(7) -0.016(8) 0.042(7) 0.035(9)
C287 0.125(8) 0.122(9) 0.090(8) -0.023(8) 0.035(7) 0.029(9)
C288 0.115(8) 0.106(8) 0.086(7) -0.015(7) 0.036(7) 0.023(8)
C289 0.114(8) 0.097(8) 0.092(8) -0.011(7) 0.033(7) 0.019(8)
N43 0.136(8) 0.092(8) 0.099(7) 0.036(6) 0.055(7) 0.027(7)
C309 0.138(7) 0.107(7) 0.123(7) 0.041(6) 0.060(6) 0.042(6)
C310 0.151(9) 0.105(9) 0.141(9) 0.020(7) 0.056(8) 0.036(8)
C311 0.156(9) 0.101(9) 0.131(9) 0.014(7) 0.056(9) 0.029(8)
C312 0.154(8) 0.091(8) 0.107(8) 0.018(7) 0.057(8) 0.020(7)
C313 0.140(8) 0.090(8) 0.100(8) 0.027(7) 0.055(8) 0.024(8)
N42 0.162(9) 0.110(9) 0.093(8) 0.012(7) 0.063(9) -0.006(8)
C314 0.159(9) 0.102(9) 0.088(8) 0.013(7) 0.069(9) 0.001(8)
C315 0.161(8) 0.096(8) 0.099(8) 0.011(7) 0.059(8) 0.006(7)
C316 0.176(9) 0.110(9) 0.115(9) -0.003(8) 0.046(10) -0.001(8)
C317 0.178(10) 0.119(9) 0.120(9) -0.006(8) 0.038(10) -0.010(9)
C318 0.175(9) 0.123(9) 0.121(8) 0.004(8) 0.051(8) -0.013(8)
C319 0.178(9) 0.152(10) 0.160(9) 0.010(9) 0.059(9) -0.021(9)
N59 0.088(7) 0.083(8) 0.072(7) 0.036(6) 0.038(7) 0.036(7)
C339 0.097(7) 0.097(7) 0.094(6) 0.057(5) 0.052(5) 0.050(6)
C340 0.095(8) 0.110(9) 0.111(8) 0.065(7) 0.038(8) 0.035(8)
C341 0.095(8) 0.116(9) 0.105(8) 0.063(7) 0.041(8) 0.033(8)
C342 0.090(7) 0.108(8) 0.083(7) 0.054(6) 0.041(6) 0.031(7)
C343 0.087(7) 0.092(8) 0.075(8) 0.041(6) 0.042(7) 0.034(8)
N61 0.093(8) 0.106(9) 0.076(7) 0.038(6) 0.030(7) 0.013(8)
C344 0.089(8) 0.104(9) 0.073(8) 0.043(7) 0.033(7) 0.015(8)
C345 0.090(7) 0.115(8) 0.082(7) 0.055(6) 0.036(7) 0.017(7)
C346 0.096(8) 0.130(9) 0.100(8) 0.072(7) 0.030(8) 0.003(9)
C347 0.096(8) 0.136(10) 0.108(8) 0.069(7) 0.030(8) -0.007(9)
C348 0.092(7) 0.123(8) 0.099(8) 0.053(7) 0.031(7) 0.001(8)
C349 0.093(8) 0.125(9) 0.106(8) 0.038(7) 0.034(7) 0.000(8)
N51 0.135(8) 0.095(7) 0.118(8) 0.051(7) 0.065(7) 0.049(7)
C370 0.128(7) 0.107(7) 0.132(7) 0.067(6) 0.072(6) 0.053(6)
C371 0.133(9) 0.095(7) 0.150(9) 0.055(8) 0.052(9) 0.038(7)
C372 0.132(8) 0.084(8) 0.146(9) 0.048(8) 0.050(9) 0.044(7)
C373 0.134(7) 0.081(7) 0.125(8) 0.039(7) 0.052(8) 0.039(6)
C374 0.137(8) 0.086(7) 0.113(8) 0.042(8) 0.061(8) 0.041(7)
N50 0.140(9) 0.089(8) 0.110(8) 0.019(7) 0.045(8) 0.023(7)
C375 0.138(9) 0.078(8) 0.108(8) 0.021(8) 0.048(9) 0.030(7)
C376 0.136(8) 0.080(8) 0.119(8) 0.030(7) 0.047(8) 0.037(7)
C377 0.135(9) 0.083(8) 0.135(9) 0.033(8) 0.035(9) 0.032(8)
C378 0.135(9) 0.095(8) 0.142(9) 0.029(8) 0.034(9) 0.030(8)
C379 0.134(8) 0.104(7) 0.131(7) 0.017(7) 0.044(7) 0.021(7)
C398 0.132(8) 0.138(9) 0.119(9) 0.029(8) 0.059(8) 0.001(9)
N47 0.130(8) 0.096(8) 0.087(7) 0.024(7) 0.050(7) 0.008(9)
C399 0.131(8) 0.124(8) 0.099(7) 0.029(7) 0.053(7) 0.002(8)
C400 0.133(9) 0.142(10) 0.094(8) 0.031(8) 0.057(8) -0.002(10)
C401 0.129(9) 0.138(10) 0.084(7) 0.029(8) 0.054(7) 0.004(10)
C402 0.128(8) 0.113(8) 0.072(7) 0.026(7) 0.053(6) 0.011(8)
C403 0.127(8) 0.093(9) 0.078(7) 0.022(7) 0.049(7) 0.014(9)
N46 0.136(8) 0.130(9) 0.082(6) 0.024(8) 0.062(7) 0.006(9)
C404 0.131(9) 0.126(9) 0.074(7) 0.021(8) 0.057(7) 0.013(10)
C405 0.128(8) 0.120(8) 0.066(6) 0.023(7) 0.053(6) 0.013(8)
C406 0.132(9) 0.136(9) 0.070(7) 0.025(8) 0.045(7) 0.008(10)
C407 0.135(9) 0.146(10) 0.080(7) 0.025(8) 0.042(7) 0.009(10)
C408 0.137(8) 0.143(9) 0.093(7) 0.024(8) 0.050(7) 0.008(9)
C409 0.143(9) 0.164(10) 0.125(9) 0.019(9) 0.057(7) 0.010(9)
C428 0.122(9) 0.093(8) 0.100(8) -0.002(8) 0.029(7) 0.005(9)
C439 0.125(9) 0.097(8) 0.113(7) 0.017(7) 0.026(8) 0.020(8)
N27 0.124(10) 0.087(8) 0.093(8) -0.006(6) 0.045(7) 0.010(8)
C429 0.130(9) 0.088(8) 0.107(7) 0.000(7) 0.032(7) 0.006(8)
C430 0.145(10) 0.088(8) 0.120(8) 0.005(8) 0.023(8) 0.006(9)
C431 0.152(11) 0.091(9) 0.125(8) 0.007(7) 0.019(8) 0.009(9)
C432 0.141(9) 0.090(8) 0.117(7) 0.006(7) 0.029(7) 0.015(8)
C433 0.131(10) 0.088(8) 0.104(8) -0.003(7) 0.042(8) 0.014(8)
N26 0.119(9) 0.096(8) 0.112(7) 0.015(7) 0.044(8) 0.027(8)
C434 0.128(10) 0.096(9) 0.115(7) 0.010(7) 0.040(9) 0.024(8)
C435 0.139(9) 0.094(8) 0.116(7) 0.007(7) 0.033(8) 0.020(8)
C436 0.148(10) 0.093(9) 0.116(7) 0.008(7) 0.029(9) 0.022(9)
C437 0.145(10) 0.102(9) 0.115(7) 0.007(7) 0.030(9) 0.027(9)
C438 0.132(9) 0.097(8) 0.112(6) 0.011(7) 0.030(8) 0.024(8)
N41 0.195(9) 0.193(9) 0.202(9) 0.004(8) 0.074(8) -0.008(8)
Cl1 0.209(10) 0.109(6) 0.125(6) 0.029(5) 0.001(6) 0.050(6)
Cl2 0.188(9) 0.082(5) 0.115(5) -0.004(4) 0.059(5) -0.020(5)
O7 0.163(15) 0.158(14) 0.143(13) 0.018(11) 0.068(12) 0.002(12)
Cl3 0.129(6) 0.136(6) 0.068(4) 0.008(4) 0.047(4) -0.014(5)
Cl4 0.136(7) 0.063(5) 0.093(5) 0.006(4) 0.052(5) 0.010(5)
O13 0.18(2) 0.109(15) 0.159(17) 0.000(12) 0.072(15) 0.015(15)
O14 0.25(3) 0.18(2) 0.180(19) 0.022(15) 0.15(2) 0.032(18)
O15 0.139(17) 0.149(17) 0.109(14) -0.003(11) 0.055(12) 0.002(12)
O16 0.186(15) 0.124(13) 0.106(11) 0.003(10) 0.043(10) -0.009(12)
Cl5 0.227(12) 0.139(8) 0.070(5) 0.014(5) 0.053(6) -0.002(7)
O17 0.30(3) 0.131(18) 0.102(14) 0.036(12) 0.052(18) -0.007(18)
O18 0.30(3) 0.19(2) 0.17(2) 0.028(16) 0.14(2) 0.06(2)
O19 0.219(18) 0.269(19) 0.142(14) 0.023(14) 0.046(13) -0.027(15)
O20 0.186(16) 0.138(14) 0.194(15) -0.024(12) 0.085(12) 0.016(12)
Cl6 0.096(5) 0.121(5) 0.079(4) 0.006(4) 0.034(4) 0.002(4)
Cl7 0.151(8) 0.101(6) 0.075(5) 0.013(5) 0.054(5) 0.003(6)
O25 0.157(17) 0.159(17) 0.082(10) 0.043(12) 0.051(11) 0.011(13)
O27 0.25(2) 0.144(16) 0.075(10) -0.035(10) 0.094(13) -0.065(15)
O28 0.19(2) 0.119(15) 0.122(13) -0.012(12) 0.076(14) -0.015(15)
O26 0.17(2) 0.22(2) 0.138(16) 0.020(15) 0.059(15) 0.027(19)
Cl8 0.200(10) 0.192(9) 0.084(5) -0.020(5) 0.051(5) -0.009(7)
Cl9 0.183(11) 0.090(6) 0.105(6) -0.011(5) 0.001(5) -0.015(5)
Cl10 0.194(13) 0.312(17) 0.189(10) -0.045(10) 0.002(8) 0.030(12)
Cl13 0.218(12) 0.273(14) 0.167(8) 0.095(9) 0.068(8) 0.046(10)
Cl16 0.22(2) 0.047(9) 0.192(17) 0.061(9) 0.094(16) 0.002(10)
Cl17 0.28(3) 0.071(10) 0.155(13) -0.032(10) 0.038(15) -0.033(12)
F1 0.175(15) 0.093(9) 0.057(6) 0.022(6) 0.056(8) 0.045(8)
F2 0.079(18) 0.098(17) 0.060(12) -0.028(10) 0.040(11) -0.035(12)
F2' 0.16(4) 0.12(3) 0.079(19) -0.007(16) 0.059(19) 0.02(2)

loop_
_atom_type_symbol
_atom_type_description
_atom_type_scat_dispersion_real
_atom_type_scat_dispersion_imag
_atom_type_scat_source
C C 0.0033 0.0016 'International Tables Vol C Tables 4.2.6.8 and 6.1.1.4'
H H 0.0000 0.0000 'International Tables Vol C Tables 4.2.6.8 and 6.1.1.4'
N N 0.0061 0.0033 'International Tables Vol C Tables 4.2.6.8 and 6.1.1.4'
O O 0.0106 0.0060 'International Tables Vol C Tables 4.2.6.8 and 6.1.1.4'
F F 0.0171 0.0103 'International Tables Vol C Tables 4.2.6.8 and 6.1.1.4'
Cl Cl 0.1484 0.1585 'International Tables Vol C Tables 4.2.6.8 and 6.1.1.4'
Cd Cd -0.8075 1.2024 'International Tables Vol C Tables 4.2.6.8 and 6.1.1.4'

loop_
_geom_angle_atom_site_label_1
_geom_angle_atom_site_label_2
_geom_angle_atom_site_label_3
_geom_angle
N42 Cd1 N19 105.4(5)
N42 Cd1 N20 170.9(7)
N19 Cd1 N20 71.3(6)
N42 Cd1 N2 91.9(5)
N19 Cd1 N2 153.0(6)
N20 Cd1 N2 88.3(6)
N42 Cd1 N41 72.1(8)
N19 Cd1 N41 105.0(8)
N20 Cd1 N41 116.9(9)
N2 Cd1 N41 99.9(9)
N42 Cd1 N1 93.6(7)
N19 Cd1 N1 87.8(6)
N20 Cd1 N1 77.9(7)
N2 Cd1 N1 70.3(6)
N41 Cd1 N1 162.7(9)
N3 Cd2 N46 97.5(6)
N3 Cd2 N45 99.5(8)
N46 Cd2 N45 73.3(7)
N3 Cd2 N6 158.1(6)
N46 Cd2 N6 89.4(5)
N45 Cd2 N6 102.4(8)
N3 Cd2 N4 74.9(8)
N46 Cd2 N4 172.4(8)
N45 Cd2 N4 108.2(8)
N6 Cd2 N4 97.5(7)
N3 Cd2 N5 86.1(7)
N46 Cd2 N5 98.2(6)
N45 Cd2 N5 170.3(8)
N6 Cd2 N5 72.4(7)
N4 Cd2 N5 80.9(7)
N7 Cd3 N10 154.5(6)
N7 Cd3 N50 104.2(6)
N10 Cd3 N50 92.3(5)
N7 Cd3 N49 104.9(6)
N10 Cd3 N49 98.4(6)
N50 Cd3 N49 73.4(7)
N7 Cd3 N8 70.2(7)
N10 Cd3 N8 92.3(7)
N50 Cd3 N8 174.1(6)
N49 Cd3 N8 109.5(8)
N7 Cd3 N9 90.8(5)
N10 Cd3 N9 68.5(6)
N50 Cd3 N9 94.0(6)
N49 Cd3 N9 161.8(7)
N8 Cd3 N9 84.3(6)
N54 Cd4 N11 105.8(5)
N54 Cd4 N14 90.7(5)
N11 Cd4 N14 152.4(5)
N54 Cd4 N12 178.7(7)
N11 Cd4 N12 73.0(7)
N14 Cd4 N12 90.6(6)
N54 Cd4 N53 75.7(6)
N11 Cd4 N53 102.6(5)
N14 Cd4 N53 102.9(5)
N12 Cd4 N53 104.0(7)
N54 Cd4 N13 98.2(6)
N11 Cd4 N13 85.6(6)
N14 Cd4 N13 70.0(6)
N12 Cd4 N13 82.2(7)
N53 Cd4 N13 170.9(6)
N18 Cd5 N15 160.1(5)
N18 Cd5 N61 89.9(5)
N15 Cd5 N61 97.7(5)
N18 Cd5 N57 104.8(6)
N15 Cd5 N57 95.1(6)
N61 Cd5 N57 71.5(6)
N18 Cd5 N16 101.3(6)
N15 Cd5 N16 71.5(6)
N61 Cd5 N16 168.7(6)
N57 Cd5 N16 105.6(7)
N18 Cd5 N17 70.3(5)
N15 Cd5 N17 90.5(5)
N61 Cd5 N17 96.7(5)
N57 Cd5 N17 167.4(6)
N16 Cd5 N17 86.9(6)
N38 Cd6 N43 93.8(5)
N38 Cd6 N36 94.4(5)
N43 Cd6 N36 102.9(6)
N38 Cd6 N35 165.8(5)
N43 Cd6 N35 90.4(4)
N36 Cd6 N35 71.4(5)
N38 Cd6 N44 96.8(5)
N43 Cd6 N44 73.2(7)
N36 Cd6 N44 168.3(5)
N35 Cd6 N44 97.4(5)
N38 Cd6 N37 73.0(6)
N43 Cd6 N37 164.6(6)
N36 Cd6 N37 86.1(6)
N35 Cd6 N37 104.3(6)
N44 Cd6 N37 100.2(7)
N39 Cd7 N47 89.1(5)
N39 Cd7 N22 158.8(5)
N47 Cd7 N22 103.7(5)
N39 Cd7 N21 95.7(7)
N47 Cd7 N21 173.1(7)
N22 Cd7 N21 70.3(7)
N39 Cd7 N40 71.5(6)
N47 Cd7 N40 93.3(6)
N22 Cd7 N40 90.7(6)
N21 Cd7 N40 83.7(7)
N39 Cd7 N48 107.6(5)
N47 Cd7 N48 71.3(6)
N22 Cd7 N48 92.6(5)
N21 Cd7 N48 111.6(8)
N40 Cd7 N48 164.6(7)
N25 Cd8 N51 171.8(6)
N25 Cd8 N26 72.6(6)
N51 Cd8 N26 99.4(5)
N25 Cd8 N23 95.5(5)
N51 Cd8 N23 92.6(4)
N26 Cd8 N23 159.3(5)
N25 Cd8 N52 107.0(8)
N51 Cd8 N52 73.0(8)
N26 Cd8 N52 104.9(6)
N23 Cd8 N52 94.7(6)
N25 Cd8 N24 83.7(6)
N51 Cd8 N24 98.6(6)
N26 Cd8 N24 93.1(6)
N23 Cd8 N24 68.3(6)
N52 Cd8 N24 161.1(7)
N27 Cd9 N30 157.9(5)
N27 Cd9 N55 89.6(5)
N30 Cd9 N55 102.0(4)
N27 Cd9 N56 107.8(6)
N30 Cd9 N56 93.6(5)
N55 Cd9 N56 73.5(6)
N27 Cd9 N29 95.5(6)
N30 Cd9 N29 71.4(5)
N55 Cd9 N29 172.4(6)
N56 Cd9 N29 110.1(6)
N27 Cd9 N28 71.1(6)
N30 Cd9 N28 89.2(6)
N55 Cd9 N28 93.7(6)
N56 Cd9 N28 167.3(6)
N29 Cd9 N28 82.6(6)
N34 Cd10 N59 103.8(4)
N34 Cd10 N31 155.5(4)
N59 Cd10 N31 92.8(4)
N34 Cd10 N33 73.1(5)
N59 Cd10 N33 176.8(5)
N31 Cd10 N33 89.9(5)
N34 Cd10 N60 100.9(5)
N59 Cd10 N60 74.7(5)
N31 Cd10 N60 100.8(5)
N33 Cd10 N60 106.5(6)
N34 Cd10 N32 89.6(5)
N59 Cd10 N32 96.8(5)
N31 Cd10 N32 70.3(5)
N33 Cd10 N32 82.4(5)
N60 Cd10 N32 167.8(6)
C8 N1 C1 120.3(19)
C8 N1 Cd1 109.3(16)
C1 N1 Cd1 126.1(13)
C19 N4 C20 129(3)
C19 N4 Cd2 106(2)
C20 N4 Cd2 124.9(17)
C128 N5 C121 122(2)
C128 N5 C521 132(2)
C128 N5 Cd2 102(2)
C121 N5 Cd2 132.7(10)
C521 N5 Cd2 115.7(9)
C139 N8 C140 120(2)
C139 N8 Cd3 106.6(19)
C140 N8 Cd3 118.4(9)
C38 N9 C31 117.0(17)
C38 N9 Cd3 115.3(15)
C31 N9 Cd3 121.6(11)
C49 N12 C50 128(2)
C49 N12 Cd4 111.5(18)
C50 N12 Cd4 119.0(13)
C69 N13 C61 115.5(18)
C69 N13 Cd4 115.5(16)
C61 N13 Cd4 127.5(12)
C80 N16 C581 122(2)
C80 N16 C81 122(2)
C80 N16 Cd5 109.4(15)
C581 N16 Cd5 127.0(15)
C81 N16 Cd5 128.6(15)
C99 N17 C91 119.6(17)
C99 N17 Cd5 114.4(15)
C91 N17 Cd5 124.5(12)
C109 N20 C110 125(2)
C109 N20 Cd1 114.3(17)
C110 N20 Cd1 119.4(14)
C188 N21 C181 121(2)
C188 N21 Cd7 117.5(19)
C181 N21 Cd7 119.9(14)
C199 N24 C200 121(2)
C199 N24 Cd8 115.1(18)
C200 N24 Cd8 121.0(12)
C439 N25 C440 115.2(18)
C439 N25 C540 113.4(17)
C439 N25 Cd8 114.8(16)
C440 N25 Cd8 124.5(12)
C540 N25 Cd8 131.6(11)
C428 N28 C421 125(2)
C428 N28 Cd9 107.8(18)
C421 N28 Cd9 122.4(13)
C229 N29 C230 119.5(16)
C229 N29 Cd9 114.2(14)
C230 N29 Cd9 124.3(11)
C218 N32 C211 119.0(15)
C218 N32 Cd10 112.5(14)
C211 N32 Cd10 123.9(10)
C259 N33 C260 117.1(15)
C259 N33 Cd10 113.4(13)
C260 N33 Cd10 125.8(10)
C248 N36 C241 116.6(17)
C248 N36 Cd6 115.1(14)
C241 N36 Cd6 125.1(11)
C169 N37 C170 117(2)
C169 N37 Cd6 112.8(17)
C170 N37 Cd6 129.5(12)
C158 N40 C151 112.4(19)
C158 N40 Cd7 114.3(16)
C151 N40 Cd7 132.9(14)
C308 N44 C501 126.0(19)
C308 N44 C301 131(2)
C308 N44 Cd6 111.2(18)
C501 N44 Cd6 122.0(14)
C301 N44 Cd6 117.6(11)
C409 N45 C410 118(3)
C409 N45 Cd2 114(2)
C410 N45 Cd2 128.1(15)
C398 N48 C391 115(2)
C398 N48 Cd7 116(2)
C391 N48 Cd7 128.6(10)
C380 N49 C381 116(2)
C380 N49 Cd3 111(2)
C381 N49 Cd3 129.1(11)
C369 N52 C361 118(2)
C369 N52 Cd8 111(2)
C361 N52 Cd8 129.5(15)
C278 N53 C271 117.8(18)
C278 N53 Cd4 109.2(18)
C271 N53 Cd4 131.5(9)
C289 N56 C290 121.8(18)
C289 N56 C90' 129.4(18)
C289 N56 Cd9 108.3(16)
C290 N56 Cd9 129.7(11)
C90' N56 Cd9 122.3(11)
C349 N57 C350 117.2(18)
C349 N57 Cd5 115.5(16)
C350 N57 Cd5 127.3(12)
C338 N60 C331 121.4(19)
C338 N60 Cd10 108.6(15)
C331 N60 Cd10 129.8(13)
C2 C1 C6 119.5
C2 C1 N1 121.3(12)
C6 C1 N1 117.8(12)
C3 C2 C1 120.1
C3 C2 H2 119.9
C1 C2 H2 119.9
C2 C3 C4 121.1
C2 C3 H3 119.4
C4 C3 H3 119.4
C5 C4 C3 118.1
C5 C4 C7 120.9
C3 C4 C7 121.0
C6 C5 C4 121.1
C6 C5 H5 119.5
C4 C5 H5 119.5
C5 C6 C1 120.1
C5 C6 H6 119.9
C1 C6 H6 119.9
C4 C7 H7A 109.5
C4 C7 H7B 109.5
H7A C7 H7B 109.5
C4 C7 H7C 109.5
H7A C7 H7C 109.5
H7B C7 H7C 109.5
N1 C8 C9 125(2)
N1 C8 H8 117.5
C9 C8 H8 117.5
C9 N2 C13 120.0
C9 N2 Cd1 118.0(10)
C13 N2 Cd1 121.3(10)
C10 C9 N2 120.0
C10 C9 C8 126.9(16)
N2 C9 C8 113.1(16)
C9 C10 C11 120.0
C9 C10 H10 120.0
C11 C10 H10 120.0
C12 C11 C10 120.0
C12 C11 H11 120.0
C10 C11 H11 120.0
C11 C12 C13 120.0
C11 C12 C15 120.5(14)
C13 C12 C15 119.5(14)
C12 C13 N2 120.0
C12 C13 H13 120.0
N2 C13 H13 120.0
C14 N3 C18 120.0
C14 N3 Cd2 126.5(9)
C18 N3 Cd2 112.2(9)
N3 C14 C15 120.0
N3 C14 H14 120.0
C15 C14 H14 120.0
C16 C15 C14 120.0
C16 C15 C12 124.7(13)
C14 C15 C12 115.0(13)
C15 C16 C17 120.0
C15 C16 H16 120.0
C17 C16 H16 120.0
C18 C17 C16 120.0
C18 C17 H17 120.0
C16 C17 H17 120.0
C17 C18 N3 120.0
C17 C18 C19 124.4(18)
N3 C18 C19 115.6(18)
N4 C19 C18 130(3)
N4 C19 H19 114.9
C18 C19 H19 114.9
N4 C20 C21 120.5(14)
N4 C20 C25 119.8(14)
C21 C20 C25 119.4
C22 C21 C20 120.1
C22 C21 H21 119.9
C20 C21 H21 119.9
C21 C22 C23 121.1
C21 C22 H22 119.5
C23 C22 H22 119.5
C24 C23 C22 118.1
C24 C23 C26 121.0
C22 C23 C26 120.9
C25 C24 C23 121.1
C25 C24 H24 119.5
C23 C24 H24 119.5
C24 C25 C20 120.1
C24 C25 H25 119.9
C20 C25 H25 119.9
C23 C26 H26A 109.5
C23 C26 H26B 109.5
H26A C26 H26B 109.5
C23 C26 H26C 109.5
H26A C26 H26C 109.5
H26B C26 H26C 109.5
C36 C31 C32 119.4
C36 C31 N9 124.7(10)
C32 C31 N9 115.5(10)
C33 C32 C31 120.1
C33 C32 H32 119.9
C31 C32 H32 119.9
C32 C33 C34 121.1
C32 C33 H33 119.4
C34 C33 H33 119.4
C33 C34 C35 118.1
C33 C34 C37 121.0
C35 C34 C37 120.9
C36 C35 C34 121.1
C36 C35 H35 119.4
C34 C35 H35 119.4
C35 C36 C31 120.1
C35 C36 H36 119.9
C31 C36 H36 119.9
C34 C37 H37A 109.5
C34 C37 H37B 109.5
H37A C37 H37B 109.5
C34 C37 H37C 109.5
H37A C37 H37C 109.5
H37B C37 H37C 109.5
N9 C38 C39 116(2)
N9 C38 H38 121.8
C39 C38 H38 121.8
C39 N10 C43 120.0
C39 N10 Cd3 116.9(8)
C43 N10 Cd3 121.2(8)
C40 C39 N10 120.0
C40 C39 C38 122.8(14)
N10 C39 C38 117.2(14)
C41 C40 C39 120.0
C41 C40 H40 120.0
C39 C40 H40 120.0
C40 C41 C42 120.0
C40 C41 H41 120.0
C42 C41 H41 120.0
C43 C42 C41 120.0
C43 C42 C45 111.3(12)
C41 C42 C45 128.2(12)
C42 C43 N10 120.0
C42 C43 H43 120.0
N10 C43 H43 120.0
C44 N11 C48 120.0
C44 N11 Cd4 123.3(8)
C48 N11 Cd4 115.6(8)
N11 C44 C45 120.0
N11 C44 H44 120.0
C45 C44 H44 120.0
C44 C45 C46 120.0
C44 C45 C42 119.9(12)
C46 C45 C42 120.1(12)
C47 C46 C45 120.0
C47 C46 H46 120.0
C45 C46 H46 120.0
C46 C47 C48 120.0
C46 C47 H47 120.0
C48 C47 H47 120.0
C47 C48 N11 120.0
C47 C48 C49 126.1(15)
N11 C48 C49 113.9(15)
N12 C49 C48 124(2)
N12 C49 H49 117.9
C48 C49 H49 117.9
C51 C50 C55 119.4
C51 C50 N12 120.1(9)
C55 C50 N12 120.2(9)
C50 C51 C52 120.1
C50 C51 H51 119.9
C52 C51 H51 119.9
C51 C52 C53 121.1
C51 C52 H52 119.5
C53 C52 H52 119.5
C54 C53 C52 118.1
C54 C53 C56 121.0
C52 C53 C56 120.9
C55 C54 C53 121.1
C55 C54 H54 119.4
C53 C54 H54 119.4
C54 C55 C50 120.1
C54 C55 H55 119.9
C50 C55 H55 119.9
C53 C56 H56A 109.5
C53 C56 H56B 109.5
H56A C56 H56B 109.5
C53 C56 H56C 109.5
H56A C56 H56C 109.5
H56B C56 H56C 109.5
C66 C61 C62 119.4
C66 C61 N13 120.7(8)
C62 C61 N13 118.7(9)
C63 C62 C61 120.2
C63 C62 H62 119.9
C61 C62 H62 119.9
C62 C63 C64 121.1
C62 C63 H63 119.5
C64 C63 H63 119.5
C63 C64 C65 118.1
C63 C64 C67 120.9
C65 C64 C67 120.9
C66 C65 C64 121.1
C66 C65 H65 119.5
C64 C65 H65 119.5
C65 C66 C61 120.1
C65 C66 H66 119.9
C61 C66 H66 119.9
C64 C67 H67A 109.5
C64 C67 H67B 109.5
H67A C67 H67B 109.5
C64 C67 H67C 109.5
H67A C67 H67C 109.5
H67B C67 H67C 109.5
N13 C69 C70 119(2)
N13 C69 H69 120.4
C70 C69 H69 120.4
C70 N14 C74 120.0
C70 N14 Cd4 115.6(7)
C74 N14 Cd4 123.4(7)
N14 C70 C71 120.0
N14 C70 C69 117.7(13)
C71 C70 C69 122.3(13)
C70 C71 C72 120.0
C70 C71 H71 120.0
C72 C71 H71 120.0
C73 C72 C71 120.0
C73 C72 H72 120.0
C71 C72 H72 120.0
C72 C73 C74 120.0
C72 C73 C76 122.1(11)
C74 C73 C76 117.9(11)
C73 C74 N14 120.0
C73 C74 H74 120.0
N14 C74 H74 120.0
C75 N15 C79 120.0
C75 N15 Cd5 125.2(7)
C79 N15 Cd5 113.4(7)
C76 C75 N15 120.0
C76 C75 H75 120.0
N15 C75 H75 120.0
C75 C76 C77 120.0
C75 C76 C73 119.0(11)
C77 C76 C73 121.0(11)
C76 C77 C78 120.0
C76 C77 H77 120.0
C78 C77 H77 120.0
C79 C78 C77 120.0
C79 C78 H78 120.0
C77 C78 H78 120.0
C80 C79 C78 122.3(13)
C80 C79 N15 117.7(13)
C78 C79 N15 120.0
N16 C80 C79 126(2)
N16 C80 H80 117.0
C79 C80 H80 117.0
C86 C81 C82 119.4
C86 C81 N16 122(2)
C82 C81 N16 118(2)
C83 C82 C81 120.1
C83 C82 H82 119.9
C81 C82 H82 119.9
C82 C83 C84 121.1
C82 C83 H83 119.5
C84 C83 H83 119.5
C85 C84 C83 118.1
C85 C84 C87 120.9
C83 C84 C87 121.0
C86 C85 C84 121.1
C86 C85 H85 119.5
C84 C85 H85 119.5
C85 C86 C81 120.2
C85 C86 H86 119.9
C81 C86 H86 119.9
C84 C87 H87A 109.5
C84 C87 H87B 109.5
H87A C87 H87B 109.5
C84 C87 H87C 109.5
H87A C87 H87C 109.5
H87B C87 H87C 109.5
N16 C581 C582 118.3(11)
N16 C581 C586 122.3(11)
C582 C581 C586 119.4
C585 C586 C581 120.1
C585 C586 H586 119.9
C581 C586 H586 119.9
C586 C585 C584 121.1
C586 C585 H585 119.5
C584 C585 H585 119.5
C583 C584 C585 118.1
C583 C584 C587 120.9
C585 C584 C587 120.9
C582 C583 C584 121.1
C582 C583 H583 119.5
C584 C583 H583 119.5
C583 C582 C581 120.1
C583 C582 H582 119.9
C581 C582 H582 119.9
C584 C587 H58A 109.5
C584 C587 H58B 109.5
H58A C587 H58B 109.5
C584 C587 H58C 109.5
H58A C587 H58C 109.5
H58B C587 H58C 109.5
C92 C91 C96 119.4
C92 C91 N17 121.4(9)
C96 C91 N17 119.0(9)
C91 C92 C93 120.1
C91 C92 H92 119.9
C93 C92 H92 119.9
C92 C93 C94 121.1
C92 C93 H93 119.4
C94 C93 H93 119.4
C93 C94 C95 118.1
C93 C94 C97 121.0
C95 C94 C97 120.9
C96 C95 C94 121.1
C96 C95 H95 119.4
C94 C95 H95 119.4
C95 C96 C91 120.2
C95 C96 H96 119.9
C91 C96 H96 119.9
C94 C97 H97A 109.5
C94 C97 H97B 109.5
H97A C97 H97B 109.5
C94 C97 H97C 109.5
H97A C97 H97C 109.5
H97B C97 H97C 109.5
N17 C99 C98 121(2)
N17 C99 H99 119.6
C98 C99 H99 119.6
C98 N18 C103 120.0
C98 N18 Cd5 115.8(7)
C103 N18 Cd5 123.9(7)
N18 C98 C100 120.0
N18 C98 C99 115.8(13)
C100 C98 C99 123.1(13)
C101 C100 C98 120.0
C101 C100 H100 120.0
C98 C100 H100 120.0
C100 C101 C102 120.0
C100 C101 H101 120.0
C102 C101 H101 120.0
C103 C102 C101 120.0
C103 C102 C105 116.2(11)
C101 C102 C105 123.6(11)
C102 C103 N18 120.0
C102 C103 H103 120.0
N18 C103 H103 120.0
C104 N19 C108 120.0
C104 N19 Cd1 123.6(8)
C108 N19 Cd1 114.8(8)
C105 C104 N19 120.0
C105 C104 H104 120.0
N19 C104 H104 120.0
C104 C105 C106 120.0
C104 C105 C102 121.0(11)
C106 C105 C102 119.0(11)
C105 C106 C107 120.0
C105 C106 H106 120.0
C107 C106 H106 120.0
C108 C107 C106 120.0
C108 C107 H107 120.0
C106 C107 H107 120.0
C107 C108 N19 120.0
C107 C108 C109 125.0(15)
N19 C108 C109 115.0(15)
N20 C109 C108 123(2)
N20 C109 H109 118.7
C108 C109 H109 118.7
C111 C110 C115 119.5
C111 C110 N20 120.0(14)
C115 C110 N20 120.3(14)
C110 C111 C112 120.2
C110 C111 H111 119.9
C112 C111 H111 119.9
C111 C112 C113 121.1
C111 C112 H112 119.5
C113 C112 H112 119.5
C112 C113 C114 118.1
C112 C113 C116 121.0
C114 C113 C116 120.9
C115 C114 C113 121.1
C115 C114 H114 119.5
C113 C114 H114 119.5
C110 C115 C114 120.1
C110 C115 H115 119.9
C114 C115 H115 119.9
C113 C116 H11A 109.5
C113 C116 H11B 109.5
H11A C116 H11B 109.5
C113 C116 H11C 109.5
H11A C116 H11C 109.5
H11B C116 H11C 109.5
N5 C121 C122 120.0(8)
N5 C121 C126 120.5(8)
C122 C121 C126 119.4
C121 C122 C123 120.1
C121 C122 H122 119.9
C123 C122 H122 119.9
C122 C123 C124 121.1
C122 C123 H123 119.4
C124 C123 H123 119.4
C123 C124 C125 118.1
C123 C124 C127 121.0
C125 C124 C127 120.9
C126 C125 C124 121.1
C126 C125 H125 119.5
C124 C125 H125 119.5
C125 C126 C121 120.1
C125 C126 H126 119.9
C121 C126 H126 119.9
C124 C127 H12A 109.5
C124 C127 H12B 109.5
H12A C127 H12B 109.5
C124 C127 H12C 109.5
H12A C127 H12C 109.5
H12B C127 H12C 109.5
C526 C521 C522 119.4
C526 C521 N5 119.2(8)
C522 C521 N5 120.3(8)
C523 C522 C521 120.1
C523 C522 H522 119.9
C521 C522 H522 119.9
C522 C523 C524 121.1
C522 C523 H523 119.5
C524 C523 H523 119.5
C525 C524 C523 118.1
C525 C524 C527 120.9
C523 C524 C527 120.9
C526 C525 C524 121.1
C526 C525 H525 119.5
C524 C525 H525 119.5
C525 C526 C521 120.1
C525 C526 H526 119.9
C521 C526 H526 119.9
C524 C527 H52A 109.5
C524 C527 H52B 109.5
H52A C527 H52B 109.5
C524 C527 H52C 109.5
H52A C527 H52C 109.5
H52B C527 H52C 109.5
N5 C128 C129 139(3)
N5 C128 H128 110.5
C129 C128 H128 110.5
C129 N6 C133 120.0
C129 N6 Cd2 113.5(10)
C133 N6 Cd2 125.7(10)
N6 C129 C130 120.0
N6 C129 C128 109.3(18)
C130 C129 C128 130.7(18)
C129 C130 C131 120.0
C129 C130 H130 120.0
C131 C130 H130 120.0
C132 C131 C130 120.0
C132 C131 H131 120.0
C130 C131 H131 120.0
C131 C132 C133 120.0
C131 C132 C135 121.1(15)
C133 C132 C135 118.8(15)
C132 C133 N6 120.0
C132 C133 H133 120.0
N6 C133 H133 120.0
C134 N7 C138 120.0
C134 N7 Cd3 122.3(10)
C138 N7 Cd3 116.2(9)
N7 C134 C135 120.0
N7 C134 H134 120.0
C135 C134 H134 120.0
C136 C135 C134 120.0
C136 C135 C132 119.4(14)
C134 C135 C132 120.6(14)
C135 C136 C137 120.0
C135 C136 H136 120.0
C137 C136 H136 120.0
C138 C137 C136 120.0
C138 C137 H137 120.0
C136 C137 H137 120.0
C139 C138 C137 127.4(19)
C139 C138 N7 112.5(19)
C137 C138 N7 120.0
N8 C139 C138 128(3)
N8 C139 H139 116.2
C138 C139 H139 116.2
C145 C140 C141 119.4
C145 C140 N8 118.9(7)
C141 C140 N8 121.6(7)
C142 C141 C140 120.1
C142 C141 H141 119.9
C140 C141 H141 119.9
C141 C142 C143 121.1
C141 C142 H142 119.4
C143 C142 H142 119.4
C144 C143 C142 118.1
C144 C143 C146 121.0
C142 C143 C146 120.9
C145 C144 C143 121.1
C145 C144 H144 119.5
C143 C144 H144 119.5
C144 C145 C140 120.1
C144 C145 H145 119.9
C140 C145 H145 119.9
C143 C146 H14A 109.5
C143 C146 H14B 109.5
H14A C146 H14B 109.5
C143 C146 H14C 109.5
H14A C146 H14C 109.5
H14B C146 H14C 109.5
C156 C151 C152 119.4
C156 C151 N40 116.1(10)
C152 C151 N40 123.9(9)
C153 C152 C151 120.1
C153 C152 H152 119.9
C151 C152 H152 119.9
C152 C153 C154 121.1
C152 C153 H153 119.5
C154 C153 H153 119.5
C155 C154 C153 118.1
C155 C154 C157 120.9
C153 C154 C157 120.9
C156 C155 C154 121.1
C156 C155 H155 119.5
C154 C155 H155 119.5
C151 C156 C155 120.1
C151 C156 H156 119.9
C155 C156 H156 119.9
C154 C157 H15A 109.5
C154 C157 H15B 109.5
H15A C157 H15B 109.5
C154 C157 H15C 109.5
H15A C157 H15C 109.5
H15B C157 H15C 109.5
N40 C158 C159 118(2)
N40 C158 H158 121.1
C159 C158 H158 121.1
C159 N39 C163 120.0
C159 N39 Cd7 115.5(8)
C163 N39 Cd7 123.9(8)
N39 C159 C160 120.0
N39 C159 C158 119.2(14)
C160 C159 C158 120.4(14)
C159 C160 C161 120.0
C159 C160 H160 120.0
C161 C160 H160 120.0
C162 C161 C160 120.0
C162 C161 H161 120.0
C160 C161 H161 120.0
C161 C162 C163 120.0
C161 C162 C165 119.5(12)
C163 C162 C165 120.4(12)
C162 C163 N39 120.0
C162 C163 H163 120.0
N39 C163 H163 120.0
C164 N38 C168 120.0
C164 N38 Cd6 127.4(8)
C168 N38 Cd6 112.4(8)
C165 C164 N38 120.0
C165 C164 H164 120.0
N38 C164 H164 120.0
C164 C165 C166 120.0
C164 C165 C162 117.6(12)
C166 C165 C162 122.4(11)
C165 C166 C167 120.0
C165 C166 H166 120.0
C167 C166 H166 120.0
C166 C167 C168 120.0
C166 C167 H167 120.0
C168 C167 H167 120.0
C167 C168 N38 120.0
C167 C168 C169 119.1(14)
N38 C168 C169 120.9(14)
N37 C169 C168 121(2)
N37 C169 H169 119.7
C168 C169 H169 119.7
C171 C170 C175 119.5
C171 C170 N37 122.1(9)
C175 C170 N37 118.5(9)
C170 C171 C172 120.1
C170 C171 H171 119.9
C172 C171 H171 119.9
C171 C172 C173 121.1
C171 C172 H172 119.4
C173 C172 H172 119.4
C174 C173 C172 118.1
C174 C173 C176 121.0
C172 C173 C176 120.9
C175 C174 C173 121.1
C175 C174 H174 119.4
C173 C174 H174 119.4
C174 C175 C170 120.1
C174 C175 H175 119.9
C170 C175 H175 119.9
C173 C176 H17A 109.5
C173 C176 H17B 109.5
H17A C176 H17B 109.5
C173 C176 H17C 109.5
H17A C176 H17C 109.5
H17B C176 H17C 109.5
C182 C181 C186 119.4
C182 C181 N21 126.4(11)
C186 C181 N21 113.3(11)
C183 C182 C181 120.1
C183 C182 H182 119.9
C181 C182 H182 119.9
C182 C183 C184 121.1
C182 C183 H183 119.4
C184 C183 H183 119.4
C185 C184 C183 118.1
C185 C184 C187 120.9
C183 C184 C187 121.0
C186 C185 C184 121.1
C186 C185 H185 119.5
C184 C185 H185 119.5
C185 C186 C181 120.1
C185 C186 H186 119.9
C181 C186 H186 119.9
C184 C187 H18A 109.5
C184 C187 H18B 109.5
H18A C187 H18B 109.5
C184 C187 H18C 109.5
H18A C187 H18C 109.5
H18B C187 H18C 109.5
N21 C188 C189 117(2)
N21 C188 H188 121.7
C189 C188 H188 121.7
C189 N22 C193 120.0
C189 N22 Cd7 112.9(8)
C193 N22 Cd7 125.6(8)
C190 C189 N22 120.0
C190 C189 C188 119.7(15)
N22 C189 C188 120.1(15)
C189 C190 C191 120.0
C189 C190 H190 120.0
C191 C190 H190 120.0
C190 C191 C192 120.0
C190 C191 H191 120.0
C192 C191 H191 120.0
C191 C192 C193 120.0
C191 C192 C195 123.1(12)
C193 C192 C195 116.6(12)
C192 C193 N22 120.0
C192 C193 H193 120.0
N22 C193 H193 120.0
C194 N23 C198 120.0
C194 N23 Cd8 122.7(8)
C198 N23 Cd8 116.6(8)
C195 C194 N23 120.0
C195 C194 H194 120.0
N23 C194 H194 120.0
C194 C195 C196 120.0
C194 C195 C192 119.7(12)
C196 C195 C192 119.8(12)
C197 C196 C195 120.0
C197 C196 H196 120.0
C195 C196 H196 120.0
C196 C197 C198 120.0
C196 C197 H197 120.0
C198 C197 H197 120.0
C197 C198 N23 120.0
C197 C198 C199 125.5(15)
N23 C198 C199 114.5(15)
N24 C199 C198 122(2)
N24 C199 H199 118.9
C198 C199 H199 118.9
C205 C200 C201 119.4
C205 C200 N24 118.1(8)
C201 C200 N24 121.9(8)
C202 C201 C200 120.1
C202 C201 H201 119.9
C200 C201 H201 119.9
C201 C202 C203 121.1
C201 C202 H202 119.4
C203 C202 H202 119.4
C202 C203 C204 118.1
C202 C203 C206 121.0
C204 C203 C206 120.9
C205 C204 C203 121.1
C205 C204 H204 119.5
C203 C204 H204 119.5
C204 C205 C200 120.1
C204 C205 H205 119.9
C200 C205 H205 119.9
C203 C206 H20A 109.5
C203 C206 H20B 109.5
H20A C206 H20B 109.5
C203 C206 H20C 109.5
H20A C206 H20C 109.5
H20B C206 H20C 109.5
N32 C211 C216 118.0(7)
N32 C211 C212 121.4(7)
C216 C211 C212 119.4
C213 C212 C211 120.2
C213 C212 H212 119.9
C211 C212 H212 119.9
C212 C213 C214 121.1
C212 C213 H213 119.5
C214 C213 H213 119.5
C215 C214 C213 118.1
C215 C214 C217 120.9
C213 C214 C217 120.9
C216 C215 C214 121.1
C216 C215 H215 119.5
C214 C215 H215 119.5
C215 C216 C211 120.2
C215 C216 H216 119.9
C211 C216 H216 119.9
C214 C217 H21A 109.5
C214 C217 H21B 109.5
H21A C217 H21B 109.5
C214 C217 H21C 109.5
H21A C217 H21C 109.5
H21B C217 H21C 109.5
N32 C218 C219 121.0(18)
N32 C218 H218 119.5
C219 C218 H218 119.5
C219 N31 C223 120.0
C219 N31 Cd10 114.6(6)
C223 N31 Cd10 123.7(6)
C220 C219 N31 120.0
C220 C219 C218 123.5(11)
N31 C219 C218 116.4(11)
C221 C220 C219 120.0
C221 C220 H220 120.0
C219 C220 H220 120.0
C220 C221 C222 120.0
C220 C221 H221 120.0
C222 C221 H221 120.0
C223 C222 C221 120.0
C223 C222 C225 117.5(10)
C221 C222 C225 122.2(10)
C222 C223 N31 120.0
C222 C223 H223 120.0
N31 C223 H223 120.0
C224 N30 C228 120.0
C224 N30 Cd9 122.9(6)
C228 N30 Cd9 116.3(6)
C225 C224 N30 120.0
C225 C224 H224 120.0
N30 C224 H224 120.0
C224 C225 C226 120.0
C224 C225 C222 119.8(9)
C226 C225 C222 120.2(9)
C227 C226 C225 120.0
C227 C226 H226 120.0
C225 C226 H226 120.0
C226 C227 C228 120.0
C226 C227 H227 120.0
C228 C227 H227 120.0
C227 C228 N30 120.0
C227 C228 C229 123.9(11)
N30 C228 C229 115.8(12)
N29 C229 C228 121.1(18)
N29 C229 H229 119.4
C228 C229 H229 119.4
C231 C230 C235 119.4
C231 C230 N29 120.6(8)
C235 C230 N29 119.8(8)
C232 C231 C230 120.2
C232 C231 H231 119.9
C230 C231 H231 119.9
C231 C232 C233 121.1
C231 C232 H232 119.5
C233 C232 H232 119.5
C232 C233 C234 118.1
C232 C233 C236 121.0
C234 C233 C236 120.9
C235 C234 C233 121.1
C235 C234 H234 119.5
C233 C234 H234 119.5
C234 C235 C230 120.1
C234 C235 H235 119.9
C230 C235 H235 119.9
C233 C236 H23A 109.5
C233 C236 H23B 109.5
H23A C236 H23B 109.5
C233 C236 H23C 109.5
H23A C236 H23C 109.5
H23B C236 H23C 109.5
C246 C241 C242 119.5
C246 C241 N36 119.2(7)
C242 C241 N36 121.0(7)
C243 C242 C241 120.1
C243 C242 H242 119.9
C241 C242 H242 119.9
C242 C243 C244 121.1
C242 C243 H243 119.4
C244 C243 H243 119.4
C245 C244 C243 118.1
C245 C244 C247 120.9
C243 C244 C247 121.0
C246 C245 C244 121.1
C246 C245 H245 119.5
C244 C245 H245 119.5
C241 C246 C245 120.1
C241 C246 H246 119.9
C245 C246 H246 119.9
C244 C247 H24A 109.5
C244 C247 H24B 109.5
H24A C247 H24B 109.5
C244 C247 H24C 109.5
H24A C247 H24C 109.5
H24B C247 H24C 109.5
N36 C248 C249 119.2(18)
N36 C248 H248 120.4
C249 C248 H248 120.4
C249 N35 C253 120.0
C249 N35 Cd6 114.2(6)
C253 N35 Cd6 125.0(6)
C250 C249 N35 120.0
C250 C249 C248 124.3(11)
N35 C249 C248 115.4(11)
C249 C250 C251 120.0
C249 C250 H250 120.0
C251 C250 H250 120.0
C252 C251 C250 120.0
C252 C251 H251 120.0
C250 C251 H251 120.0
C251 C252 C253 120.0
C251 C252 C255 124.4(9)
C253 C252 C255 115.5(9)
C252 C253 N35 120.0
C252 C253 H253 120.0
N35 C253 H253 120.0
C254 N34 C258 120.0
C254 N34 Cd10 126.2(6)
C258 N34 Cd10 112.8(6)
N34 C254 C255 120.0
N34 C254 H254 120.0
C255 C254 H254 120.0
C254 C255 C256 120.0
C254 C255 C252 121.2(9)
C256 C255 C252 118.7(9)
C257 C256 C255 120.0
C257 C256 H256 120.0
C255 C256 H256 120.0
C256 C257 C258 120.0
C256 C257 H257 120.0
C258 C257 H257 120.0
C257 C258 N34 120.0
C257 C258 C259 122.8(12)
N34 C258 C259 117.1(12)
N33 C259 C258 119.0(17)
N33 C259 H259 120.5
C258 C259 H259 120.5
C265 C260 C261 119.4
C265 C260 N33 117.7(10)
C261 C260 N33 122.4(10)
C262 C261 C260 120.1
C262 C261 H261 119.9
C260 C261 H261 119.9
C261 C262 C263 121.1
C261 C262 H262 119.5
C263 C262 H262 119.5
C262 C263 C264 118.1
C262 C263 C266 120.9
C264 C263 C266 121.0
C265 C264 C263 121.1
C265 C264 H264 119.5
C263 C264 H264 119.5
C264 C265 C260 120.2
C264 C265 H265 119.9
C260 C265 H265 119.9
C263 C266 H26D 109.5
C263 C266 H26E 109.5
H26D C266 H26E 109.5
C263 C266 H26F 109.5
H26D C266 H26F 109.5
H26E C266 H26F 109.5
C272 C271 C276 119.4
C272 C271 N53 123.5(6)
C276 C271 N53 117.0(6)
C273 C272 C271 120.2
C273 C272 H272 119.9
C271 C272 H272 119.9
C272 C273 C274 121.1
C272 C273 H273 119.5
C274 C273 H273 119.5
C275 C274 C273 118.1
C275 C274 C277 120.9
C273 C274 C277 120.9
C276 C275 C274 121.1
C276 C275 H275 119.5
C274 C275 H275 119.5
C275 C276 C271 120.1
C275 C276 H276 119.9
C271 C276 H276 119.9
C274 C277 H27A 109.5
C274 C277 H27B 109.5
H27A C277 H27B 109.5
C274 C277 H27C 109.5
H27A C277 H27C 109.5
H27B C277 H27C 109.5
N53 C278 C279 123(2)
N53 C278 H278 118.4
C279 C278 H278 118.4
C279 N54 C283 120.0
C279 N54 Cd4 110.1(9)
C283 N54 Cd4 128.0(9)
C280 C279 N54 120.0
C280 C279 C278 120.0(15)
N54 C279 C278 120.0(15)
C279 C280 C281 120.0
C279 C280 H280 120.0
C281 C280 H280 120.0
C280 C281 C282 120.0
C280 C281 H281 120.0
C282 C281 H281 120.0
C281 C282 C283 120.0
C281 C282 C285 122.0(12)
C283 C282 C285 118.0(12)
C282 C283 N54 120.0
C282 C283 H283 120.0
N54 C283 H283 120.0
C284 N55 C288 120.0
C284 N55 Cd9 125.1(8)
C288 N55 Cd9 114.4(7)
C285 C284 N55 120.0
C285 C284 H284 120.0
N55 C284 H284 120.0
C286 C285 C284 120.0
C286 C285 C282 121.5(11)
C284 C285 C282 118.5(11)
C285 C286 C287 120.0
C285 C286 H286 120.0
C287 C286 H286 120.0
C286 C287 C288 120.0
C286 C287 H287 120.0
C288 C287 H287 120.0
C287 C288 N55 120.0
C287 C288 C289 125.8(14)
N55 C288 C289 114.1(14)
N56 C289 C288 129(2)
N56 C289 H289 115.5
C288 C289 H289 115.5
C295 C290 C291 119.4
C295 C290 N56 128.7(9)
C291 C290 N56 110.6(9)
C292 C291 C290 120.2
C292 C291 H291 119.9
C290 C291 H291 119.9
C291 C292 C293 121.1
C291 C292 H292 119.5
C293 C292 H292 119.5
C294 C293 C292 118.1
C294 C293 C296 120.9
C292 C293 C296 121.0
C295 C294 C293 121.1
C295 C294 H294 119.4
C293 C294 H294 119.4
C294 C295 C290 120.1
C294 C295 H295 119.9
C290 C295 H295 119.9
C293 C296 H29A 109.5
C293 C296 H29B 109.5
H29A C296 H29B 109.5
C293 C296 H29C 109.5
H29A C296 H29C 109.5
H29B C296 H29C 109.5
C91' C90' C95' 119.4
C91' C90' N56 118.2(9)
C95' C90' N56 122.3(9)
C92' C91' C90' 120.1
C92' C91' H91' 119.9
C90' C91' H91' 119.9
C91' C92' C93' 121.1
C91' C92' H92' 119.4
C93' C92' H92' 119.5
C94' C93' C92' 118.1
C94' C93' C96' 120.9
C92' C93' C96' 121.0
C95' C94' C93' 121.1
C95' C94' H94' 119.5
C93' C94' H94' 119.5
C94' C95' C90' 120.2
C94' C95' H95' 119.9
C90' C95' H95' 119.9
C93' C96' H96A 109.5
C93' C96' H96B 109.5
H96A C96' H96B 109.5
C93' C96' H96C 109.5
H96A C96' H96C 109.5
H96B C96' H96C 109.5
C306 C301 C302 119.5
C306 C301 N44 121.9(11)
C302 C301 N44 118.6(12)
C303 C302 C301 120.1
C303 C302 H302 119.9
C301 C302 H302 119.9
C302 C303 C304 121.1
C302 C303 H303 119.4
C304 C303 H303 119.4
C305 C304 C303 118.1
C305 C304 C307 120.9
C303 C304 C307 121.0
C306 C305 C304 121.1
C306 C305 H305 119.5
C304 C305 H305 119.5
C301 C306 C305 120.1
C301 C306 H306 119.9
C305 C306 H306 119.9
C304 C307 H30A 109.5
C304 C307 H30B 109.5
H30A C307 H30B 109.5
C304 C307 H30C 109.5
H30A C307 H30C 109.5
H30B C307 H30C 109.5
C506 C501 C502 119.4
C506 C501 N44 124(5)
C502 C501 N44 117(5)
C503 C502 C501 120.1
C503 C502 H502 119.9
C501 C502 H502 119.9
C502 C503 C504 121.1
C502 C503 H503 119.5
C504 C503 H503 119.5
C505 C504 C503 118.1
C505 C504 C507 120.9
C503 C504 C507 120.9
C506 C505 C504 121.1
C506 C505 H505 119.5
C504 C505 H505 119.5
C501 C506 C505 120.1
C501 C506 H506 119.9
C505 C506 H506 119.9
C504 C507 H50A 109.5
C504 C507 H50B 109.5
H50A C507 H50B 109.5
C504 C507 H50C 109.5
H50A C507 H50C 109.5
H50B C507 H50C 109.5
N44 C308 C309 125(2)
N44 C308 H308 117.5
C309 C308 H308 117.5
C309 N43 C313 120.0
C309 N43 Cd6 113.9(10)
C313 N43 Cd6 125.7(10)
N43 C309 C310 120.0
N43 C309 C308 116.1(17)
C310 C309 C308 123.9(17)
C309 C310 C311 120.0
C309 C310 H310 120.0
C311 C310 H310 120.0
C312 C311 C310 120.0
C312 C311 H311 120.0
C310 C311 H311 120.0
C311 C312 C313 120.0
C311 C312 C315 123.6(15)
C313 C312 C315 116.4(15)
C312 C313 N43 120.0
C312 C313 H313 120.0
N43 C313 H313 120.0
C314 N42 C318 120.0
C314 N42 Cd1 125.5(11)
C318 N42 Cd1 114.1(11)
N42 C314 C315 120.0
N42 C314 H314 120.0
C315 C314 H314 120.0
C316 C315 C314 120.0
C316 C315 C312 119.5(16)
C314 C315 C312 120.5(16)
C315 C316 C317 120.0
C315 C316 H316 120.0
C317 C316 H316 120.0
C318 C317 C316 120.0
C318 C317 H317 120.0
C316 C317 H317 120.0
C317 C318 N42 120.0
C317 C318 C319 126(2)
N42 C318 C319 114(2)
N41 C319 C318 129(4)
N41 C319 H319 115.6
C318 C319 H319 115.6
C332 C331 C336 119.4
C332 C331 N60 116.2(15)
C336 C331 N60 124.4(15)
C331 C332 C333 120.1
C331 C332 H332 119.9
C333 C332 H332 119.9
C332 C333 C334 121.1
C332 C333 H333 119.5
C334 C333 H333 119.5
C335 C334 C333 118.1
C335 C334 C337 120.9
C333 C334 C337 120.9
C336 C335 C334 121.1
C336 C335 H335 119.5
C334 C335 H335 119.5
C331 C336 C335 120.1
C331 C336 H336 119.9
C335 C336 H336 119.9
C334 C337 H33A 109.5
C334 C337 H33B 109.5
H33A C337 H33B 109.5
C334 C337 H33C 109.5
H33A C337 H33C 109.5
H33B C337 H33C 109.5
N60 C338 C339 127(2)
N60 C338 H338 116.6
C339 C338 H338 116.6
C339 N59 C343 120.0
C339 N59 Cd10 113.7(7)
C343 N59 Cd10 126.0(7)
C340 C339 N59 120.0
C340 C339 C338 123.7(13)
N59 C339 C338 116.1(13)
C339 C340 C341 120.0
C339 C340 H340 120.0
C341 C340 H340 120.0
C342 C341 C340 120.0
C342 C341 H341 120.0
C340 C341 H341 120.0
C343 C342 C341 120.0
C343 C342 C345 118.7(10)
C341 C342 C345 121.3(10)
C342 C343 N59 120.0
C342 C343 H343 120.0
N59 C343 H343 120.0
C344 N61 C348 120.0
C344 N61 Cd5 123.6(7)
C348 N61 Cd5 114.9(7)
N61 C344 C345 120.0
N61 C344 H344 120.0
C345 C344 H344 120.0
C344 C345 C346 120.0
C344 C345 C342 120.0(10)
C346 C345 C342 119.9(10)
C347 C346 C345 120.0
C347 C346 H346 120.0
C345 C346 H346 120.0
C346 C347 C348 120.0
C346 C347 H347 120.0
C348 C347 H347 120.0
C347 C348 N61 120.0
C347 C348 C349 123.7(13)
N61 C348 C349 116.3(13)
N57 C349 C348 120(2)
N57 C349 H349 120.0
C348 C349 H349 120.0
C351 C350 C355 119.4
C351 C350 N57 125.3(10)
C355 C350 N57 115.2(10)
C352 C351 C350 120.2
C352 C351 H351 119.9
C350 C351 H351 119.9
C351 C352 C353 121.1
C351 C352 H352 119.5
C353 C352 H352 119.5
C354 C353 C352 118.1
C354 C353 C356 120.9
C352 C353 C356 120.9
C355 C354 C353 121.1
C355 C354 H354 119.5
C353 C354 H354 119.5
C350 C355 C354 120.2
C350 C355 H355 119.9
C354 C355 H355 119.9
C353 C356 H35A 109.5
C353 C356 H35B 109.5
H35A C356 H35B 109.5
C353 C356 H35C 109.5
H35A C356 H35C 109.5
H35B C356 H35C 109.5
C366 C361 C362 119.5
C366 C361 N52 121.8(11)
C362 C361 N52 118.6(11)
C363 C362 C361 120.1
C363 C362 H362 119.9
C361 C362 H362 119.9
C362 C363 C364 121.1
C362 C363 H363 119.5
C364 C363 H363 119.5
C365 C364 C363 118.1
C365 C364 C367 120.9
C363 C364 C367 120.9
C366 C365 C364 121.1
C366 C365 H365 119.5
C364 C365 H365 119.5
C361 C366 C365 120.1
C361 C366 H366 119.9
C365 C366 H366 119.9
C364 C367 H36A 109.5
C364 C367 H36B 109.5
H36A C367 H36B 109.5
C364 C367 H36C 109.5
H36A C367 H36C 109.5
H36B C367 H36C 109.5
N52 C369 C370 127(3)
N52 C369 H369 116.5
C370 C369 H369 116.5
C374 N51 C370 120.0
C374 N51 Cd8 124.6(10)
C370 N51 Cd8 114.8(10)
N51 C370 C371 120.0
N51 C370 C369 113.8(17)
C371 C370 C369 125.3(17)
C372 C371 C370 120.0
C372 C371 H371 120.0
C370 C371 H371 120.0
C371 C372 C373 120.0
C371 C372 H372 120.0
C373 C372 H372 120.0
C374 C373 C372 120.0
C374 C373 C376 119.1(14)
C372 C373 C376 120.8(14)
C373 C374 N51 120.0
C373 C374 H374 120.0
N51 C374 H374 120.0
C375 N50 C379 120.0
C375 N50 Cd3 127.9(10)
C379 N50 Cd3 111.6(10)
N50 C375 C376 120.0
N50 C375 H375 120.0
C376 C375 H375 120.0
C377 C376 C375 120.0
C377 C376 C373 122.2(14)
C375 C376 C373 117.8(14)
C376 C377 C378 120.0
C376 C377 H377 120.0
C378 C377 H377 120.0
C379 C378 C377 120.0
C379 C378 H378 120.0
C377 C378 H378 120.0
C380 C379 C378 119.6(19)
C380 C379 N50 119.9(19)
C378 C379 N50 120.0
N49 C380 C379 124(3)
N49 C380 H380 118.1
C379 C380 H380 118.1
C386 C381 C382 119.4
C386 C381 N49 118.8(7)
C382 C381 N49 121.7(7)
C383 C382 C381 120.1
C383 C382 H382 119.9
C381 C382 H382 119.9
C382 C383 C384 121.1
C382 C383 H383 119.5
C384 C383 H383 119.5
C385 C384 C383 118.1
C385 C384 C387 121.0
C383 C384 C387 120.9
C386 C385 C384 121.1
C386 C385 H385 119.4
C384 C385 H385 119.4
C381 C386 C385 120.1
C381 C386 H386 119.9
C385 C386 H386 119.9
C384 C387 H38A 109.5
C384 C387 H38B 109.5
H38A C387 H38B 109.5
C384 C387 H38C 109.5
H38A C387 H38C 109.5
H38B C387 H38C 109.5
C392 C391 C396 119.4
C392 C391 N48 122.0(7)
C396 C391 N48 118.6(7)
C393 C392 C391 120.2
C393 C392 H392 119.9
C391 C392 H392 119.9
C392 C393 C394 121.1
C392 C393 H393 119.4
C394 C393 H393 119.4
C393 C394 C395 118.0
C393 C394 C397 121.0
C395 C394 C397 121.0
C396 C395 C394 121.1
C396 C395 H395 119.4
C394 C395 H395 119.4
C395 C396 C391 120.1
C395 C396 H396 119.9
C391 C396 H396 119.9
C394 C397 H39A 109.5
C394 C397 H39B 109.5
H39A C397 H39B 109.5
C394 C397 H39C 109.5
H39A C397 H39C 109.5
H39B C397 H39C 109.5
N48 C398 C399 118(2)
N48 C398 H398 121.1
C399 C398 H398 121.1
C399 N47 C403 120.0
C399 N47 Cd7 111.7(8)
C403 N47 Cd7 127.3(8)
N47 C399 C400 120.0
N47 C399 C398 120.2(14)
C400 C399 C398 119.7(14)
C401 C400 C399 120.0
C401 C400 H400 120.0
C399 C400 H400 120.0
C400 C401 C402 120.0
C400 C401 H401 120.0
C402 C401 H401 120.0
C401 C402 C403 120.0
C401 C402 C405 121.1(11)
C403 C402 C405 118.9(11)
C402 C403 N47 120.0
C402 C403 H403 120.0
N47 C403 H403 120.0
C404 N46 C408 120.0
C404 N46 Cd2 128.2(8)
C408 N46 Cd2 110.6(8)
C405 C404 N46 120.0
C405 C404 H404 120.0
N46 C404 H404 120.0
C406 C405 C404 120.0
C406 C405 C402 120.4(11)
C404 C405 C402 119.6(11)
C405 C406 C407 120.0
C405 C406 H406 120.0
C407 C406 H406 120.0
C406 C407 C408 120.0
C406 C407 H407 120.0
C408 C407 H407 120.0
C407 C408 N46 120.0
C407 C408 C409 120.9(15)
N46 C408 C409 119.0(15)
N45 C409 C408 121(3)
N45 C409 H409 119.4
C408 C409 H409 119.4
N28 C421 C426 123.0(13)
N28 C421 C422 117.2(13)
C426 C421 C422 119.4
C421 C422 C423 120.1
C421 C422 H422 119.9
C423 C422 H422 119.9
C422 C423 C424 121.1
C422 C423 H423 119.5
C424 C423 H423 119.5
C423 C424 C425 118.1
C423 C424 C427 121.0
C425 C424 C427 120.9
C426 C425 C424 121.1
C426 C425 H425 119.5
C424 C425 H425 119.5
C425 C426 C421 120.1
C425 C426 H426 119.9
C421 C426 H426 119.9
C424 C427 H42A 109.5
C424 C427 H42B 109.5
H42A C427 H42B 109.5
C424 C427 H42C 109.5
H42A C427 H42C 109.5
H42B C427 H42C 109.5
N28 C428 C429 129(2)
N28 C428 H428 115.5
C429 C428 H428 115.5
N25 C439 C438 120(2)
N25 C439 H439 119.8
C438 C439 H439 119.8
C429 N27 C433 120.0
C429 N27 Cd9 114.1(8)
C433 N27 Cd9 124.4(9)
N27 C429 C430 120.0
N27 C429 C428 113.1(15)
C430 C429 C428 126.7(15)
C429 C430 C431 120.0
C429 C430 H430 120.0
C431 C430 H430 120.0
C432 C431 C430 120.0
C432 C431 H431 120.0
C430 C431 H431 120.0
C431 C432 C433 120.0
C431 C432 C435 125.0(13)
C433 C432 C435 114.8(13)
C432 C433 N27 120.0
C432 C433 H433 120.0
N27 C433 H433 120.0
C434 N26 C438 120.0
C434 N26 Cd8 124.6(8)
C438 N26 Cd8 112.8(8)
C435 C434 N26 120.0
C435 C434 H434 120.0
N26 C434 H434 120.0
C434 C435 C436 120.0
C434 C435 C432 121.9(12)
C436 C435 C432 118.1(12)
C437 C436 C435 120.0
C437 C436 H436 120.0
C435 C436 H436 120.0
C436 C437 C438 120.0
C436 C437 H437 120.0
C438 C437 H437 120.0
C437 C438 N26 120.0
C437 C438 C439 124.2(15)
N26 C438 C439 115.8(15)
C441 C440 C445 119.4
C441 C440 N25 113.1(12)
C445 C440 N25 127.4(12)
C440 C441 C442 120.1
C440 C441 H441 119.9
C442 C441 H441 119.9
C441 C442 C443 121.1
C441 C442 H442 119.5
C443 C442 H442 119.5
C444 C443 C442 118.1
C444 C443 C446 120.9
C442 C443 C446 120.9
C445 C444 C443 121.1
C445 C444 H444 119.5
C443 C444 H444 119.5
C444 C445 C440 120.1
C444 C445 H445 119.9
C440 C445 H445 119.9
C443 C446 H44A 109.5
C443 C446 H44B 109.5
H44A C446 H44B 109.5
C443 C446 H44C 109.5
H44A C446 H44C 109.5
H44B C446 H44C 109.5
N2S C3S C4S 167(6)
C3S C4S H4S1 109.5
C3S C4S H4S2 109.5
H4S1 C4S H4S2 109.5
C3S C4S H4S3 109.5
H4S1 C4S H4S3 109.5
H4S2 C4S H4S3 109.5
C545 C540 C541 119.4
C545 C540 N25 112.7(8)
C541 C540 N25 127.9(8)
C542 C541 C540 120.1
C542 C541 H541 119.9
C540 C541 H541 119.9
C541 C542 C543 121.1
C541 C542 H542 119.4
C543 C542 H542 119.4
C544 C543 C542 118.1
C544 C543 C546 121.0
C542 C543 C546 120.9
C545 C544 C543 121.1
C545 C544 H544 119.5
C543 C544 H544 119.5
C544 C545 C540 120.2
C544 C545 H545 119.9
C540 C545 H545 119.9
C543 C546 H54A 109.5
C543 C546 H54B 109.5
H54A C546 H54B 109.5
C543 C546 H54C 109.5
H54A C546 H54C 109.5
H54B C546 H54C 109.5
C411 C410 C415 119.5
C411 C410 N45 119.3(12)
C415 C410 N45 121.0(12)
C410 C411 C412 120.1
C410 C411 H411 119.9
C412 C411 H411 119.9
C411 C412 C413 121.1
C411 C412 H412 119.5
C413 C412 H412 119.5
C414 C413 C412 118.1
C414 C413 C416 121.0
C412 C413 C416 120.9
C415 C414 C413 121.1
C415 C414 H414 119.4
C413 C414 H414 119.4
C414 C415 C410 120.1
C414 C415 H415 119.9
C410 C415 H415 119.9
C413 C416 H41A 109.5
C413 C416 H41B 109.5
H41A C416 H41B 109.5
C413 C416 H41C 109.5
H41A C416 H41C 109.5
H41B C416 H41C 109.5
C319 N41 C320 122(4)
C319 N41 Cd1 110(3)
C320 N41 Cd1 128(2)
C325 C320 C321 119.4
C325 C320 N41 125(3)
C321 C320 N41 114(3)
C322 C321 C320 120.1
C322 C321 H321 119.9
C320 C321 H321 119.9
C321 C322 C323 121.1
C321 C322 H322 119.5
C323 C322 H322 119.5
C324 C323 C322 118.1
C324 C323 C326 120.9
C322 C323 C326 120.9
C325 C324 C323 121.1
C325 C324 H324 119.5
C323 C324 H324 119.5
C324 C325 C320 120.1
C324 C325 H325 119.9
C320 C325 H325 119.9
C323 C326 H32A 109.5
C323 C326 H32B 109.5
H32A C326 H32B 109.5
C323 C326 H32C 109.5
H32A C326 H32C 109.5
H32B C326 H32C 109.5
O1' Cl1 O4' 109(2)
O1' Cl1 O3' 110(2)
O4' Cl1 O3' 110.4(19)
O2 Cl1 O4 111.3(13)
O2 Cl1 O1 110.4(13)
O4 Cl1 O1 108.7(13)
O2 Cl1 O3 110.4(13)
O4 Cl1 O3 108.2(13)
O1 Cl1 O3 107.8(13)
O1' Cl1 O2' 109.5(19)
O4' Cl1 O2' 109.9(19)
O3' Cl1 O2' 108(2)
O5 Cl2 O7 110.1(10)
O5 Cl2 O6 110.0(10)
O7 Cl2 O6 109.7(10)
O7 Cl2 O8' 112(2)
O5 Cl2 O8 111.9(11)
O7 Cl2 O8 108.5(10)
O6 Cl2 O8 106.4(10)
O7 Cl2 O6' 101(2)
O8' Cl2 O6' 109.4(14)
O7 Cl2 O5' 118(2)
O8' Cl2 O5' 109.5(14)
O6' Cl2 O5' 106.6(13)
O11 Cl3 O12 111.5(10)
O10' Cl3 O9' 111.3(13)
O10' Cl3 O12' 111.9(14)
O9' Cl3 O12' 108.4(13)
O11 Cl3 O9 110.9(10)
O12 Cl3 O9 109.3(10)
O10' Cl3 O11' 110.9(13)
O9' Cl3 O11' 107.7(13)
O12' Cl3 O11' 106.5(13)
O11 Cl3 O10 111.3(10)
O12 Cl3 O10 107.4(10)
O9 Cl3 O10 106.3(10)
O16 Cl4 O15 105.0(11)
O16 Cl4 O14 112.3(12)
O15 Cl4 O14 104.8(14)
O16 Cl4 O13 114.8(13)
O15 Cl4 O13 105.6(11)
O14 Cl4 O13 113.1(12)
O19 Cl5 O20 117.4(15)
O19 Cl5 O18 104.1(16)
O20 Cl5 O18 103.6(15)
O19 Cl5 O17 108.2(15)
O20 Cl5 O17 106.2(14)
O18 Cl5 O17 117.9(14)
O21' Cl6 O24' 111.0(12)
O23 Cl6 O22 110.5(12)
O21' Cl6 O22' 110.3(12)
O24' Cl6 O22' 109.5(12)
O21' Cl6 O23' 108.6(12)
O24' Cl6 O23' 109.1(12)
O22' Cl6 O23' 108.3(12)
O23 Cl6 O24 111.6(12)
O22 Cl6 O24 109.0(11)
O23 Cl6 O21 109.9(12)
O22 Cl6 O21 108.6(12)
O24 Cl6 O21 107.0(11)
O25 Cl7 O27 109.9(11)
O25 Cl7 O26 107.4(13)
O27 Cl7 O26 107.6(13)
O25 Cl7 O28 115.3(11)
O27 Cl7 O28 111.1(10)
O26 Cl7 O28 105.0(13)
O32 Cl8 O29 111.7(14)
O30' Cl8 O32' 111.9(12)
O32 Cl8 O31 110.2(14)
O29 Cl8 O31 109.8(14)
O32 Cl8 O30 108.9(14)
O29 Cl8 O30 108.1(14)
O31 Cl8 O30 108.2(13)
O30' Cl8 O29' 108.5(12)
O32' Cl8 O29' 109.9(11)
O30' Cl8 O31' 111.2(12)
O32' Cl8 O31' 108.1(11)
O29' Cl8 O31' 107.2(11)
O33 Cl9 O34 127(2)
O33 Cl9 O36 93(2)
O34 Cl9 O36 122(2)
O33' Cl9 O36' 164(3)
O33' Cl9 O34' 101(3)
O36' Cl9 O34' 92(3)
O33 Cl9 O35 97.0(18)
O34 Cl9 O35 110.6(17)
O36 Cl9 O35 102.0(18)
O33' Cl9 O35' 93(3)
O36' Cl9 O35' 92(3)
O34' Cl9 O35' 103(3)
O38' Cl10 O37' 109.9(14)
O38' Cl10 O39' 109.9(14)
O37' Cl10 O39' 109.9(14)
O38' Cl10 O40' 109.7(14)
O37' Cl10 O40' 108.7(14)
O39' Cl10 O40' 108.7(14)
O38 Cl10 O40 112.0(12)
O38 Cl10 O39 111.7(13)
O40 Cl10 O39 110.9(12)
O38 Cl10 O37 107.3(12)
O40 Cl10 O37 107.7(12)
O39 Cl10 O37 106.9(12)
O45 Cl12 O46 113.2(12)
O45 Cl12 O47 110.1(12)
O46 Cl12 O47 108.8(12)
O45 Cl12 O48 109.5(12)
O46 Cl12 O48 107.6(12)
O47 Cl12 O48 107.3(12)
O45' Cl22 O46' 111.1(14)
O45' Cl22 O47' 110.0(14)
O46' Cl22 O47' 108.8(14)
O45' Cl22 O48' 109.8(14)
O46' Cl22 O48' 108.8(14)
O47' Cl22 O48' 108.3(14)
O49' Cl13 O52' 110.9(13)
O52 Cl13 O49 110.1(13)
O52 Cl13 O50 110.0(13)
O49 Cl13 O50 111.1(13)
O49' Cl13 O51' 110.1(13)
O52' Cl13 O51' 108.3(13)
O49' Cl13 O50' 110.2(13)
O52' Cl13 O50' 108.7(13)
O51' Cl13 O50' 108.7(13)
O52 Cl13 O51 110.4(13)
O49 Cl13 O51 108.0(13)
O50 Cl13 O51 107.3(13)
O53 Cl14 O56 112(3)
O53 Cl14 O54 120(3)
O56 Cl14 O54 110(3)
O53 Cl14 O55 106(3)
O56 Cl14 O55 107(3)
O54 Cl14 O55 102(3)
O58 Cl15 O59 109.5
O58 Cl15 O60 109.5
O59 Cl15 O60 109.5
O58 Cl15 O57 109.5
O59 Cl15 O57 109.5
O60 Cl15 O57 109.5
O58' Cl25 O60' 109.5
O58' Cl25 O59' 109.5
O60' Cl25 O59' 109.5
O58' Cl25 O57' 109.5
O60' Cl25 O57' 109.5
O59' Cl25 O57' 109.5
O61' Cl16 O64 137(6)
O64 Cl16 O61 110.9(15)
O61' Cl16 O62 83(8)
O64 Cl16 O62 110.5(14)
O61 Cl16 O62 108.6(15)
O61' Cl16 O63 31(6)
O64 Cl16 O63 109.7(14)
O61 Cl16 O63 108.6(15)
O62 Cl16 O63 108.4(14)
Cl16 O62 O61' 40(4)
O61' O63 Cl16 49(7)
O63 O61' Cl16 100(8)
O63 O61' O62 141(9)
Cl16 O61' O62 57(6)
O66 Cl17 O68 111.4(14)
O67' Cl17 O68' 110.0(14)
O67' Cl17 O66' 110.0(14)
O68' Cl17 O66' 109.2(14)
O67' Cl17 O65' 109.7(14)
O68' Cl17 O65' 109.0(14)
O66' Cl17 O65' 108.9(14)
O66 Cl17 O65 110.1(13)
O68 Cl17 O65 109.6(13)
O66 Cl17 O67 108.4(13)
O68 Cl17 O67 108.9(13)
O65 Cl17 O67 108.4(13)
C1S C2S H2S1 109.5
C1S C2S H2S2 109.5
H2S1 C2S H2S2 109.5
C1S C2S H2S3 109.5
H2S1 C2S H2S3 109.5
H2S2 C2S H2S3 109.5
C2S C1S N1S 168(4)

loop_
_geom_bond_atom_site_label_1
_geom_bond_atom_site_label_2
_geom_bond_distance
Cd1 N42 2.303(13)
Cd1 N19 2.321(11)
Cd1 N20 2.35(2)
Cd1 N2 2.372(11)
Cd1 N41 2.45(3)
Cd1 N1 2.486(19)
Cd2 N3 2.336(13)
Cd2 N46 2.379(10)
Cd2 N45 2.39(3)
Cd2 N6 2.416(13)
Cd2 N4 2.46(2)
Cd2 N5 2.46(2)
Cd3 N7 2.314(11)
Cd3 N10 2.330(11)
Cd3 N50 2.358(12)
Cd3 N49 2.38(2)
Cd3 N8 2.424(19)
Cd3 N9 2.463(18)
Cd4 N54 2.303(12)
Cd4 N11 2.306(11)
Cd4 N14 2.370(10)
Cd4 N12 2.39(2)
Cd4 N53 2.461(17)
Cd4 N13 2.488(18)
Cd5 N18 2.330(10)
Cd5 N15 2.336(10)
Cd5 N61 2.352(10)
Cd5 N57 2.380(18)
Cd5 N16 2.443(19)
Cd5 N17 2.463(17)
Cd6 N38 2.328(10)
Cd6 N43 2.341(13)
Cd6 N36 2.368(19)
Cd6 N35 2.370(9)
Cd6 N44 2.406(18)
Cd6 N37 2.47(2)
Cd7 N39 2.290(11)
Cd7 N47 2.335(11)
Cd7 N22 2.375(10)
Cd7 N21 2.40(2)
Cd7 N40 2.448(19)
Cd7 N48 2.47(2)
Cd8 N25 2.316(18)
Cd8 N51 2.329(10)
Cd8 N26 2.338(11)
Cd8 N23 2.348(10)
Cd8 N52 2.39(2)
Cd8 N24 2.45(2)
Cd9 N27 2.321(12)
Cd9 N30 2.325(9)
Cd9 N55 2.337(9)
Cd9 N56 2.386(18)
Cd9 N29 2.397(16)
Cd9 N28 2.472(19)
Cd10 N34 2.321(9)
Cd10 N59 2.330(9)
Cd10 N31 2.366(9)
Cd10 N33 2.366(15)
Cd10 N60 2.401(18)
Cd10 N32 2.450(16)
N1 C8 1.33(3)
N1 C1 1.44(2)
N4 C19 1.26(3)
N4 C20 1.32(3)
N5 C128 1.21(3)
N5 C121 1.39(2)
N5 C521 1.41(2)
N8 C139 1.30(3)
N8 C140 1.56(3)
N9 C38 1.30(2)
N9 C31 1.461(19)
N12 C49 1.28(3)
N12 C50 1.51(2)
N13 C69 1.27(2)
N13 C61 1.45(2)
N16 C80 1.29(2)
N16 C581 1.33(3)
N16 C81 1.43(3)
N17 C99 1.25(2)
N17 C91 1.471(18)
N20 C109 1.28(3)
N20 C110 1.46(2)
N21 C188 1.28(3)
N21 C181 1.43(3)
N24 C199 1.21(2)
N24 C200 1.44(2)
N25 C439 1.30(3)
N25 C440 1.40(2)
N25 C540 1.60(2)
N28 C428 1.20(2)
N28 C421 1.39(2)
N29 C229 1.29(2)
N29 C230 1.466(19)
N32 C218 1.28(2)
N32 C211 1.391(18)
N33 C259 1.29(2)
N33 C260 1.452(17)
N36 C248 1.31(2)
N36 C241 1.437(17)
N37 C169 1.25(2)
N37 C170 1.49(2)
N40 C158 1.32(3)
N40 C151 1.44(2)
N44 C308 1.27(3)
N44 C501 1.41(3)
N44 C301 1.42(2)
N45 C409 1.27(3)
N45 C410 1.52(3)
N48 C398 1.20(3)
N48 C391 1.51(3)
N49 C380 1.34(3)
N49 C381 1.51(3)
N52 C369 1.23(3)
N52 C361 1.43(2)
N53 C278 1.24(3)
N53 C271 1.46(2)
N56 C289 1.30(2)
N56 C290 1.42(2)
N56 C90' 1.43(2)
N57 C349 1.31(2)
N57 C350 1.45(2)
N60 C338 1.32(2)
N60 C331 1.43(2)
C1 C2 1.3966
C1 C6 1.3966
C2 C3 1.3963
C2 H2 0.9500
C3 C4 1.4024
C3 H3 0.9500
C4 C5 1.4022
C4 C7 1.5072
C5 C6 1.3964
C5 H5 0.9500
C6 H6 0.9500
C7 H7A 0.9800
C7 H7B 0.9800
C7 H7C 0.9800
C8 C9 1.48(3)
C8 H8 0.9500
N2 C9 1.3900
N2 C13 1.3900
C9 C10 1.3900
C10 C11 1.3900
C10 H10 0.9500
C11 C12 1.3900
C11 H11 0.9500
C12 C13 1.3900
C12 C15 1.448(17)
C13 H13 0.9500
N3 C14 1.3900
N3 C18 1.3900
C14 C15 1.3900
C14 H14 0.9500
C15 C16 1.3900
C16 C17 1.3900
C16 H16 0.9500
C17 C18 1.3900
C17 H17 0.9500
C18 C19 1.48(3)
C19 H19 0.9500
C20 C21 1.3964
C20 C25 1.3968
C21 C22 1.3963
C21 H21 0.9500
C22 C23 1.4023
C22 H22 0.9500
C23 C24 1.4022
C23 C26 1.5070
C24 C25 1.3963
C24 H24 0.9500
C25 H25 0.9500
C26 H26A 0.9800
C26 H26B 0.9800
C26 H26C 0.9800
C31 C36 1.3966
C31 C32 1.3967
C32 C33 1.3966
C32 H32 0.9500
C33 C34 1.4021
C33 H33 0.9500
C34 C35 1.4025
C34 C37 1.5070
C35 C36 1.3964
C35 H35 0.9500
C36 H36 0.9500
C37 H37A 0.9800
C37 H37B 0.9800
C37 H37C 0.9800
C38 C39 1.48(2)
C38 H38 0.9500
N10 C39 1.3900
N10 C43 1.3900
C39 C40 1.3900
C40 C41 1.3900
C40 H40 0.9500
C41 C42 1.3900
C41 H41 0.9500
C42 C43 1.3900
C42 C45 1.531(12)
C43 H43 0.9500
N11 C44 1.3900
N11 C48 1.3900
C44 C45 1.3900
C44 H44 0.9500
C45 C46 1.3900
C46 C47 1.3900
C46 H46 0.9500
C47 C48 1.3900
C47 H47 0.9500
C48 C49 1.50(3)
C49 H49 0.9500
C50 C51 1.3963
C50 C55 1.3965
C51 C52 1.3964
C51 H51 0.9500
C52 C53 1.4022
C52 H52 0.9500
C53 C54 1.4020
C53 C56 1.5071
C54 C55 1.3962
C54 H54 0.9500
C55 H55 0.9500
C56 H56A 0.9800
C56 H56B 0.9800
C56 H56C 0.9800
C61 C66 1.3965
C61 C62 1.3966
C62 C63 1.3963
C62 H62 0.9500
C63 C64 1.4022
C63 H63 0.9500
C64 C65 1.4022
C64 C67 1.5073
C65 C66 1.3962
C65 H65 0.9500
C66 H66 0.9500
C67 H67A 0.9800
C67 H67B 0.9800
C67 H67C 0.9800
C69 C70 1.52(2)
C69 H69 0.9500
N14 C70 1.3900
N14 C74 1.3900
C70 C71 1.3900
C71 C72 1.3900
C71 H71 0.9500
C72 C73 1.3900
C72 H72 0.9500
C73 C74 1.3900
C73 C76 1.473(15)
C74 H74 0.9500
N15 C75 1.3900
N15 C79 1.3900
C75 C76 1.3900
C75 H75 0.9500
C76 C77 1.3900
C77 C78 1.3900
C77 H77 0.9500
C78 C79 1.3900
C78 H78 0.9500
C79 C80 1.38(2)
C80 H80 0.9500
C81 C86 1.3964
C81 C82 1.3968
C82 C83 1.3960
C82 H82 0.9500
C83 C84 1.4024
C83 H83 0.9500
C84 C85 1.4023
C84 C87 1.5068
C85 C86 1.3960
C85 H85 0.9500
C86 H86 0.9500
C87 H87A 0.9800
C87 H87B 0.9800
C87 H87C 0.9800
C581 C582 1.3965
C581 C586 1.3965
C586 C585 1.3963
C586 H586 0.9500
C585 C584 1.4022
C585 H585 0.9500
C584 C583 1.4022
C584 C587 1.5071
C583 C582 1.3963
C583 H583 0.9500
C582 H582 0.9500
C587 H58A 0.9800
C587 H58B 0.9800
C587 H58C 0.9800
C91 C92 1.3963
C91 C96 1.3969
C92 C93 1.3966
C92 H92 0.9500
C93 C94 1.4020
C93 H93 0.9500
C94 C95 1.4022
C94 C97 1.5070
C95 C96 1.3961
C95 H95 0.9500
C96 H96 0.9500
C97 H97A 0.9800
C97 H97B 0.9800
C97 H97C 0.9800
C99 C98 1.51(2)
C99 H99 0.9500
N18 C98 1.3900
N18 C103 1.3900
C98 C100 1.3900
C100 C101 1.3900
C100 H100 0.9500
C101 C102 1.3900
C101 H101 0.9500
C102 C103 1.3900
C102 C105 1.541(11)
C103 H103 0.9500
N19 C104 1.3900
N19 C108 1.3900
C104 C105 1.3900
C104 H104 0.9500
C105 C106 1.3900
C106 C107 1.3900
C106 H106 0.9500
C107 C108 1.3900
C107 H107 0.9500
C108 C109 1.44(2)
C109 H109 0.9500
C110 C111 1.3960
C110 C115 1.3966
C111 C112 1.3963
C111 H111 0.9500
C112 C113 1.4022
C112 H112 0.9500
C113 C114 1.4025
C113 C116 1.5072
C114 C115 1.3966
C114 H114 0.9500
C115 H115 0.9500
C116 H11A 0.9800
C116 H11B 0.9800
C116 H11C 0.9800
C121 C122 1.3963
C121 C126 1.3966
C122 C123 1.3966
C122 H122 0.9500
C123 C124 1.4016
C123 H123 0.9500
C124 C125 1.4021
C124 C127 1.5074
C125 C126 1.3963
C125 H125 0.9500
C126 H126 0.9500
C127 H12A 0.9800
C127 H12B 0.9800
C127 H12C 0.9800
C521 C526 1.3965
C521 C522 1.3965
C522 C523 1.3962
C522 H522 0.9500
C523 C524 1.4022
C523 H523 0.9500
C524 C525 1.4021
C524 C527 1.5072
C525 C526 1.3964
C525 H525 0.9500
C526 H526 0.9500
C527 H52A 0.9800
C527 H52B 0.9800
C527 H52C 0.9800
C128 C129 1.45(3)
C128 H128 0.9500
N6 C129 1.3900
N6 C133 1.3900
C129 C130 1.3900
C130 C131 1.3900
C130 H130 0.9500
C131 C132 1.3900
C131 H131 0.9500
C132 C133 1.3900
C132 C135 1.455(17)
C133 H133 0.9500
N7 C134 1.3900
N7 C138 1.3900
C134 C135 1.3900
C134 H134 0.9500
C135 C136 1.3900
C136 C137 1.3900
C136 H136 0.9500
C137 C138 1.3900
C137 H137 0.9500
C138 C139 1.37(3)
C139 H139 0.9500
C140 C145 1.3966
C140 C141 1.3968
C141 C142 1.3964
C141 H141 0.9500
C142 C143 1.4023
C142 H142 0.9500
C143 C144 1.4021
C143 C146 1.5071
C144 C145 1.3963
C144 H144 0.9500
C145 H145 0.9500
C146 H14A 0.9800
C146 H14B 0.9800
C146 H14C 0.9800
C151 C156 1.3965
C151 C152 1.3966
C152 C153 1.3959
C152 H152 0.9500
C153 C154 1.4023
C153 H153 0.9500
C154 C155 1.4019
C154 C157 1.5073
C155 C156 1.3965
C155 H155 0.9500
C156 H156 0.9500
C157 H15A 0.9800
C157 H15B 0.9800
C157 H15C 0.9800
C158 C159 1.47(2)
C158 H158 0.9500
N39 C159 1.3900
N39 C163 1.3900
C159 C160 1.3900
C160 C161 1.3900
C160 H160 0.9500
C161 C162 1.3900
C161 H161 0.9500
C162 C163 1.3900
C162 C165 1.512(14)
C163 H163 0.9500
N38 C164 1.3900
N38 C168 1.3900
C164 C165 1.3900
C164 H164 0.9500
C165 C166 1.3900
C166 C167 1.3900
C166 H166 0.9500
C167 C168 1.3900
C167 H167 0.9500
C168 C169 1.51(3)
C169 H169 0.9500
C170 C171 1.3964
C170 C175 1.3965
C171 C172 1.3964
C171 H171 0.9500
C172 C173 1.4022
C172 H172 0.9500
C173 C174 1.4018
C173 C176 1.5071
C174 C175 1.3964
C174 H174 0.9500
C175 H175 0.9500
C176 H17A 0.9800
C176 H17B 0.9800
C176 H17C 0.9800
C181 C182 1.3966
C181 C186 1.3970
C182 C183 1.3960
C182 H182 0.9500
C183 C184 1.4025
C183 H183 0.9500
C184 C185 1.4023
C184 C187 1.5073
C185 C186 1.3964
C185 H185 0.9500
C186 H186 0.9500
C187 H18A 0.9800
C187 H18B 0.9800
C187 H18C 0.9800
C188 C189 1.48(3)
C188 H188 0.9500
N22 C189 1.3900
N22 C193 1.3900
C189 C190 1.3900
C190 C191 1.3900
C190 H190 0.9500
C191 C192 1.3900
C191 H191 0.9500
C192 C193 1.3900
C192 C195 1.524(12)
C193 H193 0.9500
N23 C194 1.3900
N23 C198 1.3900
C194 C195 1.3900
C194 H194 0.9500
C195 C196 1.3900
C196 C197 1.3900
C196 H196 0.9500
C197 C198 1.3900
C197 H197 0.9500
C198 C199 1.46(2)
C199 H199 0.9500
C200 C205 1.3966
C200 C201 1.3968
C201 C202 1.3963
C201 H201 0.9500
C202 C203 1.4021
C202 H202 0.9500
C203 C204 1.4024
C203 C206 1.5073
C204 C205 1.3964
C204 H204 0.9500
C205 H205 0.9500
C206 H20A 0.9800
C206 H20B 0.9800
C206 H20C 0.9800
C211 C216 1.3966
C211 C212 1.3967
C212 C213 1.3963
C212 H212 0.9500
C213 C214 1.4023
C213 H213 0.9500
C214 C215 1.4020
C214 C217 1.5072
C215 C216 1.3964
C215 H215 0.9500
C216 H216 0.9500
C217 H21A 0.9800
C217 H21B 0.9800
C217 H21C 0.9800
C218 C219 1.49(2)
C218 H218 0.9500
N31 C219 1.3900
N31 C223 1.3900
C219 C220 1.3900
C220 C221 1.3900
C220 H220 0.9500
C221 C222 1.3900
C221 H221 0.9500
C222 C223 1.3900
C222 C225 1.525(13)
C223 H223 0.9500
N30 C224 1.3900
N30 C228 1.3900
C224 C225 1.3900
C224 H224 0.9500
C225 C226 1.3900
C226 C227 1.3900
C226 H226 0.9500
C227 C228 1.3900
C227 H227 0.9500
C228 C229 1.48(2)
C229 H229 0.9500
C230 C231 1.3963
C230 C235 1.3968
C231 C232 1.3961
C231 H231 0.9500
C232 C233 1.4022
C232 H232 0.9500
C233 C234 1.4022
C233 C236 1.5073
C234 C235 1.3962
C234 H234 0.9500
C235 H235 0.9500
C236 H23A 0.9800
C236 H23B 0.9800
C236 H23C 0.9800
C241 C246 1.3962
C241 C242 1.3966
C242 C243 1.3961
C242 H242 0.9500
C243 C244 1.4025
C243 H243 0.9500
C244 C245 1.4024
C244 C247 1.5069
C245 C246 1.3967
C245 H245 0.9500
C246 H246 0.9500
C247 H24A 0.9800
C247 H24B 0.9800
C247 H24C 0.9800
C248 C249 1.53(2)
C248 H248 0.9500
N35 C249 1.3900
N35 C253 1.3900
C249 C250 1.3900
C250 C251 1.3900
C250 H250 0.9500
C251 C252 1.3900
C251 H251 0.9500
C252 C253 1.3900
C252 C255 1.538(12)
C253 H253 0.9500
N34 C254 1.3900
N34 C258 1.3900
C254 C255 1.3900
C254 H254 0.9500
C255 C256 1.3900
C256 C257 1.3900
C256 H256 0.9500
C257 C258 1.3900
C257 H257 0.9500
C258 C259 1.53(2)
C259 H259 0.9500
C260 C265 1.3965
C260 C261 1.3966
C261 C262 1.3965
C261 H261 0.9500
C262 C263 1.4022
C262 H262 0.9500
C263 C264 1.4023
C263 C266 1.5073
C264 C265 1.3961
C264 H264 0.9500
C265 H265 0.9500
C266 H26D 0.9800
C266 H26E 0.9800
C266 H26F 0.9800
C271 C272 1.3965
C271 C276 1.3967
C272 C273 1.3961
C272 H272 0.9500
C273 C274 1.4022
C273 H273 0.9500
C274 C275 1.4016
C274 C277 1.5077
C275 C276 1.3964
C275 H275 0.9500
C276 H276 0.9500
C277 H27A 0.9800
C277 H27B 0.9800
C277 H27C 0.9800
C278 C279 1.54(3)
C278 H278 0.9500
N54 C279 1.3900
N54 C283 1.3900
C279 C280 1.3900
C280 C281 1.3900
C280 H280 0.9500
C281 C282 1.3900
C281 H281 0.9500
C282 C283 1.3900
C282 C285 1.522(16)
C283 H283 0.9500
N55 C284 1.3900
N55 C288 1.3900
C284 C285 1.3900
C284 H284 0.9500
C285 C286 1.3900
C286 C287 1.3900
C286 H286 0.9500
C287 C288 1.3900
C287 H287 0.9500
C288 C289 1.43(2)
C289 H289 0.9500
C290 C295 1.3967
C290 C291 1.3968
C291 C292 1.3960
C291 H291 0.9500
C292 C293 1.4025
C292 H292 0.9500
C293 C294 1.4022
C293 C296 1.5067
C294 C295 1.3965
C294 H294 0.9500
C295 H295 0.9500
C296 H29A 0.9800
C296 H29B 0.9800
C296 H29C 0.9800
C90' C91' 1.3964
C90' C95' 1.3966
C91' C92' 1.3960
C91' H91' 0.9500
C92' C93' 1.4023
C92' H92' 0.9500
C93' C94' 1.4022
C93' C96' 1.5069
C94' C95' 1.3964
C94' H94' 0.9500
C95' H95' 0.9500
C96' H96A 0.9800
C96' H96B 0.9800
C96' H96C 0.9800
C301 C306 1.3965
C301 C302 1.3966
C302 C303 1.3958
C302 H302 0.9500
C303 C304 1.4024
C303 H303 0.9500
C304 C305 1.4020
C304 C307 1.5067
C305 C306 1.3968
C305 H305 0.9500
C306 H306 0.9500
C307 H30A 0.9800
C307 H30B 0.9800
C307 H30C 0.9800
C501 C506 1.3964
C501 C502 1.3967
C502 C503 1.3962
C502 H502 0.9500
C503 C504 1.4021
C503 H503 0.9500
C504 C505 1.4020
C504 C507 1.5072
C505 C506 1.3965
C505 H505 0.9500
C506 H506 0.9500
C507 H50A 0.9800
C507 H50B 0.9800
C507 H50C 0.9800
C308 C309 1.48(3)
C308 H308 0.9500
N43 C309 1.3900
N43 C313 1.3900
C309 C310 1.3900
C310 C311 1.3900
C310 H310 0.9500
C311 C312 1.3900
C311 H311 0.9500
C312 C313 1.3900
C312 C315 1.512(18)
C313 H313 0.9500
N42 C314 1.3900
N42 C318 1.3900
C314 C315 1.3900
C314 H314 0.9500
C315 C316 1.3900
C316 C317 1.3900
C316 H316 0.9500
C317 C318 1.3900
C317 H317 0.9500
C318 C319 1.48(4)
C319 N41 1.14(4)
C319 H319 0.9500
C331 C332 1.3964
C331 C336 1.3966
C332 C333 1.3967
C332 H332 0.9500
C333 C334 1.4023
C333 H333 0.9500
C334 C335 1.4019
C334 C337 1.5068
C335 C336 1.3968
C335 H335 0.9500
C336 H336 0.9500
C337 H33A 0.9800
C337 H33B 0.9800
C337 H33C 0.9800
C338 C339 1.46(2)
C338 H338 0.9500
N59 C339 1.3900
N59 C343 1.3900
C339 C340 1.3900
C340 C341 1.3900
C340 H340 0.9500
C341 C342 1.3900
C341 H341 0.9500
C342 C343 1.3900
C342 C345 1.544(14)
C343 H343 0.9500
N61 C344 1.3900
N61 C348 1.3900
C344 C345 1.3900
C344 H344 0.9500
C345 C346 1.3900
C346 C347 1.3900
C346 H346 0.9500
C347 C348 1.3900
C347 H347 0.9500
C348 C349 1.47(3)
C349 H349 0.9500
C350 C351 1.3965
C350 C355 1.3966
C351 C352 1.3965
C351 H351 0.9500
C352 C353 1.4021
C352 H352 0.9500
C353 C354 1.4020
C353 C356 1.5071
C354 C355 1.3969
C354 H354 0.9500
C355 H355 0.9500
C356 H35A 0.9800
C356 H35B 0.9800
C356 H35C 0.9800
C361 C366 1.3963
C361 C362 1.3966
C362 C363 1.3964
C362 H362 0.9500
C363 C364 1.4020
C363 H363 0.9500
C364 C365 1.4018
C364 C367 1.5079
C365 C366 1.3965
C365 H365 0.9500
C366 H366 0.9500
C367 H36A 0.9800
C367 H36B 0.9800
C367 H36C 0.9800
C369 C370 1.49(3)
C369 H369 0.9500
N51 C374 1.3900
N51 C370 1.3900
C370 C371 1.3900
C371 C372 1.3900
C371 H371 0.9500
C372 C373 1.3900
C372 H372 0.9500
C373 C374 1.3900
C373 C376 1.469(17)
C374 H374 0.9500
N50 C375 1.3900
N50 C379 1.3900
C375 C376 1.3900
C375 H375 0.9500
C376 C377 1.3900
C377 C378 1.3900
C377 H377 0.9500
C378 C379 1.3900
C378 H378 0.9500
C379 C380 1.39(3)
C380 H380 0.9500
C381 C386 1.3962
C381 C382 1.3967
C382 C383 1.3965
C382 H382 0.9500
C383 C384 1.4022
C383 H383 0.9500
C384 C385 1.4021
C384 C387 1.5074
C385 C386 1.3966
C385 H385 0.9500
C386 H386 0.9500
C387 H38A 0.9800
C387 H38B 0.9800
C387 H38C 0.9800
C391 C392 1.3964
C391 C396 1.3965
C392 C393 1.3960
C392 H392 0.9500
C393 C394 1.4025
C393 H393 0.9500
C394 C395 1.4027
C394 C397 1.5063
C395 C396 1.3965
C395 H395 0.9500
C396 H396 0.9500
C397 H39A 0.9800
C397 H39B 0.9800
C397 H39C 0.9800
C398 C399 1.54(3)
C398 H398 0.9500
N47 C399 1.3900
N47 C403 1.3900
C399 C400 1.3900
C400 C401 1.3900
C400 H400 0.9500
C401 C402 1.3900
C401 H401 0.9500
C402 C403 1.3900
C402 C405 1.492(16)
C403 H403 0.9500
N46 C404 1.3900
N46 C408 1.3900
C404 C405 1.3900
C404 H404 0.9500
C405 C406 1.3900
C406 C407 1.3900
C406 H406 0.9500
C407 C408 1.3900
C407 H407 0.9500
C408 C409 1.50(3)
C409 H409 0.9500
C421 C426 1.3964
C421 C422 1.3965
C422 C423 1.3966
C422 H422 0.9500
C423 C424 1.4019
C423 H423 0.9500
C424 C425 1.4023
C424 C427 1.5073
C425 C426 1.3961
C425 H425 0.9500
C426 H426 0.9500
C427 H42A 0.9800
C427 H42B 0.9800
C427 H42C 0.9800
C428 C429 1.47(3)
C428 H428 0.9500
C439 C438 1.49(2)
C439 H439 0.9500
N27 C429 1.3900
N27 C433 1.3900
C429 C430 1.3900
C430 C431 1.3900
C430 H430 0.9500
C431 C432 1.3900
C431 H431 0.9500
C432 C433 1.3900
C432 C435 1.558(15)
C433 H433 0.9500
N26 C434 1.3900
N26 C438 1.3900
C434 C435 1.3900
C434 H434 0.9500
C435 C436 1.3900
C436 C437 1.3900
C436 H436 0.9500
C437 C438 1.3900
C437 H437 0.9500
C440 C441 1.3963
C440 C445 1.3971
C441 C442 1.3965
C441 H441 0.9500
C442 C443 1.4022
C442 H442 0.9500
C443 C444 1.4021
C443 C446 1.5071
C444 C445 1.3963
C444 H444 0.9500
C445 H445 0.9500
C446 H44A 0.9800
C446 H44B 0.9800
C446 H44C 0.9800
N2S C3S 1.27(6)
C3S C4S 1.49(7)
C4S H4S1 0.9800
C4S H4S2 0.9800
C4S H4S3 0.9800
C540 C545 1.3965
C540 C541 1.3970
C541 C542 1.3963
C541 H541 0.9500
C542 C543 1.4023
C542 H542 0.9500
C543 C544 1.4021
C543 C546 1.5072
C544 C545 1.3961
C544 H544 0.9500
C545 H545 0.9500
C546 H54A 0.9800
C546 H54B 0.9800
C546 H54C 0.9800
C410 C411 1.3964
C410 C415 1.3965
C411 C412 1.3964
C411 H411 0.9500
C412 C413 1.4022
C412 H412 0.9500
C413 C414 1.4021
C413 C416 1.5070
C414 C415 1.3964
C414 H414 0.9500
C415 H415 0.9500
C416 H41A 0.9800
C416 H41B 0.9800
C416 H41C 0.9800
N41 C320 1.459(18)
C320 C325 1.3965
C320 C321 1.3965
C321 C322 1.3962
C321 H321 0.9500
C322 C323 1.4022
C322 H322 0.9500
C323 C324 1.4020
C323 C326 1.5073
C324 C325 1.3962
C324 H324 0.9500
C325 H325 0.9500
C326 H32A 0.9800
C326 H32B 0.9800
C326 H32C 0.9800
Cl1 O1' 1.41(2)
Cl1 O4' 1.44(2)
Cl1 O2 1.444(16)
Cl1 O3' 1.45(2)
Cl1 O4 1.458(16)
Cl1 O1 1.461(16)
Cl1 O3 1.461(16)
Cl1 O2' 1.50(2)
Cl2 O5 1.458(11)
Cl2 O7 1.458(12)
Cl2 O6 1.459(11)
Cl2 O8' 1.459(11)
Cl2 O8 1.459(11)
Cl2 O6' 1.459(11)
Cl2 O5' 1.459(11)
Cl3 O11 1.433(12)
Cl3 O10' 1.438(13)
Cl3 O12 1.449(12)
Cl3 O9' 1.453(13)
Cl3 O12' 1.454(14)
Cl3 O9 1.456(12)
Cl3 O11' 1.462(14)
Cl3 O10 1.462(12)
Cl4 O16 1.409(19)
Cl4 O15 1.419(17)
Cl4 O14 1.42(2)
Cl4 O13 1.45(2)
Cl5 O19 1.37(2)
Cl5 O20 1.47(2)
Cl5 O18 1.50(3)
Cl5 O17 1.51(3)
Cl6 O23 1.433(14)
Cl6 O21' 1.441(14)
Cl6 O24' 1.443(14)
Cl6 O22 1.447(14)
Cl6 O22' 1.450(14)
Cl6 O23' 1.451(14)
Cl6 O24 1.454(14)
Cl6 O21 1.455(14)
Cl7 O25 1.424(17)
Cl7 O27 1.427(14)
Cl7 O26 1.48(2)
Cl7 O28 1.53(2)
Cl8 O30' 1.428(9)
Cl8 O32 1.437(10)
Cl8 O29 1.438(10)
Cl8 O32' 1.439(9)
Cl8 O31 1.440(10)
Cl8 O30 1.444(10)
Cl8 O29' 1.446(9)
Cl8 O31' 1.447(9)
Cl9 O33 1.31(3)
Cl9 O34 1.34(3)
Cl9 O36 1.35(4)
Cl9 O33' 1.43(7)
Cl9 O36' 1.51(6)
Cl9 O34' 1.53(5)
Cl9 O35 1.64(3)
Cl9 O35' 1.66(6)
Cl10 O38 1.430(9)
Cl10 O38' 1.438(10)
Cl10 O37' 1.440(10)
Cl10 O39' 1.441(10)
Cl10 O40' 1.445(10)
Cl10 O40 1.445(9)
Cl10 O39 1.450(9)
Cl10 O37 1.457(9)
Cl12 O45 1.427(9)
Cl12 O46 1.438(9)
Cl12 O47 1.451(9)
Cl12 O48 1.450(9)
Cl22 O45' 1.432(10)
Cl22 O46' 1.440(10)
Cl22 O47' 1.442(10)
Cl22 O48' 1.445(10)
Cl13 O49' 1.480(17)
Cl13 O52 1.484(17)
Cl13 O52' 1.487(17)
Cl13 O49 1.489(17)
Cl13 O50 1.490(17)
Cl13 O51' 1.493(17)
Cl13 O50' 1.495(17)
Cl13 O51 1.495(17)
Cl14 O53 1.39(3)
Cl14 O56 1.39(4)
Cl14 O54 1.44(3)
Cl14 O55 1.46(4)
Cl15 O58 1.4422
Cl15 O59 1.4424
Cl15 O60 1.4424
Cl15 O57 1.4425
Cl25 O58' 1.4424
Cl25 O60' 1.4424
Cl25 O59' 1.4424
Cl25 O57' 1.4425
Cl16 O61' 1.02(9)
Cl16 O64 1.32(2)
Cl16 O61 1.33(2)
Cl16 O62 1.33(2)
Cl16 O63 1.33(2)
O62 O61' 1.58(13)
O63 O61' 0.69(12)
Cl17 O66 1.43(2)
Cl17 O68 1.43(2)
Cl17 O67' 1.44(2)
Cl17 O68' 1.44(2)
Cl17 O66' 1.44(2)
Cl17 O65' 1.44(2)
Cl17 O65 1.44(2)
Cl17 O67 1.45(2)
C2S C1S 1.44(4)
C2S H2S1 0.9800
C2S H2S2 0.9800
C2S H2S3 0.9800
C1S N1S 1.53(4)
F1 H1F 1.0521
F2 H1F 1.0917

loop_
_geom_torsion_atom_site_label_1
_geom_torsion_atom_site_label_2
_geom_torsion_atom_site_label_3
_geom_torsion_atom_site_label_4
_geom_torsion
C8 N1 C1 C2 44(2)
Cd1 N1 C1 C2 -109.6(13)
C8 N1 C1 C6 -149.4(18)
Cd1 N1 C1 C6 56.6(18)
C6 C1 C2 C3 0.1
N1 C1 C2 C3 166.2(14)
C1 C2 C3 C4 0.1
C2 C3 C4 C5 -0.3
C2 C3 C4 C7 178.5
C3 C4 C5 C6 0.3
C7 C4 C5 C6 -178.5
C4 C5 C6 C1 -0.1
C2 C1 C6 C5 -0.1
N1 C1 C6 C5 -166.7(14)
C1 N1 C8 C9 -179.5(18)
Cd1 N1 C8 C9 -22(3)
C13 N2 C9 C10 0.0
Cd1 N2 C9 C10 -170.7(9)
C13 N2 C9 C8 179.4(15)
Cd1 N2 C9 C8 8.6(14)
N1 C8 C9 C10 -170.5(18)
N1 C8 C9 N2 10(3)
N2 C9 C10 C11 0.0
C8 C9 C10 C11 -179.3(18)
C9 C10 C11 C12 0.0
C10 C11 C12 C13 0.0
C10 C11 C12 C15 179.8(16)
C11 C12 C13 N2 0.0
C15 C12 C13 N2 -179.8(16)
C9 N2 C13 C12 0.0
Cd1 N2 C13 C12 170.4(9)
C18 N3 C14 C15 0.0
Cd2 N3 C14 C15 165.7(13)
N3 C14 C15 C16 0.0
N3 C14 C15 C12 174.2(18)
C11 C12 C15 C16 -44.8(19)
C13 C12 C15 C16 135.0(12)
C11 C12 C15 C14 141.3(11)
C13 C12 C15 C14 -38.9(17)
C14 C15 C16 C17 0.0
C12 C15 C16 C17 -174(2)
C15 C16 C17 C18 0.0
C16 C17 C18 N3 0.0
C16 C17 C18 C19 180(2)
C14 N3 C18 C17 0.0
Cd2 N3 C18 C17 -167.6(11)
C14 N3 C18 C19 -180(2)
Cd2 N3 C18 C19 12.6(18)
C20 N4 C19 C18 180(2)
Cd2 N4 C19 C18 -4(4)
C17 C18 C19 N4 174(3)
N3 C18 C19 N4 -6(4)
C19 N4 C20 C21 -153(3)
Cd2 N4 C20 C21 31(2)
C19 N4 C20 C25 33(4)
Cd2 N4 C20 C25 -142.5(11)
N4 C20 C21 C22 -173.5(16)
C25 C20 C21 C22 0.1
C20 C21 C22 C23 0.1
C21 C22 C23 C24 -0.3
C21 C22 C23 C26 178.5
C22 C23 C24 C25 0.3
C26 C23 C24 C25 -178.5
C23 C24 C25 C20 -0.1
N4 C20 C25 C24 173.6(16)
C21 C20 C25 C24 -0.1
C38 N9 C31 C36 35(2)
Cd3 N9 C31 C36 -115.8(9)
C38 N9 C31 C32 -151.7(16)
Cd3 N9 C31 C32 57.1(13)
C36 C31 C32 C33 0.1
N9 C31 C32 C33 -173.2(10)
C31 C32 C33 C34 0.1
C32 C33 C34 C35 -0.3
C32 C33 C34 C37 178.5
C33 C34 C35 C36 0.3
C37 C34 C35 C36 -178.5
C34 C35 C36 C31 -0.1
C32 C31 C36 C35 -0.1
N9 C31 C36 C35 172.5(11)
C31 N9 C38 C39 -174.0(16)
Cd3 N9 C38 C39 -21(3)
C43 N10 C39 C40 0.0
Cd3 N10 C39 C40 -164.8(9)
C43 N10 C39 C38 179.7(16)
Cd3 N10 C39 C38 14.9(15)
N9 C38 C39 C40 -175.4(16)
N9 C38 C39 N10 5(3)
N10 C39 C40 C41 0.0
C38 C39 C40 C41 -179.7(17)
C39 C40 C41 C42 0.0
C40 C41 C42 C43 0.0
C40 C41 C42 C45 -171.7(17)
C41 C42 C43 N10 0.0
C45 C42 C43 N10 173.0(14)
C39 N10 C43 C42 0.0
Cd3 N10 C43 C42 164.1(10)
C48 N11 C44 C45 0.0
Cd4 N11 C44 C45 167.4(10)
N11 C44 C45 C46 0.0
N11 C44 C45 C42 177.6(16)
C43 C42 C45 C44 -35.9(15)
C41 C42 C45 C44 136.4(11)
C43 C42 C45 C46 141.7(10)
C41 C42 C45 C46 -46.1(18)
C44 C45 C46 C47 0.0
C42 C45 C46 C47 -177.6(16)
C45 C46 C47 C48 0.0
C46 C47 C48 N11 0.0
C46 C47 C48 C49 179.0(18)
C44 N11 C48 C47 0.0
Cd4 N11 C48 C47 -168.4(10)
C44 N11 C48 C49 -179.5(17)
Cd4 N11 C48 C49 12.1(15)
C50 N12 C49 C48 -173.4(18)
Cd4 N12 C49 C48 -9(3)
C47 C48 C49 N12 179(2)
N11 C48 C49 N12 -2(3)
C49 N12 C50 C51 54(3)
Cd4 N12 C50 C51 -110.2(12)
C49 N12 C50 C55 -132(2)
Cd4 N12 C50 C55 63.7(14)
C55 C50 C51 C52 0.1
N12 C50 C51 C52 174.1(12)
C50 C51 C52 C53 0.1
C51 C52 C53 C54 -0.3
C51 C52 C53 C56 178.5
C52 C53 C54 C55 0.3
C56 C53 C54 C55 -178.5
C53 C54 C55 C50 -0.1
C51 C50 C55 C54 -0.1
N12 C50 C55 C54 -174.1(12)
C69 N13 C61 C66 49(2)
Cd4 N13 C61 C66 -116.3(12)
C69 N13 C61 C62 -143.3(16)
Cd4 N13 C61 C62 51.2(15)
C66 C61 C62 C63 0.2
N13 C61 C62 C63 -167.6(10)
C61 C62 C63 C64 0.1
C62 C63 C64 C65 -0.3
C62 C63 C64 C67 178.5
C63 C64 C65 C66 0.3
C67 C64 C65 C66 -178.5
C64 C65 C66 C61 -0.1
C62 C61 C66 C65 -0.2
N13 C61 C66 C65 167.3(11)
C61 N13 C69 C70 -175.7(15)
Cd4 N13 C69 C70 -8(3)
C74 N14 C70 C71 0.0
Cd4 N14 C70 C71 -169.5(8)
C74 N14 C70 C69 -178.4(16)
Cd4 N14 C70 C69 12.1(14)
N13 C69 C70 N14 -2(3)
N13 C69 C70 C71 179.5(17)
N14 C70 C71 C72 0.0
C69 C70 C71 C72 178.3(17)
C70 C71 C72 C73 0.0
C71 C72 C73 C74 0.0
C71 C72 C73 C76 178.9(15)
C72 C73 C74 N14 0.0
C76 C73 C74 N14 -178.9(14)
C70 N14 C74 C73 0.0
Cd4 N14 C74 C73 168.6(9)
C79 N15 C75 C76 0.0
Cd5 N15 C75 C76 165.5(9)
N15 C75 C76 C77 0.0
N15 C75 C76 C73 179.0(15)
C72 C73 C76 C75 137.6(9)
C74 C73 C76 C75 -43.4(14)
C72 C73 C76 C77 -43.3(15)
C74 C73 C76 C77 135.6(9)
C75 C76 C77 C78 0.0
C73 C76 C77 C78 -179.0(15)
C76 C77 C78 C79 0.0
C77 C78 C79 C80 -179.3(18)
C77 C78 C79 N15 0.0
C75 N15 C79 C80 179.4(17)
Cd5 N15 C79 C80 12.3(15)
C75 N15 C79 C78 0.0
Cd5 N15 C79 C78 -167.1(8)
C581 N16 C80 C79 -174.2(19)
C81 N16 C80 C79 172(2)
Cd5 N16 C80 C79 -9(3)
C78 C79 C80 N16 177.6(18)
N15 C79 C80 N16 -2(3)
C80 N16 C81 C86 132(2)
C581 N16 C81 C86 40(7)
Cd5 N16 C81 C86 -47(2)
C80 N16 C81 C82 -43(3)
C581 N16 C81 C82 -134(8)
Cd5 N16 C81 C82 138.2(15)
C86 C81 C82 C83 0.1
N16 C81 C82 C83 175.0(19)
C81 C82 C83 C84 0.1
C82 C83 C84 C85 -0.3
C82 C83 C84 C87 178.5
C83 C84 C85 C86 0.3
C87 C84 C85 C86 -178.5
C84 C85 C86 C81 -0.1
C82 C81 C86 C85 -0.1
N16 C81 C86 C85 -175(2)
C80 N16 C581 C582 17(3)
C81 N16 C581 C582 112(8)
Cd5 N16 C581 C582 -145.7(11)
C80 N16 C581 C586 -163.8(16)
C81 N16 C581 C586 -68(7)
Cd5 N16 C581 C586 33.9(18)
N16 C581 C586 C585 -179.6(12)
C582 C581 C586 C585 -0.1
C581 C586 C585 C584 -0.1
C586 C585 C584 C583 0.3
C586 C585 C584 C587 -178.5
C585 C584 C583 C582 -0.3
C587 C584 C583 C582 178.5
C584 C583 C582 C581 0.1
N16 C581 C582 C583 179.7(12)
C586 C581 C582 C583 0.1
C99 N17 C91 C92 -138.7(16)
Cd5 N17 C91 C92 56.2(13)
C99 N17 C91 C96 46(2)
Cd5 N17 C91 C96 -119.3(10)
C96 C91 C92 C93 0.1
N17 C91 C92 C93 -175.4(11)
C91 C92 C93 C94 0.1
C92 C93 C94 C95 -0.3
C92 C93 C94 C97 178.5
C93 C94 C95 C96 0.3
C97 C94 C95 C96 -178.5
C94 C95 C96 C91 -0.1
C92 C91 C96 C95 -0.1
N17 C91 C96 C95 175.5(11)
C91 N17 C99 C98 -174.3(14)
Cd5 N17 C99 C98 -8(2)
C103 N18 C98 C100 0.0
Cd5 N18 C98 C100 -174.4(8)
C103 N18 C98 C99 -168.5(14)
Cd5 N18 C98 C99 17.0(13)
N17 C99 C98 N18 -6(2)
N17 C99 C98 C100 -174.0(16)
N18 C98 C100 C101 0.0
C99 C98 C100 C101 167.7(15)
C98 C100 C101 C102 0.0
C100 C101 C102 C103 0.0
C100 C101 C102 C105 -174.6(14)
C101 C102 C103 N18 0.0
C105 C102 C103 N18 175.0(13)
C98 N18 C103 C102 0.0
Cd5 N18 C103 C102 173.9(9)
C108 N19 C104 C105 0.0
Cd1 N19 C104 C105 164.6(9)
N19 C104 C105 C106 0.0
N19 C104 C105 C102 178.4(14)
C103 C102 C105 C104 -42.4(14)
C101 C102 C105 C104 132.3(10)
C103 C102 C105 C106 136.0(9)
C101 C102 C105 C106 -49.2(14)
C104 C105 C106 C107 0.0
C102 C105 C106 C107 -178.5(14)
C105 C106 C107 C108 0.0
C106 C107 C108 N19 0.0
C106 C107 C108 C109 -178.4(17)
C104 N19 C108 C107 0.0
Cd1 N19 C108 C107 -165.9(9)
C104 N19 C108 C109 178.6(16)
Cd1 N19 C108 C109 12.7(14)
C110 N20 C109 C108 -173.3(18)
Cd1 N20 C109 C108 -8(3)
C107 C108 C109 N20 175.6(18)
N19 C108 C109 N20 -3(3)
C109 N20 C110 C111 -137(2)
Cd1 N20 C110 C111 58.4(16)
C109 N20 C110 C115 38(3)
Cd1 N20 C110 C115 -126.7(11)
C115 C110 C111 C112 0.1
N20 C110 C111 C112 175.0(15)
C110 C111 C112 C113 0.1
C111 C112 C113 C114 -0.3
C111 C112 C113 C116 178.5
C112 C113 C114 C115 0.3
C116 C113 C114 C115 -178.5
C111 C110 C115 C114 -0.1
N20 C110 C115 C114 -175.0(15)
C113 C114 C115 C110 -0.1
C128 N5 C121 C122 -139(2)
C521 N5 C121 C122 93.6(4)
Cd2 N5 C121 C122 63.0(15)
C128 N5 C121 C126 41(2)
C521 N5 C121 C126 -85.7(3)
Cd2 N5 C121 C126 -116.3(14)
N5 C121 C122 C123 -179.2(6)
C126 C121 C122 C123 0.1
C121 C122 C123 C124 0.1
C122 C123 C124 C125 -0.3
C122 C123 C124 C127 178.5
C123 C124 C125 C126 0.3
C127 C124 C125 C126 -178.5
C124 C125 C126 C121 -0.1
N5 C121 C126 C125 179.2(6)
C122 C121 C126 C125 -0.1
C128 N5 C521 C526 -142(3)
C121 N5 C521 C526 -76.8(4)
Cd2 N5 C521 C526 78.6(12)
C128 N5 C521 C522 26(3)
C121 N5 C521 C522 91.5(4)
Cd2 N5 C521 C522 -113.1(11)
C526 C521 C522 C523 -0.1
N5 C521 C522 C523 -168.4(7)
C521 C522 C523 C524 -0.1
C522 C523 C524 C525 0.3
C522 C523 C524 C527 -178.5
C523 C524 C525 C526 -0.3
C527 C524 C525 C526 178.5
C524 C525 C526 C521 0.1
C522 C521 C526 C525 0.1
N5 C521 C526 C525 168.5(7)
C121 N5 C128 C129 177(3)
C521 N5 C128 C129 -163(3)
Cd2 N5 C128 C129 -20(4)
C133 N6 C129 C130 0.0
Cd2 N6 C129 C130 -170.5(9)
C133 N6 C129 C128 179.5(19)
Cd2 N6 C129 C128 8.9(15)
N5 C128 C129 N6 9(4)
N5 C128 C129 C130 -172(3)
N6 C129 C130 C131 0.0
C128 C129 C130 C131 -179(2)
C129 C130 C131 C132 0.0
C130 C131 C132 C133 0.0
C130 C131 C132 C135 -177.4(16)
C131 C132 C133 N6 0.0
C135 C132 C133 N6 177.4(16)
C129 N6 C133 C132 0.0
Cd2 N6 C133 C132 169.2(10)
C138 N7 C134 C135 0.0
Cd3 N7 C134 C135 165.9(9)
N7 C134 C135 C136 0.0
N7 C134 C135 C132 -178.7(16)
C131 C132 C135 C136 -42.8(16)
C133 C132 C135 C136 139.8(10)
C131 C132 C135 C134 136.0(10)
C133 C132 C135 C134 -41.5(16)
C134 C135 C136 C137 0.0
C132 C135 C136 C137 178.7(16)
C135 C136 C137 C138 0.0
C136 C137 C138 C139 -176(2)
C136 C137 C138 N7 0.0
C134 N7 C138 C139 176.4(19)
Cd3 N7 C138 C139 9.6(17)
C134 N7 C138 C137 0.0
Cd3 N7 C138 C137 -166.7(9)
C140 N8 C139 C138 -166(2)
Cd3 N8 C139 C138 -28(3)
C137 C138 C139 N8 -169(2)
N7 C138 C139 N8 15(4)
C139 N8 C140 C145 19(2)
Cd3 N8 C140 C145 -113.5(8)
C139 N8 C140 C141 -162.3(17)
Cd3 N8 C140 C141 64.9(10)
C145 C140 C141 C142 0.2
N8 C140 C141 C142 -178.2(5)
C140 C141 C142 C143 0.1
C141 C142 C143 C144 -0.3
C141 C142 C143 C146 178.5
C142 C143 C144 C145 0.3
C146 C143 C144 C145 -178.5
C143 C144 C145 C140 -0.1
C141 C140 C145 C144 -0.2
N8 C140 C145 C144 178.2(5)
C158 N40 C151 C156 -150.7(15)
Cd7 N40 C151 C156 37.3(17)
C158 N40 C151 C152 37(2)
Cd7 N40 C151 C152 -134.7(11)
C156 C151 C152 C153 0.1
N40 C151 C152 C153 171.8(14)
C151 C152 C153 C154 0.1
C152 C153 C154 C155 -0.3
C152 C153 C154 C157 178.5
C153 C154 C155 C156 0.2
C157 C154 C155 C156 -178.5
C152 C151 C156 C155 -0.1
N40 C151 C156 C155 -172.5(13)
C154 C155 C156 C151 -0.1
C151 N40 C158 C159 -175.2(15)
Cd7 N40 C158 C159 -2(3)
C163 N39 C159 C160 0.0
Cd7 N39 C159 C160 -171.9(9)
C163 N39 C159 C158 -172.7(16)
Cd7 N39 C159 C158 15.4(15)
N40 C158 C159 N39 -9(3)
N40 C158 C159 C160 178.4(16)
N39 C159 C160 C161 0.0
C158 C159 C160 C161 172.6(16)
C159 C160 C161 C162 0.0
C160 C161 C162 C163 0.0
C160 C161 C162 C165 178.1(14)
C161 C162 C163 N39 0.0
C165 C162 C163 N39 -178.1(15)
C159 N39 C163 C162 0.0
Cd7 N39 C163 C162 171.2(9)
C168 N38 C164 C165 0.0
Cd6 N38 C164 C165 174.0(11)
N38 C164 C165 C166 0.0
N38 C164 C165 C162 -178.0(15)
C161 C162 C165 C164 122.0(10)
C163 C162 C165 C164 -59.9(15)
C161 C162 C165 C166 -55.9(15)
C163 C162 C165 C166 122.1(11)
C164 C165 C166 C167 0.0
C162 C165 C166 C167 177.9(16)
C165 C166 C167 C168 0.0
C166 C167 C168 N38 0.0
C166 C167 C168 C169 177.7(18)
C164 N38 C168 C167 0.0
Cd6 N38 C168 C167 -174.9(10)
C164 N38 C168 C169 -177.7(18)
Cd6 N38 C168 C169 7.5(16)
C170 N37 C169 C168 172.6(17)
Cd6 N37 C169 C168 -2(3)
C167 C168 C169 N37 178(2)
N38 C168 C169 N37 -4(3)
C169 N37 C170 C171 -27(3)
Cd6 N37 C170 C171 145.8(11)
C169 N37 C170 C175 153.2(18)
Cd6 N37 C170 C175 -33.6(17)
C175 C170 C171 C172 0.2
N37 C170 C171 C172 -179.2(11)
C170 C171 C172 C173 0.1
C171 C172 C173 C174 -0.3
C171 C172 C173 C176 178.5
C172 C173 C174 C175 0.3
C176 C173 C174 C175 -178.5
C173 C174 C175 C170 0.0
C171 C170 C175 C174 -0.2
N37 C170 C175 C174 179.3(11)
C188 N21 C181 C182 -154(2)
Cd7 N21 C181 C182 38(2)
C188 N21 C181 C186 36(3)
Cd7 N21 C181 C186 -131.4(10)
C186 C181 C182 C183 0.1
N21 C181 C182 C183 -168.8(17)
C181 C182 C183 C184 0.1
C182 C183 C184 C185 -0.3
C182 C183 C184 C187 178.5
C183 C184 C185 C186 0.3
C187 C184 C185 C186 -178.5
C184 C185 C186 C181 -0.1
C182 C181 C186 C185 -0.1
N21 C181 C186 C185 170.2(15)
C181 N21 C188 C189 177(2)
Cd7 N21 C188 C189 -15(3)
C193 N22 C189 C190 0.0
Cd7 N22 C189 C190 -166.7(10)
C193 N22 C189 C188 176(2)
Cd7 N22 C189 C188 9.3(18)
N21 C188 C189 C190 180(2)
N21 C188 C189 N22 4(3)
N22 C189 C190 C191 0.0
C188 C189 C190 C191 -176(2)
C189 C190 C191 C192 0.0
C190 C191 C192 C193 0.0
C190 C191 C192 C195 -173.7(16)
C191 C192 C193 N22 0.0
C195 C192 C193 N22 174.1(15)
C189 N22 C193 C192 0.0
Cd7 N22 C193 C192 164.9(11)
C198 N23 C194 C195 0.0
Cd8 N23 C194 C195 170.4(9)
N23 C194 C195 C196 0.0
N23 C194 C195 C192 171.8(14)
C191 C192 C195 C194 137.0(10)
C193 C192 C195 C194 -36.9(15)
C191 C192 C195 C196 -51.2(16)
C193 C192 C195 C196 134.9(10)
C194 C195 C196 C197 0.0
C192 C195 C196 C197 -171.8(14)
C195 C196 C197 C198 0.0
C196 C197 C198 N23 0.0
C196 C197 C198 C199 176.8(17)
C194 N23 C198 C197 0.0
Cd8 N23 C198 C197 -171.0(8)
C194 N23 C198 C199 -177.1(15)
Cd8 N23 C198 C199 11.9(14)
C200 N24 C199 C198 -175.7(16)
Cd8 N24 C199 C198 -16(3)
C197 C198 C199 N24 -173.8(18)
N23 C198 C199 N24 3(3)
C199 N24 C200 C205 -147.4(18)
Cd8 N24 C200 C205 53.8(14)
C199 N24 C200 C201 42(2)
Cd8 N24 C200 C201 -116.8(9)
C205 C200 C201 C202 0.1
N24 C200 C201 C202 170.6(13)
C200 C201 C202 C203 0.1
C201 C202 C203 C204 -0.3
C201 C202 C203 C206 178.5
C202 C203 C204 C205 0.3
C206 C203 C204 C205 -178.5
C203 C204 C205 C200 -0.1
C201 C200 C205 C204 -0.1
N24 C200 C205 C204 -171.0(12)
C218 N32 C211 C216 -154.8(14)
Cd10 N32 C211 C216 51.0(13)
C218 N32 C211 C212 38(2)
Cd10 N32 C211 C212 -116.4(8)
N32 C211 C212 C213 167.4(10)
C216 C211 C212 C213 0.1
C211 C212 C213 C214 0.1
C212 C213 C214 C215 -0.3
C212 C213 C214 C217 178.5
C213 C214 C215 C216 0.3
C217 C214 C215 C216 -178.5
C214 C215 C216 C211 -0.1
N32 C211 C216 C215 -167.8(10)
C212 C211 C216 C215 -0.1
C211 N32 C218 C219 -177.5(14)
Cd10 N32 C218 C219 -21(2)
C223 N31 C219 C220 0.0
Cd10 N31 C219 C220 -165.9(7)
C223 N31 C219 C218 179.1(13)
Cd10 N31 C219 C218 13.2(12)
N32 C218 C219 C220 -175.2(14)
N32 C218 C219 N31 6(2)
N31 C219 C220 C221 0.0
C218 C219 C220 C221 -179.0(14)
C219 C220 C221 C222 0.0
C220 C221 C222 C223 0.0
C220 C221 C222 C225 -174.4(13)
C221 C222 C223 N31 0.0
C225 C222 C223 N31 174.6(12)
C219 N31 C223 C222 0.0
Cd10 N31 C223 C222 164.6(7)
C228 N30 C224 C225 0.0
Cd9 N30 C224 C225 169.4(9)
N30 C224 C225 C226 0.0
N30 C224 C225 C222 -179.3(14)
C223 C222 C225 C224 -37.0(13)
C221 C222 C225 C224 137.5(8)
C223 C222 C225 C226 143.7(8)
C221 C222 C225 C226 -41.8(13)
C224 C225 C226 C227 0.0
C222 C225 C226 C227 179.3(14)
C225 C226 C227 C228 0.0
C226 C227 C228 N30 0.0
C226 C227 C228 C229 -172.9(16)
C224 N30 C228 C227 0.0
Cd9 N30 C228 C227 -170.1(8)
C224 N30 C228 C229 173.5(15)
Cd9 N30 C228 C229 3.4(13)
C230 N29 C229 C228 -176.4(15)
Cd9 N29 C229 C228 -12(3)
C227 C228 C229 N29 179.2(16)
N30 C228 C229 N29 6(3)
C229 N29 C230 C231 -157.2(16)
Cd9 N29 C230 C231 39.8(16)
C229 N29 C230 C235 28(2)
Cd9 N29 C230 C235 -134.9(8)
C235 C230 C231 C232 0.1
N29 C230 C231 C232 -174.5(10)
C230 C231 C232 C233 0.0
C231 C232 C233 C234 -0.2
C231 C232 C233 C236 178.6
C232 C233 C234 C235 0.3
C236 C233 C234 C235 -178.5
C233 C234 C235 C230 -0.1
C231 C230 C235 C234 -0.1
N29 C230 C235 C234 174.6(10)
C248 N36 C241 C246 -148.2(13)
Cd6 N36 C241 C246 53.3(14)
C248 N36 C241 C242 38.6(19)
Cd6 N36 C241 C242 -120.0(8)
C246 C241 C242 C243 0.1
N36 C241 C242 C243 173.4(11)
C241 C242 C243 C244 0.1
C242 C243 C244 C245 -0.3
C242 C243 C244 C247 178.5
C243 C244 C245 C246 0.2
C247 C244 C245 C246 -178.5
C242 C241 C246 C245 -0.2
N36 C241 C246 C245 -173.6(11)
C244 C245 C246 C241 0.0
C241 N36 C248 C249 -177.6(13)
Cd6 N36 C248 C249 -17(2)
C253 N35 C249 C250 0.0
Cd6 N35 C249 C250 -169.8(7)
C253 N35 C249 C248 -174.6(13)
Cd6 N35 C249 C248 15.6(12)
N36 C248 C249 C250 -173.6(14)
N36 C248 C249 N35 1(2)
N35 C249 C250 C251 0.0
C248 C249 C250 C251 174.1(14)
C249 C250 C251 C252 0.0
C250 C251 C252 C253 0.0
C250 C251 C252 C255 -175.9(13)
C251 C252 C253 N35 0.0
C255 C252 C253 N35 176.2(12)
C249 N35 C253 C252 0.0
Cd6 N35 C253 C252 168.6(8)
C258 N34 C254 C255 0.0
Cd10 N34 C254 C255 167.8(9)
N34 C254 C255 C256 0.0
N34 C254 C255 C252 -177.4(12)
C251 C252 C255 C254 134.9(9)
C253 C252 C255 C254 -41.2(12)
C251 C252 C255 C256 -42.5(13)
C253 C252 C255 C256 141.4(8)
C254 C255 C256 C257 0.0
C252 C255 C256 C257 177.4(12)
C255 C256 C257 C258 0.0
C256 C257 C258 N34 0.0
C256 C257 C258 C259 177.5(14)
C254 N34 C258 C257 0.0
Cd10 N34 C258 C257 -169.3(8)
C254 N34 C258 C259 -177.6(13)
Cd10 N34 C258 C259 13.0(12)
C260 N33 C259 C258 -178.6(13)
Cd10 N33 C259 C258 -19(2)
C257 C258 C259 N33 -173.4(14)
N34 C258 C259 N33 4(2)
C259 N33 C260 C265 -147.8(14)
Cd10 N33 C260 C265 55.1(13)
C259 N33 C260 C261 40.5(19)
Cd10 N33 C260 C261 -116.6(10)
C265 C260 C261 C262 0.1
N33 C260 C261 C262 171.7(8)
C260 C261 C262 C263 0.1
C261 C262 C263 C264 -0.3
C261 C262 C263 C266 178.5
C262 C263 C264 C265 0.3
C266 C263 C264 C265 -178.5
C263 C264 C265 C260 0.0
C261 C260 C265 C264 -0.2
N33 C260 C265 C264 -172.1(8)
C278 N53 C271 C272 -25.7(18)
Cd4 N53 C271 C272 170.1(6)
C278 N53 C271 C276 150.5(15)
Cd4 N53 C271 C276 -13.6(10)
C276 C271 C272 C273 0.1
N53 C271 C272 C273 176.3(5)
C271 C272 C273 C274 0.1
C272 C273 C274 C275 -0.3
C272 C273 C274 C277 178.5
C273 C274 C275 C276 0.3
C277 C274 C275 C276 -178.5
C274 C275 C276 C271 -0.1
C272 C271 C276 C275 -0.1
N53 C271 C276 C275 -176.5(5)
C271 N53 C278 C279 -170.7(15)
Cd4 N53 C278 C279 -3(3)
C283 N54 C279 C280 0.0
Cd4 N54 C279 C280 165.6(8)
C283 N54 C279 C278 179.4(16)
Cd4 N54 C279 C278 -14.9(14)
N53 C278 C279 C280 -167.3(17)
N53 C278 C279 N54 13(3)
N54 C279 C280 C281 0.0
C278 C279 C280 C281 -179.4(16)
C279 C280 C281 C282 0.0
C280 C281 C282 C283 0.0
C280 C281 C282 C285 -179.5(14)
C281 C282 C283 N54 0.0
C285 C282 C283 N54 179.5(14)
C279 N54 C283 C282 0.0
Cd4 N54 C283 C282 -162.8(10)
C288 N55 C284 C285 0.0
Cd9 N55 C284 C285 -170.7(9)
N55 C284 C285 C286 0.0
N55 C284 C285 C282 -179.4(14)
C281 C282 C285 C286 -17.6(16)
C283 C282 C285 C286 162.9(8)
C281 C282 C285 C284 161.8(8)
C283 C282 C285 C284 -17.7(14)
C284 C285 C286 C287 0.0
C282 C285 C286 C287 179.4(15)
C285 C286 C287 C288 0.0
C286 C287 C288 N55 0.0
C286 C287 C288 C289 176.1(18)
C284 N55 C288 C287 0.0
Cd9 N55 C288 C287 171.7(8)
C284 N55 C288 C289 -176.5(16)
Cd9 N55 C288 C289 -4.8(14)
C290 N56 C289 C288 -176.4(18)
C90' N56 C289 C288 -172.9(18)
Cd9 N56 C289 C288 9(3)
C287 C288 C289 N56 -179.4(18)
N55 C288 C289 N56 -3(3)
C289 N56 C290 C295 8(3)
C90' N56 C290 C295 -152.9(9)
Cd9 N56 C290 C295 -178.4(6)
C289 N56 C290 C291 174.3(17)
C90' N56 C290 C291 13.6(4)
Cd9 N56 C290 C291 -11.9(16)
C295 C290 C291 C292 0.1
N56 C290 C291 C292 -167.8(11)
C290 C291 C292 C293 0.1
C291 C292 C293 C294 -0.3
C291 C292 C293 C296 178.5
C292 C293 C294 C295 0.3
C296 C293 C294 C295 -178.5
C293 C294 C295 C290 -0.1
C291 C290 C295 C294 -0.1
N56 C290 C295 C294 165.3(14)
C289 N56 C90' C91' -122(2)
C290 N56 C90' C91' -100.7(5)
Cd9 N56 C90' C91' 56.2(14)
C289 N56 C90' C95' 54(3)
C290 N56 C90' C95' 75.6(8)
Cd9 N56 C90' C95' -127.5(8)
C95' C90' C91' C92' 0.1
N56 C90' C91' C92' 176.6(12)
C90' C91' C92' C93' 0.1
C91' C92' C93' C94' -0.3
C91' C92' C93' C96' 178.5
C92' C93' C94' C95' 0.3
C96' C93' C94' C95' -178.5
C93' C94' C95' C90' -0.1
C91' C90' C95' C94' -0.1
N56 C90' C95' C94' -176.4(13)
C308 N44 C301 C306 -138(2)
C501 N44 C301 C306 167(17)
Cd6 N44 C301 C306 43.3(9)
C308 N44 C301 C302 42(2)
C501 N44 C301 C302 -13(17)
Cd6 N44 C301 C302 -136.5(7)
C306 C301 C302 C303 0.1
N44 C301 C302 C303 180.0(6)
C301 C302 C303 C304 0.1
C302 C303 C304 C305 -0.3
C302 C303 C304 C307 178.5
C303 C304 C305 C306 0.3
C307 C304 C305 C306 -178.5
C302 C301 C306 C305 -0.1
N44 C301 C306 C305 -180.0(6)
C304 C305 C306 C301 -0.1
C308 N44 C501 C506 99(4)
C301 N44 C501 C506 -131(16)
Cd6 N44 C501 C506 -70(3)
C308 N44 C501 C502 -82(4)
C301 N44 C501 C502 49(16)
Cd6 N44 C501 C502 109(3)
C506 C501 C502 C503 -0.1
N44 C501 C502 C503 -179.4(6)
C501 C502 C503 C504 -0.1
C502 C503 C504 C505 0.3
C502 C503 C504 C507 -178.5
C503 C504 C505 C506 -0.3
C507 C504 C505 C506 178.5
C502 C501 C506 C505 0.1
N44 C501 C506 C505 179.4(7)
C504 C505 C506 C501 0.1
C501 N44 C308 C309 -179(4)
C301 N44 C308 C309 172.5(16)
Cd6 N44 C308 C309 -9(3)
C313 N43 C309 C310 0.0
Cd6 N43 C309 C310 173.5(8)
C313 N43 C309 C308 -178.7(15)
Cd6 N43 C309 C308 -5.2(14)
N44 C308 C309 N43 10(3)
N44 C308 C309 C310 -168.4(17)
N43 C309 C310 C311 0.0
C308 C309 C310 C311 178.6(16)
C309 C310 C311 C312 0.0
C310 C311 C312 C313 0.0
C310 C311 C312 C315 -178.4(14)
C311 C312 C313 N43 0.0
C315 C312 C313 N43 178.5(13)
C309 N43 C313 C312 0.0
Cd6 N43 C313 C312 -172.7(9)
C318 N42 C314 C315 0.0
Cd1 N42 C314 C315 -172.0(9)
N42 C314 C315 C316 0.0
N42 C314 C315 C312 -178.7(14)
C311 C312 C315 C316 -11.0(15)
C313 C312 C315 C316 170.6(8)
C311 C312 C315 C314 167.7(8)
C313 C312 C315 C314 -10.7(14)
C314 C315 C316 C317 0.0
C312 C315 C316 C317 178.7(14)
C315 C316 C317 C318 0.0
C316 C317 C318 N42 0.0
C316 C317 C318 C319 176(2)
C314 N42 C318 C317 0.0
Cd1 N42 C318 C317 172.9(8)
C314 N42 C318 C319 -176.6(18)
Cd1 N42 C318 C319 -3.8(16)
C317 C318 C319 N41 -164(3)
N42 C318 C319 N41 12(5)
C338 N60 C331 C332 152.1(17)
Cd10 N60 C331 C332 -22.1(19)
C338 N60 C331 C336 -30(2)
Cd10 N60 C331 C336 155.4(10)
C336 C331 C332 C333 0.1
N60 C331 C332 C333 177.7(13)
C331 C332 C333 C334 0.1
C332 C333 C334 C335 -0.3
C332 C333 C334 C337 178.5
C333 C334 C335 C336 0.3
C337 C334 C335 C336 -178.5
C332 C331 C336 C335 -0.1
N60 C331 C336 C335 -177.5(15)
C334 C335 C336 C331 -0.1
C331 N60 C338 C339 -178.9(17)
Cd10 N60 C338 C339 -4(3)
C343 N59 C339 C340 0.0
Cd10 N59 C339 C340 174.7(8)
C343 N59 C339 C338 -175.1(15)
Cd10 N59 C339 C338 -0.3(13)
N60 C338 C339 C340 -172.0(17)
N60 C338 C339 N59 3(3)
N59 C339 C340 C341 0.0
C338 C339 C340 C341 174.7(16)
C339 C340 C341 C342 0.0
C340 C341 C342 C343 0.0
C340 C341 C342 C345 -179.9(14)
C341 C342 C343 N59 0.0
C345 C342 C343 N59 179.9(14)
C339 N59 C343 C342 0.0
Cd10 N59 C343 C342 -174.1(9)
C348 N61 C344 C345 0.0
Cd5 N61 C344 C345 -165.5(10)
N61 C344 C345 C346 0.0
N61 C344 C345 C342 -178.4(15)
C343 C342 C345 C344 -13.5(15)
C341 C342 C345 C344 166.4(8)
C343 C342 C345 C346 168.1(8)
C341 C342 C345 C346 -12.0(15)
C344 C345 C346 C347 0.0
C342 C345 C346 C347 178.4(15)
C345 C346 C347 C348 0.0
C346 C347 C348 N61 0.0
C346 C347 C348 C349 -178.0(18)
C344 N61 C348 C347 0.0
Cd5 N61 C348 C347 166.7(9)
C344 N61 C348 C349 178.1(17)
Cd5 N61 C348 C349 -15.1(15)
C350 N57 C349 C348 176.2(17)
Cd5 N57 C349 C348 -6(3)
C347 C348 C349 N57 -167.2(17)
N61 C348 C349 N57 15(3)
C349 N57 C350 C351 -146.1(16)
Cd5 N57 C350 C351 36.8(17)
C349 N57 C350 C355 37(2)
Cd5 N57 C350 C355 -140.2(11)
C355 C350 C351 C352 0.1
N57 C350 C351 C352 -176.8(11)
C350 C351 C352 C353 0.1
C351 C352 C353 C354 -0.3
C351 C352 C353 C356 178.5
C352 C353 C354 C355 0.3
C356 C353 C354 C355 -178.5
C351 C350 C355 C354 -0.1
N57 C350 C355 C354 177.1(10)
C353 C354 C355 C350 -0.1
C369 N52 C361 C366 -40(3)
Cd8 N52 C361 C366 126.5(13)
C369 N52 C361 C362 145(2)
Cd8 N52 C361 C362 -48.8(18)
C366 C361 C362 C363 0.1
N52 C361 C362 C363 175.6(12)
C361 C362 C363 C364 0.1
C362 C363 C364 C365 -0.3
C362 C363 C364 C367 178.5
C363 C364 C365 C366 0.3
C367 C364 C365 C366 -178.5
C362 C361 C366 C365 -0.1
N52 C361 C366 C365 -175.4(12)
C364 C365 C366 C361 -0.1
C361 N52 C369 C370 173.7(18)
Cd8 N52 C369 C370 5(3)
C374 N51 C370 C371 0.0
Cd8 N51 C370 C371 172.1(8)
C374 N51 C370 C369 -169.6(16)
Cd8 N51 C370 C369 2.6(14)
N52 C369 C370 N51 -5(3)
N52 C369 C370 C371 -174(2)
N51 C370 C371 C372 0.0
C369 C370 C371 C372 168.3(17)
C370 C371 C372 C373 0.0
C371 C372 C373 C374 0.0
C371 C372 C373 C376 -175.7(15)
C372 C373 C374 N51 0.0
C376 C373 C374 N51 175.8(15)
C370 N51 C374 C373 0.0
Cd8 N51 C374 C373 -171.3(9)
C379 N50 C375 C376 0.0
Cd3 N50 C375 C376 -171.0(10)
N50 C375 C376 C377 0.0
N50 C375 C376 C373 180.0(15)
C374 C373 C376 C377 168.1(8)
C372 C373 C376 C377 -16.2(16)
C374 C373 C376 C375 -11.9(15)
C372 C373 C376 C375 163.9(8)
C375 C376 C377 C378 0.0
C373 C376 C377 C378 -180.0(16)
C376 C377 C378 C379 0.0
C377 C378 C379 C380 172.4(19)
C377 C378 C379 N50 0.0
C375 N50 C379 C380 -172.4(19)
Cd3 N50 C379 C380 0.0(17)
C375 N50 C379 C378 0.0
Cd3 N50 C379 C378 172.4(9)
C381 N49 C380 C379 -170.0(19)
Cd3 N49 C380 C379 -10(3)
C378 C379 C380 N49 -165(2)
N50 C379 C380 N49 7(3)
C380 N49 C381 C386 130.4(17)
Cd3 N49 C381 C386 -25.3(12)
C380 N49 C381 C382 -47.5(19)
Cd3 N49 C381 C382 156.7(8)
C386 C381 C382 C383 0.1
N49 C381 C382 C383 178.0(6)
C381 C382 C383 C384 0.1
C382 C383 C384 C385 -0.3
C382 C383 C384 C387 178.5
C383 C384 C385 C386 0.3
C387 C384 C385 C386 -178.5
C382 C381 C386 C385 -0.1
N49 C381 C386 C385 -178.1(6)
C384 C385 C386 C381 -0.1
C398 N48 C391 C392 6.0(19)
Cd7 N48 C391 C392 177.9(8)
C398 N48 C391 C396 -173.0(17)
Cd7 N48 C391 C396 -1.1(11)
C396 C391 C392 C393 0.1
N48 C391 C392 C393 -178.9(6)
C391 C392 C393 C394 0.1
C392 C393 C394 C395 -0.3
C392 C393 C394 C397 178.5
C393 C394 C395 C396 0.3
C397 C394 C395 C396 -178.5
C394 C395 C396 C391 -0.1
C392 C391 C396 C395 -0.1
N48 C391 C396 C395 178.9(5)
C391 N48 C398 C399 -172.7(15)
Cd7 N48 C398 C399 14(3)
C403 N47 C399 C400 0.0
Cd7 N47 C399 C400 169.7(9)
C403 N47 C399 C398 176.2(18)
Cd7 N47 C399 C398 -14.1(16)
N48 C398 C399 N47 0(3)
N48 C398 C399 C400 175.8(18)
N47 C399 C400 C401 0.0
C398 C399 C400 C401 -176.2(17)
C399 C400 C401 C402 0.0
C400 C401 C402 C403 0.0
C400 C401 C402 C405 178.7(15)
C401 C402 C403 N47 0.0
C405 C402 C403 N47 -178.7(15)
C399 N47 C403 C402 0.0
Cd7 N47 C403 C402 -168.0(10)
C408 N46 C404 C405 0.0
Cd2 N46 C404 C405 -166.0(11)
N46 C404 C405 C406 0.0
N46 C404 C405 C402 -179.5(15)
C401 C402 C405 C406 -17.9(17)
C403 C402 C405 C406 160.8(9)
C401 C402 C405 C404 161.6(9)
C403 C402 C405 C404 -19.8(16)
C404 C405 C406 C407 0.0
C402 C405 C406 C407 179.5(16)
C405 C406 C407 C408 0.0
C406 C407 C408 N46 0.0
C406 C407 C408 C409 -175.5(19)
C404 N46 C408 C407 0.0
Cd2 N46 C408 C407 168.2(9)
C404 N46 C408 C409 175.6(19)
Cd2 N46 C408 C409 -16.2(17)
C410 N45 C409 C408 177(2)
Cd2 N45 C409 C408 -5(4)
C407 C408 C409 N45 -169(2)
N46 C408 C409 N45 15(4)
C428 N28 C421 C426 37(3)
Cd9 N28 C421 C426 -113.6(12)
C428 N28 C421 C422 -149(2)
Cd9 N28 C421 C422 60.1(16)
N28 C421 C422 C423 -173.8(14)
C426 C421 C422 C423 0.1
C421 C422 C423 C424 0.0
C422 C423 C424 C425 -0.2
C422 C423 C424 C427 178.5
C423 C424 C425 C426 0.2
C427 C424 C425 C426 -178.5
C424 C425 C426 C421 -0.1
N28 C421 C426 C425 173.5(15)
C422 C421 C426 C425 -0.1
C421 N28 C428 C429 -170.2(19)
Cd9 N28 C428 C429 -16(3)
C440 N25 C439 C438 -167.7(18)
C540 N25 C439 C438 171.9(17)
Cd8 N25 C439 C438 -13(3)
C433 N27 C429 C430 0.0
Cd9 N27 C429 C430 -166.6(9)
C433 N27 C429 C428 -175.2(16)
Cd9 N27 C429 C428 18.2(15)
N28 C428 C429 N27 -1(3)
N28 C428 C429 C430 -175(2)
N27 C429 C430 C431 0.0
C428 C429 C430 C431 174.5(19)
C429 C430 C431 C432 0.0
C430 C431 C432 C433 0.0
C430 C431 C432 C435 -175.3(17)
C431 C432 C433 N27 0.0
C435 C432 C433 N27 175.7(15)
C429 N27 C433 C432 0.0
Cd9 N27 C433 C432 165.1(10)
C438 N26 C434 C435 0.0
Cd8 N26 C434 C435 160.6(11)
N26 C434 C435 C436 0.0
N26 C434 C435 C432 -179.6(17)
C431 C432 C435 C434 137.1(11)
C433 C432 C435 C434 -38.4(16)
C431 C432 C435 C436 -42.5(17)
C433 C432 C435 C436 142.0(10)
C434 C435 C436 C437 0.0
C432 C435 C436 C437 179.6(16)
C435 C436 C437 C438 0.0
C436 C437 C438 N26 0.0
C436 C437 C438 C439 -178.6(19)
C434 N26 C438 C437 0.0
Cd8 N26 C438 C437 -162.8(10)
C434 N26 C438 C439 178.8(18)
Cd8 N26 C438 C439 16.0(16)
N25 C439 C438 C437 176.2(18)
N25 C439 C438 N26 -3(3)
C439 N25 C440 C441 -144.1(17)
C540 N25 C440 C441 -55.1(4)
Cd8 N25 C440 C441 63.7(14)
C439 N25 C440 C445 33(2)
C540 N25 C440 C445 122.0(8)
Cd8 N25 C440 C445 -119.3(11)
C445 C440 C441 C442 0.0
N25 C440 C441 C442 177.4(9)
C440 C441 C442 C443 0.1
C441 C442 C443 C444 -0.2
C441 C442 C443 C446 178.5
C442 C443 C444 C445 0.3
C446 C443 C444 C445 -178.5
C443 C444 C445 C440 -0.1
C441 C440 C445 C444 0.0
N25 C440 C445 C444 -176.9(11)
C439 N25 C540 C545 111.4(18)
C440 N25 C540 C545 12.0(10)
Cd8 N25 C540 C545 -62.9(16)
C439 N25 C540 C541 -67(2)
C440 N25 C540 C541 -166.8(2)
Cd8 N25 C540 C541 118.3(11)
C545 C540 C541 C542 0.1
N25 C540 C541 C542 178.8(12)
C540 C541 C542 C543 0.1
C541 C542 C543 C544 -0.3
C541 C542 C543 C546 178.5
C542 C543 C544 C545 0.3
C546 C543 C544 C545 -178.5
C543 C544 C545 C540 -0.1
C541 C540 C545 C544 -0.1
N25 C540 C545 C544 -178.9(11)
C409 N45 C410 C411 22(3)
Cd2 N45 C410 C411 -156.0(12)
C409 N45 C410 C415 -164(2)
Cd2 N45 C410 C415 18(2)
C415 C410 C411 C412 0.1
N45 C410 C411 C412 174.4(13)
C410 C411 C412 C413 0.1
C411 C412 C413 C414 -0.3
C411 C412 C413 C416 178.5
C412 C413 C414 C415 0.3
C416 C413 C414 C415 -178.5
C413 C414 C415 C410 -0.1
C411 C410 C415 C414 -0.1
N45 C410 C415 C414 -174.3(13)
C318 C319 N41 C320 160(3)
C318 C319 N41 Cd1 -12(5)
C319 N41 C320 C325 -9(5)
Cd1 N41 C320 C325 161.9(15)
C319 N41 C320 C321 160(3)
Cd1 N41 C320 C321 -29(3)
C325 C320 C321 C322 0.1
N41 C320 C321 C322 -170(2)
C320 C321 C322 C323 0.1
C321 C322 C323 C324 -0.3
C321 C322 C323 C326 178.5
C322 C323 C324 C325 0.3
C326 C323 C324 C325 -178.5
C323 C324 C325 C320 -0.1
C321 C320 C325 C324 -0.1
N41 C320 C325 C324 169(3)
O64 Cl16 O62 O61' 138(6)
O61 Cl16 O62 O61' -100(7)
O63 Cl16 O62 O61' 18(6)
O64 Cl16 O63 O61' -157(15)
O61 Cl16 O63 O61' 82(16)
O62 Cl16 O63 O61' -36(16)
Cl16 O63 O61' O62 49(13)
O64 Cl16 O61' O63 33(22)
O61 Cl16 O61' O63 -107(13)
O62 Cl16 O61' O63 146(14)
O64 Cl16 O61' O62 -113(9)
O61 Cl16 O61' O62 108(2)
O63 Cl16 O61' O62 -146(14)
Cl16 O62 O61' O63 -62(20)

loop_
_platon_squeeze_void_nr
_platon_squeeze_void_average_x
_platon_squeeze_void_average_y
_platon_squeeze_void_average_z
_platon_squeeze_void_volume
_platon_squeeze_void_count_electrons
_platon_squeeze_void_content
1 0.000 0.000 0.000 854 261 ' '
2 0.000 0.500 0.000 181 53 ' '
3 0.163 0.210 0.062 179 50 ' '
4 0.164 0.750 -0.086 4636 1586 ' '
5 0.235 0.161 -0.064 104 32 ' '
6 0.265 0.339 0.064 104 33 ' '
7 0.337 0.290 -0.062 179 56 ' '
8 0.500 0.500 0.000 854 261 ' '
9 0.500 0.000 0.000 181 53 ' '
10 0.663 0.710 0.062 179 50 ' '
11 0.664 0.250 -0.086 4636 1586 ' '
12 0.735 0.661 -0.064 104 32 ' '
13 0.765 0.839 0.064 104 33 ' '
14 0.837 0.790 -0.062 179 56 ' '
15 0.115 0.440 0.054 24 3 ' '
16 0.615 0.940 0.054 24 3 ' '
17 0.250 0.519 0.250 849 224 ' '
18 0.750 0.019 0.250 849 224 ' '
19 0.438 0.268 0.175 7 1 ' '
20 0.938 0.768 0.175 7 1 ' '
21 0.375 0.650 0.228 7 1 ' '
22 0.875 0.150 0.228 7 1 ' '
23 0.125 0.150 0.272 7 2 ' '
24 0.625 0.650 0.272 7 2 ' '
25 0.061 0.769 0.327 9 1 ' '
26 0.561 0.269 0.327 9 1 ' '
27 0.000 1.000 0.500 852 264 ' '
28 0.500 0.500 0.500 852 264 ' '
29 0.235 0.839 0.436 104 30 ' '
30 0.735 0.339 0.436 104 30 ' '
31 0.337 0.710 0.438 179 54 ' '
32 0.837 0.210 0.438 179 54 ' '
33 0.500 0.000 0.500 181 52 ' '
34 1.000 0.500 0.500 181 52 ' '
35 0.385 0.940 0.446 24 3 ' '
36 0.885 0.440 0.446 24 3 ' '
37 0.163 0.790 0.562 179 49 ' '
38 0.663 0.290 0.562 179 49 ' '
39 0.265 0.661 0.564 104 33 ' '
40 0.765 0.161 0.564 104 33 ' '
41 0.115 0.560 0.554 24 3 ' '
42 0.615 0.060 0.554 24 3 ' '
43 0.250 0.481 0.750 849 229 ' '
44 0.750 0.981 0.750 849 229 ' '
45 0.438 0.732 0.675 7 2 ' '
46 0.938 0.232 0.675 7 2 ' '
47 0.375 0.350 0.728 8 0 ' '
48 0.875 0.850 0.728 8 0 ' '
49 0.125 0.850 0.772 7 1 ' '
50 0.625 0.350 0.772 7 1 ' '
51 0.062 0.232 0.825 8 1 ' '
52 0.562 0.732 0.825 8 1 ' '
53 0.385 0.060 0.946 24 3 ' '
54 0.885 0.560 0.946 24 3 ' '
